data_1574741
loop_
_publ_author_name
'Thum, Stefan'
'Mai, Jonathan'
'Schmidt, Marcel A.'
'Langer, Jens'
'Harder, Sjoerd'

_publ_section_title
;
 Reductive cyclotrimerization of CO and isonitriles with a highly reactive
 CaI synthon
;
_journal_issue 26
_journal_name_full 'Chemical Science'
_journal_page_first 12058
_journal_page_last 12067
_journal_paper_doi 10.1039/D5SC02829A
_journal_volume 16
_journal_year 2025
_chemical_formula_moiety 'C169 H258 Ca4 N8 O9, 3(C5 H12)'
_chemical_formula_sum 'C184 H294 Ca4 N8 O9'
_chemical_formula_weight 2922.57
_chemical_properties_physical Moisture-sensitive
_space_group_crystal_system triclinic
_space_group_IT_number 2
_space_group_name_Hall '-P 1'
_space_group_name_H-M_alt 'P -1'
_atom_sites_solution_hydrogens mixed
_atom_sites_solution_primary dual
_audit_creation_date 2025-03-03
_audit_creation_method
;
Olex2 1.5
(compiled 2025.02.27 svn.r83f5de26 for OlexSys, GUI svn.r7172)
;
_audit_update_record
;
2025-03-04 deposited with the CCDC.	2025-05-27 downloaded from the CCDC.
;
_cell_angle_alpha 77.9900(10)
_cell_angle_beta 77.6940(10)
_cell_angle_gamma 75.3370(10)
_cell_formula_units_Z 2
_cell_length_a 18.2798(2)
_cell_length_b 18.3492(2)
_cell_length_c 27.9435(3)
_cell_measurement_reflns_used 38782
_cell_measurement_temperature 100.0(2)
_cell_measurement_theta_max 72.3160
_cell_measurement_theta_min 3.1350
_cell_volume 8740.62(17)
_computing_cell_refinement 'CrysAlisPro 1.171.42.72a (Rigaku OD, 2022)'
_computing_data_collection 'CrysAlisPro 1.171.42.72a (Rigaku OD, 2022)'
_computing_data_reduction 'CrysAlisPro 1.171.42.72a (Rigaku OD, 2022)'
_computing_molecular_graphics 'Olex2 1.5 (Dolomanov et al., 2009)'
_computing_publication_material 'Olex2 1.5 (Dolomanov et al., 2009)'
_computing_structure_refinement 'SHELXL 2019/3 (Sheldrick, 2015)'
_computing_structure_solution 'SHELXT  (Sheldrick, 2015)'
_diffrn_ambient_environment N~2~
_diffrn_ambient_temperature 100.0(2)
_diffrn_detector 'CCD plate'
_diffrn_detector_area_resol_mean 5.2903
_diffrn_detector_type AtlasS2
_diffrn_measured_fraction_theta_full 0.997
_diffrn_measured_fraction_theta_max 0.969
_diffrn_measurement_details
;
List of Runs (angles in degrees, time in seconds):

  # Type    Start    End  Width  t~exp~   \w     \q     \k     \f   Frames
#--------------------------------------------------------------------------
  1  \w   -114.00 -13.00   1.00    7.00    --  -41.15 -57.00 120.00  101
  2  \w    -74.00  35.00   1.00    7.00    --  -41.15  77.00-120.00  109
  3  \w    -21.00  74.00   1.00    7.00    --   41.15 -77.00   0.00   95
  4  \w     21.00 107.00   1.00   28.00    --  104.04 -94.00-120.00   86
  5  \w     31.00 109.00   1.00   28.00    --  104.04-111.00-180.00   78
  6  \w     76.00 178.00   1.00   28.00    --  104.04  30.00  60.00  102
  7  \w     28.00 132.00   1.00   28.00    --  104.04 -30.00   0.00  104
  8  \w     32.00 133.00   1.00   28.00    --  104.04 -61.00-120.00  101
  9  \w     31.00 109.00   1.00   28.00    --  104.04-111.00  30.00   78
 10  \w     28.00 132.00   1.00   28.00    --  104.04 -30.00 120.00  104
 11  \w     51.00 178.00   1.00   28.00    --  104.04  15.00   0.00  127
 12  \w     28.00 137.00   1.00   28.00    --  104.04 -77.00   0.00  109
 13  \w   -114.00 -13.00   1.00    7.00    --  -41.15 -57.00-120.00  101
 14  \w   -114.00 -13.00   1.00    7.00    --  -41.15 -57.00   0.00  101
 15  \w    -33.00  66.00   1.00    7.00    --   41.15 -38.00  60.00   99
 16  \w     76.00 142.00   1.00   28.00    --  104.04  30.00-180.00   66
;
_diffrn_measurement_device 'four-circle diffractometer'
_diffrn_measurement_device_type 'SuperNova, Dual, Cu at home/near, AtlasS2'
_diffrn_measurement_method '\w scans'
_diffrn_orient_matrix_type 'CrysAlisPro convention (1999,Acta A55,543-557)'
_diffrn_orient_matrix_UB_11 -0.0374601000
_diffrn_orient_matrix_UB_12 -0.0571135000
_diffrn_orient_matrix_UB_13 -0.0141174000
_diffrn_orient_matrix_UB_21 0.0250320000
_diffrn_orient_matrix_UB_22 -0.0593054000
_diffrn_orient_matrix_UB_23 0.0445985000
_diffrn_orient_matrix_UB_31 -0.0760546000
_diffrn_orient_matrix_UB_32 0.0309506000
_diffrn_orient_matrix_UB_33 0.0329039000
_diffrn_radiation_monochromator mirror
_diffrn_radiation_probe x-ray
_diffrn_radiation_type 'Cu K\a'
_diffrn_radiation_wavelength 1.54184
_diffrn_reflns_av_R_equivalents 0.0229
_diffrn_reflns_av_unetI/netI 0.0285
_diffrn_reflns_Laue_measured_fraction_full 0.997
_diffrn_reflns_Laue_measured_fraction_max 0.969
_diffrn_reflns_limit_h_max 21
_diffrn_reflns_limit_h_min -22
_diffrn_reflns_limit_k_max 22
_diffrn_reflns_limit_k_min -21
_diffrn_reflns_limit_l_max 34
_diffrn_reflns_limit_l_min -34
_diffrn_reflns_number 82794
_diffrn_reflns_point_group_measured_fraction_full 0.997
_diffrn_reflns_point_group_measured_fraction_max 0.969
_diffrn_reflns_theta_full 67.684
_diffrn_reflns_theta_max 72.437
_diffrn_reflns_theta_min 2.776
_diffrn_source 'micro-focus sealed X-ray tube'
_diffrn_source_type 'SuperNova (Cu) X-ray Source'
_exptl_absorpt_coefficient_mu 1.511
_exptl_absorpt_correction_T_max 1.000
_exptl_absorpt_correction_T_min 0.712
_exptl_absorpt_correction_type gaussian
_exptl_absorpt_process_details
;
CrysAlisPro 1.171.42.72a (Rigaku Oxford Diffraction, 2022)
Numerical absorption correction based on gaussian integration over
a multifaceted crystal model
Empirical absorption correction using spherical harmonics,
implemented in SCALE3 ABSPACK scaling algorithm.
;
_exptl_crystal_colour 'clear colourless'
_exptl_crystal_colour_lustre clear
_exptl_crystal_colour_primary colourless
_exptl_crystal_density_diffrn 1.110
_exptl_crystal_description block
_exptl_crystal_F_000 3212
_exptl_crystal_size_max 0.194
_exptl_crystal_size_mid 0.176
_exptl_crystal_size_min 0.141
_refine_diff_density_max 0.793
_refine_diff_density_min -0.493
_refine_diff_density_rms 0.056
_refine_ls_extinction_method none
_refine_ls_goodness_of_fit_ref 1.017
_refine_ls_hydrogen_treatment constr
_refine_ls_matrix_type full
_refine_ls_number_parameters 2998
_refine_ls_number_reflns 33569
_refine_ls_number_restraints 14950
_refine_ls_restrained_S_all 0.920
_refine_ls_R_factor_all 0.0741
_refine_ls_R_factor_gt 0.0648
_refine_ls_shift/su_max 0.001
_refine_ls_shift/su_mean 0.000
_refine_ls_structure_factor_coef Fsqd
_refine_ls_weighting_details 'w=1/[\s^2^(Fo^2^)+(0.1024P)^2^+6.8169P] where P=(Fo^2^+2Fc^2^)/3'
_refine_ls_weighting_scheme calc
_refine_ls_wR_factor_gt 0.1776
_refine_ls_wR_factor_ref 0.1878
_reflns_Friedel_coverage 0.000
_reflns_number_gt 28693
_reflns_number_total 33569
_reflns_threshold_expression 'I > 2\s(I)'
_cod_data_source_file d5sc02829a2.cif
_cod_data_source_block hasj221019a
_cod_depositor_comments 'Adding full bibliography for 1574737--1574741.cif.'
_cod_database_code 1574741
_shelx_shelxl_version_number 2019/3
_chemical_oxdiff_formula 'C184 H294 Ca4 N8 O9'
_shelx_space_group_comment
;
The symmetry employed for this shelxl refinement is uniquely defined
by the following loop, which should always be used as a source of
symmetry information in preference to the above space-group names.
They are only intended as comments.
;
_shelx_estimated_absorpt_t_max 0.815
_shelx_estimated_absorpt_t_min 0.758
_olex2_refinement_description
;
1. Fixed Uiso
 At 1.2 times of:
  All C(H) groups, All C(H,H) groups, All C(H,H,H,H) groups
 At 1.5 times of:
  All C(H,H,H) groups, All C(H,H,H,H,H,H) groups
2. Restrained distances
 C181-C180 = C182-C181 = C183-C182 = C184-C183 = C176-C175 = C177-C176 = C178-
 C177 = C178-C179 = C174-C173 = C173-C172 = C172-C171 = C171-C170 = C296-C295 =
 C295-C294 = C294-C293 = C293-C292 = C291-C290 = C290-C289 = C289-C288 = C288-
 C287
 1.52 with sigma of 0.005
 C175-C177 = C176-C178 = C184-C182 = C183-C181 = C170-C172 = C171-C173 = C174-
 C172 = C179-C177 = C180-C182 = C296-C294 = C295-C293 = C287-C289 = C288-C290 =
 C289-C291 = C294-C292
 2.54 with sigma of 0.01
 N5-C96 \\sim N5A-C96 \\sim N6A-C221 \\sim N6-C112 \\sim N7A-C247 \\sim N7-C138
\\sim N8-C272 \\sim N8A-
 C261 \\sim N2-C22 \\sim N2-C185
 with sigma of 0.02
 C214-C213 \\sim C94-C93 \\sim C213-C212 \\sim C93-C92 \\sim C136-C135 \\sim
C245-C244 \\sim C244-C243
 \\sim C135-C134
 with sigma of 0.02
 C134-C133 \\sim C243-C242 \\sim C246-C245 \\sim C137-C136 \\sim C212-C211
\\sim C92-C91 \\sim C215-
 C214 \\sim C95-C94
 with sigma of 0.02
 O2-C205 \\sim O2-C47 \\sim O2-C43 \\sim O2-C201 \\sim O9-C128 \\sim O9-C132
\\sim O9A-C237 \\sim O9A-C241
 with sigma of 0.02
 N7A-C243 \\sim N7-C134 \\sim N8-C136 \\sim N8A-C245 \\sim N6A-C214 \\sim
N6-C94 \\sim N5A-C212 \\sim N5-C92
 with sigma of 0.02
 C129-C128 \\sim C132-C131 \\sim C238-C237 \\sim C241-C240 \\sim C205-C204
\\sim C47-C46 \\sim C44-C43
 \\sim C202-C201
 with sigma of 0.02
 C252-C247 \\sim C143-C138 \\sim C248-C247 \\sim C139-C138 \\sim C155-C154
\\sim C273-C272 \\sim C262-
 C261 \\sim C277-C272 \\sim C159-C154 \\sim C266-C261 \\sim C117-C112 \\sim
C226-C221 \\sim C113-C112 ~
 C222-C221 \\sim C186-C185 \\sim C23-C22 \\sim C190-C185 \\sim C27-C22
 with sigma of 0.02
 C45-C44 \\sim C203-C202 \\sim C46-C45 \\sim C204-C203 \\sim C130-C129 \\sim
C131-C130 \\sim C240-C239
 \\sim C239-C238
 with sigma of 0.02
 C69-C68 \\sim C208-C207 \\sim C210-C209 \\sim C71-C70 \\sim C32-C31 \\sim
C195-C194 \\sim C193-C192 ~
 C30-C29 \\sim C35-C34 \\sim C198-C197 \\sim C37-C36 \\sim C200-C199 \\sim
C258-C257 \\sim C151-C150 ~
 C153-C152 \\sim C260-C259 \\sim C148-C147 \\sim C255-C254 \\sim C120-C119
\\sim C229-C228 \\sim C231-
 C230 \\sim C122-C121 \\sim C236-C235 \\sim C127-C126 \\sim C125-C124 \\sim
C234-C233 \\sim C218-C217 ~
 C104-C103 \\sim C106-C105 \\sim C220-C219 \\sim C167-C166 \\sim C284-C283
\\sim C286-C285 \\sim C169-
 C168 \\sim C164-C163 \\sim C281-C164 \\sim C271-C270 \\sim C269-C268 \\sim
C162-C161 \\sim C280-C279
 with sigma of 0.02
 C264-C263 \\sim C157-C156 \\sim C275-C274 \\sim C158-C157 \\sim C265-C264
\\sim C276-C275 \\sim C141-
 C140 \\sim C250-C249 \\sim C142-C141 \\sim C251-C250 \\sim C25-C24 \\sim
C188-C187 \\sim C26-C25 ~
 C189-C188 \\sim C225-C224 \\sim C116-C115 \\sim C115-C114 \\sim C224-C223
 with sigma of 0.02
 C160-C155 \\sim C278-C273 \\sim C267-C262 \\sim C282-C277 \\sim C165-C159
\\sim C266-C165 \\sim C256-
 C252 \\sim C149-C143 \\sim C196-C190 \\sim C33-C27 \\sim C191-C186 \\sim
C28-C23 \\sim C67-C61 \\sim C61-
 C206 \\sim C97-C102 \\sim C97-C216 \\sim C232-C226 \\sim C123-C117 \\sim
C118-C113 \\sim C227-C222 ~
 C253-C248 \\sim C144-C139
 with sigma of 0.02
 C114-C113 \\sim C223-C222 \\sim C117-C116 \\sim C226-C225 \\sim C190-C189
\\sim C27-C26 \\sim C187-
 C186 \\sim C24-C23 \\sim C143-C142 \\sim C252-C251 \\sim C140-C139 \\sim
C249-C248 \\sim C156-C155 ~
 C274-C273 \\sim C263-C262 \\sim C159-C158 \\sim C266-C265 \\sim C277-C276
 with sigma of 0.02
 C163-C160 \\sim C281-C278 \\sim C279-C278 \\sim C161-C160 \\sim C268-C267
\\sim C270-C267 \\sim C166-
 C165 \\sim C283-C282 \\sim C168-C165 \\sim C285-C282 \\sim C207-C206 \\sim
C68-C67 \\sim C209-C206 ~
 C70-C67 \\sim C217-C216 \\sim C103-C102 \\sim C219-C216 \\sim C105-C102 \\sim
C233-C232 \\sim C124-
 C123 \\sim C235-C232 \\sim C126-C123 \\sim C230-C227 \\sim C121-C118 \\sim
C228-C227 \\sim C119-C118 ~
 C145-C144 \\sim C253-C145 \\sim C147-C144 \\sim C254-C253 \\sim C257-C256
\\sim C150-C149 \\sim C152-
 C149 \\sim C259-C256 \\sim C36-C33 \\sim C199-C196 \\sim C197-C196 \\sim
C34-C33 \\sim C29-C28 \\sim C192-
 C191 \\sim C31-C28 \\sim C194-C191
 with sigma of 0.02
 C234-C232 \\sim C232-C236 \\sim C127-C123 \\sim C123-C125
 with sigma of 0.02
 C126-C124 \\sim C235-C233
 with sigma of 0.02
3. Uiso/Uaniso restraints and constraints
O9 \\sim C128 \\sim C129 \\sim C130 \\sim C131 \\sim C132 \\sim O9A \\sim C237
\\sim C238 \\sim C239 \\sim C240 \\sim C241: within 4A with sigma of 0.02 and
sigma for terminal atoms of 0.04 within 4A
C175 \\sim C176 \\sim C177 \\sim C178 \\sim C179 \\sim C287 \\sim C288 \\sim
C289 \\sim C290 \\sim C291: within 4A with sigma of 0.02 and sigma for terminal
atoms of 0.04 within 4A
N5 \\sim N6 \\sim C91 \\sim C92 \\sim C93 \\sim C94 \\sim C95 \\sim C112 \\sim
C113 \\sim C114 \\sim C115 \\sim C116 \\sim C117 \\sim C118 \\sim C119 \\sim
C120 \\sim C121 \\sim C122 \\sim C123 \\sim C124 \\sim C125 \\sim C126 \\sim
C127 \\sim N5A \\sim N6A \\sim C211 \\sim C212 \\sim C213 \\sim C214 \\sim C215
\\sim C221 \\sim C222 \\sim C223 \\sim C224 \\sim C225 \\sim C226 \\sim C227
\\sim C228 \\sim C229 \\sim C230 \\sim C231 \\sim C232 \\sim C233 \\sim C234
\\sim C235 \\sim C236: within 4A with sigma of 0.02 and sigma for terminal
atoms of 0.04 within 4A
C145 \\sim C146 \\sim Ca4 \\sim O5 \\sim O8 \\sim N7 \\sim N8 \\sim C133 \\sim
C134 \\sim C135 \\sim C136 \\sim C137 \\sim C138 \\sim C139 \\sim C140 \\sim
C141 \\sim C142 \\sim C143 \\sim C144 \\sim C147 \\sim C148 \\sim C149 \\sim
C150 \\sim C151 \\sim C152 \\sim C153 \\sim Ca4A \\sim O5A \\sim O8A \\sim N7A
\\sim N8A \\sim C242 \\sim C243 \\sim C244 \\sim C245 \\sim C246 \\sim C247
\\sim C248 \\sim C249 \\sim C250 \\sim C251 \\sim C252 \\sim C253 \\sim C254
\\sim C255 \\sim C256 \\sim C257 \\sim C258 \\sim C259 \\sim C260 \\sim C261
\\sim C262 \\sim C263 \\sim C264 \\sim C265 \\sim C266 \\sim C267 \\sim C268
\\sim C269 \\sim C270 \\sim C271 \\sim C272 \\sim C273 \\sim C274 \\sim C275
\\sim C276 \\sim C277 \\sim C278 \\sim C279 \\sim C280 \\sim C281 \\sim C282
\\sim C283 \\sim C284 \\sim C285 \\sim C286 \\sim C154 \\sim C155 \\sim C156
\\sim C157 \\sim C158 \\sim C159 \\sim C160 \\sim C161 \\sim C162 \\sim C163
\\sim C165 \\sim C166 \\sim C167 \\sim C168 \\sim C169 \\sim C164: within 4A
with sigma of 0.02 and sigma for terminal atoms of 0.04 within 4A
C44 \\sim C45 \\sim C46 \\sim C202 \\sim C203 \\sim C204: within 3A with sigma
of 0.03 and sigma for terminal atoms of 0.06 within 3A
C22 \\sim C23 \\sim C24 \\sim C25 \\sim C26 \\sim C27 \\sim C28 \\sim C29 \\sim
C30 \\sim C31 \\sim C32 \\sim C33 \\sim C34 \\sim C35 \\sim C36 \\sim C37 \\sim
C185 \\sim C186 \\sim C187 \\sim C188 \\sim C189 \\sim C190 \\sim C191 \\sim
C192 \\sim C193 \\sim C194 \\sim C195 \\sim C196 \\sim C197 \\sim C198 \\sim
C199 \\sim C200: within 4A with sigma of 0.02 and sigma for terminal atoms of
0.04 within 4A
C180 \\sim C181 \\sim C182 \\sim C183 \\sim C184 \\sim C292 \\sim C293 \\sim
C294 \\sim C295 \\sim C296: within 4A with sigma of 0.02 and sigma for terminal
atoms of 0.04 within 4A
C102 \\sim C103 \\sim C104 \\sim C105 \\sim C106 \\sim C216 \\sim C217 \\sim
C218 \\sim C219 \\sim C220: within 4A with sigma of 0.02 and sigma for terminal
atoms of 0.04 within 4A
4. Rigid body (RIGU) restrains
 C233, C234
 with sigma for 1-2 distances of 0.004 and sigma for 1-3 distances of 0.004
5. Others
 1*[Sof(C154)+Sof(C155)+Sof(C156)+Sof(H156)+Sof(C157)+Sof(H157)+Sof(C158)+
 Sof(H158)+Sof(C159)+Sof(C160)+Sof(H160)+Sof(C161)+Sof(H16D)+Sof(H16E)+
 Sof(C162)+Sof(H16F)+Sof(H16G)+Sof(H16H)+Sof(C163)+Sof(H16I)+Sof(H16J)+
 Sof(H16K)+Sof(H16Y)+Sof(H)+Sof(HA)]+1*[Sof(H14F)+Sof(H14G)+Sof(H14D)+Sof(H14E)+
 Sof(Ca4)+Sof(O5)+Sof(O8)+Sof(N7)+Sof(N8)+Sof(C133)+Sof(H13I)+Sof(H13J)+
 Sof(H13K)+Sof(C134)+Sof(C135)+Sof(H135)+Sof(C136)+Sof(C137)+Sof(H13L)+
 Sof(H13M)+Sof(H13N)+Sof(C138)+Sof(C139)+Sof(C140)+Sof(H140)+Sof(C141)+
 Sof(H141)+Sof(C142)+Sof(H142)+Sof(C143)+Sof(C144)+Sof(H144)+Sof(C147)+
 Sof(H14K)+Sof(H14L)+Sof(C148)+Sof(H14M)+Sof(H14N)+Sof(H14O)+Sof(C149)+
 Sof(H149)+Sof(C150)+Sof(H15C)+Sof(H15D)+Sof(C151)+Sof(H15E)+Sof(H15F)+
 Sof(H15G)+Sof(C152)+Sof(H15H)+Sof(H15I)+Sof(C153)+Sof(H15J)+Sof(H15K)+
 Sof(H15L)+Sof(Ca4A)+Sof(O5A)+Sof(O8A)+Sof(N7A)+Sof(N8A)+Sof(C242)+Sof(H24A)+
 Sof(H24B)+Sof(H24C)+Sof(C243)+Sof(C244)+Sof(H244)+Sof(C245)+Sof(C246)+
 Sof(H24D)+Sof(H24E)+Sof(H24F)+Sof(C247)+Sof(C248)+Sof(C249)+Sof(H249)+
 Sof(C250)+Sof(H250)+Sof(C251)+Sof(H251)+Sof(C252)+Sof(C253)+Sof(H253)+
 Sof(C254)+Sof(H25A)+Sof(H25B)+Sof(C255)+Sof(H25C)+Sof(H25D)+Sof(H25E)+
 Sof(C256)+Sof(H256)+Sof(C257)+Sof(H25F)+Sof(H25G)+Sof(C258)+Sof(H25H)+
 Sof(H25I)+Sof(H25J)+Sof(C259)+Sof(H25K)+Sof(H25L)+Sof(C260)+Sof(H26A)+
 Sof(H26B)+Sof(H26C)+Sof(C261)+Sof(C262)+Sof(C263)+Sof(H263)+Sof(C264)+
 Sof(H264)+Sof(C265)+Sof(H265)+Sof(C266)+Sof(C267)+Sof(H267)+Sof(C268)+
 Sof(H26D)+Sof(H26E)+Sof(C269)+Sof(H26F)+Sof(H26G)+Sof(H26H)+Sof(C270)+
 Sof(H27A)+Sof(H27B)+Sof(C271)+Sof(H27C)+Sof(H27D)+Sof(H27E)+Sof(H165)+
 Sof(C164)]+1*[Sof(C273)+Sof(C274)+Sof(H274)+Sof(C275)+Sof(H275)+Sof(C276)+
 Sof(H276)+Sof(C277)+Sof(C272)+Sof(C278)+Sof(H278)+Sof(C279)+Sof(H27F)+
 Sof(H27G)+Sof(C280)+Sof(H28A)+Sof(H28B)+Sof(H28C)+Sof(C281)+Sof(H28D)+
 Sof(H28E)+Sof(C282)+Sof(H282)+Sof(C283)+Sof(H28F)+Sof(H28G)+Sof(C284)+
 Sof(H28H)+Sof(H28I)+Sof(H28J)+Sof(C285)+Sof(H28K)+Sof(H28L)+Sof(C286)+
 Sof(H28M)+Sof(H28N)+Sof(H28O)+Sof(C165)+Sof(C166)+Sof(H16L)+Sof(H16M)+
 Sof(C167)+Sof(H16N)+Sof(H16O)+Sof(H16P)+Sof(C168)+Sof(H16Q)+Sof(H16R)+
 Sof(C169)+Sof(H16S)+Sof(H16T)+Sof(H16U)+Sof(H16V)+Sof(H16W)+Sof(H16X)]=1 with
 esd of 0.0001
 Sof(N5A)=Sof(N6A)=Sof(C211)=Sof(H21G)=Sof(H21H)=Sof(H21I)=Sof(C212)=Sof(C213)=
 Sof(H213)=Sof(C214)=Sof(C215)=Sof(H21J)=Sof(H21K)=Sof(H21L)=Sof(C221)=
 Sof(C222)=Sof(C223)=Sof(H223)=Sof(C224)=Sof(H224)=Sof(C225)=Sof(H225)=
 Sof(C226)=Sof(C227)=Sof(H227)=Sof(C228)=Sof(H22D)=Sof(H22E)=Sof(C229)=
 Sof(H22F)=Sof(H22G)=Sof(H22H)=Sof(C230)=Sof(H23A)=Sof(H23B)=Sof(C231)=
 Sof(H23C)=Sof(H23D)=Sof(H23E)=Sof(C232)=Sof(H232)=Sof(C233)=Sof(H23F)=
 Sof(H23G)=Sof(C234)=Sof(H23H)=Sof(H23I)=Sof(H23J)=Sof(C235)=Sof(H23K)=
 Sof(H23L)=Sof(C236)=Sof(H23M)=Sof(H23N)=Sof(H23O)=Sof(O9A)=Sof(C237)=Sof(H23P)=
 Sof(H23Q)=Sof(C238)=Sof(H23R)=Sof(H23S)=Sof(C239)=Sof(H23T)=Sof(H23U)=
 Sof(C240)=Sof(H24G)=Sof(H24H)=Sof(C241)=Sof(H24I)=Sof(H24J)=1-FVAR(1)
 Sof(O9)=Sof(N5)=Sof(N6)=Sof(C91)=Sof(H91A)=Sof(H91B)=Sof(H91C)=Sof(C92)=
 Sof(C93)=Sof(H93)=Sof(C94)=Sof(C95)=Sof(H95A)=Sof(H95B)=Sof(H95C)=Sof(C112)=
 Sof(C113)=Sof(C114)=Sof(H114)=Sof(C115)=Sof(H115)=Sof(C116)=Sof(H116)=
 Sof(C117)=Sof(C118)=Sof(H118)=Sof(C119)=Sof(H11F)=Sof(H11G)=Sof(C120)=
 Sof(H12A)=Sof(H12B)=Sof(H12C)=Sof(C121)=Sof(H12D)=Sof(H12E)=Sof(C122)=
 Sof(H12F)=Sof(H12G)=Sof(H12H)=Sof(C123)=Sof(H123)=Sof(C124)=Sof(H12I)=
 Sof(H12J)=Sof(C125)=Sof(H12K)=Sof(H12L)=Sof(H12M)=Sof(C126)=Sof(H12N)=
 Sof(H12O)=Sof(C127)=Sof(H12P)=Sof(H12Q)=Sof(H12R)=Sof(C128)=Sof(H12S)=
 Sof(H12T)=Sof(C129)=Sof(H12U)=Sof(H12V)=Sof(C130)=Sof(H13C)=Sof(H13D)=
 Sof(C131)=Sof(H13E)=Sof(H13F)=Sof(C132)=Sof(H13G)=Sof(H13H)=FVAR(1)
 Sof(C287)=Sof(H28P)=Sof(H28Q)=Sof(H28R)=Sof(C288)=Sof(H28S)=Sof(H28T)=
 Sof(C289)=Sof(H28U)=Sof(H28V)=Sof(C290)=Sof(H29C)=Sof(H29D)=Sof(C291)=
 Sof(H29E)=Sof(H29F)=Sof(H29G)=1-FVAR(2)
 Sof(C175)=Sof(H17M)=Sof(H17N)=Sof(H17O)=Sof(C176)=Sof(H17P)=Sof(H17Q)=
 Sof(C177)=Sof(H17R)=Sof(H17S)=Sof(C178)=Sof(H17T)=Sof(H17U)=Sof(C179)=
 Sof(H17V)=Sof(H17W)=Sof(H17X)=FVAR(2)
 Sof(H14D)=Sof(H14E)=Sof(Ca4)=Sof(O5)=Sof(O8)=Sof(N7)=Sof(N8)=Sof(C133)=
 Sof(H13I)=Sof(H13J)=Sof(H13K)=Sof(C134)=Sof(C135)=Sof(H135)=Sof(C136)=
 Sof(C137)=Sof(H13L)=Sof(H13M)=Sof(H13N)=Sof(C138)=Sof(C139)=Sof(C140)=
 Sof(H140)=Sof(C141)=Sof(H141)=Sof(C142)=Sof(H142)=Sof(C143)=Sof(C144)=
 Sof(H144)=Sof(C147)=Sof(H14K)=Sof(H14L)=Sof(C148)=Sof(H14M)=Sof(H14N)=
 Sof(H14O)=Sof(C149)=Sof(H149)=Sof(C150)=Sof(H15C)=Sof(H15D)=Sof(C151)=
 Sof(H15E)=Sof(H15F)=Sof(H15G)=Sof(C152)=Sof(H15H)=Sof(H15I)=Sof(C153)=
 Sof(H15J)=Sof(H15K)=Sof(H15L)=Sof(C164)=1-FVAR(3)
 Sof(H14F)=Sof(H14G)=Sof(Ca4A)=Sof(O5A)=Sof(O8A)=Sof(N7A)=Sof(N8A)=Sof(C242)=
 Sof(H24A)=Sof(H24B)=Sof(H24C)=Sof(C243)=Sof(C244)=Sof(H244)=Sof(C245)=
 Sof(C246)=Sof(H24D)=Sof(H24E)=Sof(H24F)=Sof(C247)=Sof(C248)=Sof(C249)=
 Sof(H249)=Sof(C250)=Sof(H250)=Sof(C251)=Sof(H251)=Sof(C252)=Sof(C253)=
 Sof(H253)=Sof(C254)=Sof(H25A)=Sof(H25B)=Sof(C255)=Sof(H25C)=Sof(H25D)=
 Sof(H25E)=Sof(C256)=Sof(H256)=Sof(C257)=Sof(H25F)=Sof(H25G)=Sof(C258)=
 Sof(H25H)=Sof(H25I)=Sof(H25J)=Sof(C259)=Sof(H25K)=Sof(H25L)=Sof(C260)=
 Sof(H26A)=Sof(H26B)=Sof(H26C)=Sof(C261)=Sof(C262)=Sof(C263)=Sof(H263)=
 Sof(C264)=Sof(H264)=Sof(C265)=Sof(H265)=Sof(C266)=Sof(C267)=Sof(H267)=
 Sof(C268)=Sof(H26D)=Sof(H26E)=Sof(C269)=Sof(H26F)=Sof(H26G)=Sof(H26H)=
 Sof(C270)=Sof(H27A)=Sof(H27B)=Sof(C271)=Sof(H27C)=Sof(H27D)=Sof(H27E)=
 Sof(H165)=FVAR(3)
 Sof(C165)=Sof(C166)=Sof(H16L)=Sof(H16M)=Sof(C167)=Sof(H16N)=Sof(H16O)=
 Sof(H16P)=Sof(C168)=Sof(H16Q)=Sof(H16R)=Sof(C169)=Sof(H16S)=Sof(H16T)=
 Sof(H16U)=1-FVAR(4)
 Sof(C273)=Sof(C274)=Sof(H274)=Sof(C275)=Sof(H275)=Sof(C276)=Sof(H276)=
 Sof(C277)=Sof(C272)=Sof(C278)=Sof(H278)=Sof(C279)=Sof(H27F)=Sof(H27G)=
 Sof(C280)=Sof(H28A)=Sof(H28B)=Sof(H28C)=Sof(C281)=Sof(H28D)=Sof(H28E)=
 Sof(C282)=Sof(H282)=Sof(C283)=Sof(H28F)=Sof(H28G)=Sof(C284)=Sof(H28H)=
 Sof(H28I)=Sof(H28J)=Sof(C285)=Sof(H28K)=Sof(H28L)=Sof(C286)=Sof(H28M)=
 Sof(H28N)=Sof(H28O)=Sof(H16V)=Sof(H16W)=Sof(H16X)=FVAR(4)
 Sof(C154)=Sof(C155)=Sof(C156)=Sof(H156)=Sof(C157)=Sof(H157)=Sof(C158)=
 Sof(H158)=Sof(C159)=Sof(C160)=Sof(H160)=Sof(C161)=Sof(H16D)=Sof(H16E)=
 Sof(C162)=Sof(H16F)=Sof(H16G)=Sof(H16H)=Sof(C163)=Sof(H16I)=Sof(H16J)=
 Sof(H16K)=Sof(H16Y)=Sof(H)=Sof(HA)=FVAR(5)
 Sof(C201)=Sof(H20F)=Sof(H20G)=Sof(C202)=Sof(H20H)=Sof(H20I)=Sof(C203)=
 Sof(H20J)=Sof(H20K)=Sof(C204)=Sof(H20L)=Sof(H20M)=Sof(C205)=Sof(H20N)=
 Sof(H20O)=1-FVAR(6)
 Sof(C43)=Sof(H43A)=Sof(H43B)=Sof(C44)=Sof(H44A)=Sof(H44B)=Sof(C45)=Sof(H45A)=
 Sof(H45B)=Sof(C46)=Sof(H46A)=Sof(H46B)=Sof(C47)=Sof(H47A)=Sof(H47B)=FVAR(6)
 Sof(C185)=Sof(C186)=Sof(C187)=Sof(H187)=Sof(C188)=Sof(H188)=Sof(C189)=
 Sof(H189)=Sof(C190)=Sof(C191)=Sof(H191)=Sof(C192)=Sof(H19D)=Sof(H19E)=
 Sof(C193)=Sof(H19F)=Sof(H19G)=Sof(H19H)=Sof(C194)=Sof(H19I)=Sof(H19J)=
 Sof(C195)=Sof(H19K)=Sof(H19L)=Sof(H19M)=Sof(C196)=Sof(H196)=Sof(C197)=
 Sof(H19N)=Sof(H19O)=Sof(C198)=Sof(H19P)=Sof(H19Q)=Sof(H19R)=Sof(C199)=
 Sof(H19S)=Sof(H19T)=Sof(C200)=Sof(H20C)=Sof(H20D)=Sof(H20E)=1-FVAR(7)
 Sof(C22)=Sof(C23)=Sof(C24)=Sof(H24)=Sof(C25)=Sof(H25)=Sof(C26)=Sof(H26)=
 Sof(C27)=Sof(C28)=Sof(H28)=Sof(C29)=Sof(H29A)=Sof(H29B)=Sof(C30)=Sof(H30A)=
 Sof(H30B)=Sof(H30C)=Sof(C31)=Sof(H31A)=Sof(H31B)=Sof(C32)=Sof(H32A)=Sof(H32B)=
 Sof(H32C)=Sof(C33)=Sof(H33)=Sof(C34)=Sof(H34A)=Sof(H34B)=Sof(C35)=Sof(H35A)=
 Sof(H35B)=Sof(H35C)=Sof(C36)=Sof(H36A)=Sof(H36B)=Sof(C37)=Sof(H37A)=Sof(H37B)=
 Sof(H37C)=FVAR(7)
 Sof(C206)=Sof(H206)=Sof(C207)=Sof(H20P)=Sof(H20Q)=Sof(C208)=Sof(H20R)=
 Sof(H20S)=Sof(H20T)=Sof(C209)=Sof(H20U)=Sof(H20V)=Sof(C210)=Sof(H21D)=
 Sof(H21E)=Sof(H21F)=1-FVAR(8)
 Sof(C67)=Sof(H67)=Sof(C68)=Sof(H68A)=Sof(H68B)=Sof(C69)=Sof(H69A)=Sof(H69B)=
 Sof(H69C)=Sof(C70)=Sof(H70A)=Sof(H70B)=Sof(C71)=Sof(H71A)=Sof(H71B)=Sof(H71C)=
 FVAR(8)
 Sof(C292)=Sof(H29H)=Sof(H29I)=Sof(H29J)=Sof(C293)=Sof(H29K)=Sof(H29L)=
 Sof(C294)=Sof(H29M)=Sof(H29N)=Sof(C295)=Sof(H29O)=Sof(H29P)=Sof(C296)=
 Sof(H29Q)=Sof(H29R)=Sof(H29S)=1-FVAR(9)
 Sof(C180)=Sof(H18C)=Sof(H18D)=Sof(H18E)=Sof(C181)=Sof(H18F)=Sof(H18G)=
 Sof(C182)=Sof(H18H)=Sof(H18I)=Sof(C183)=Sof(H18J)=Sof(H18K)=Sof(C184)=
 Sof(H18L)=Sof(H18M)=Sof(H18N)=FVAR(9)
 Sof(C216)=Sof(H216)=Sof(C217)=Sof(H21M)=Sof(H21N)=Sof(C218)=Sof(H21O)=
 Sof(H21P)=Sof(H21Q)=Sof(C219)=Sof(H21R)=Sof(H21S)=Sof(C220)=Sof(H22A)=
 Sof(H22B)=Sof(H22C)=1-FVAR(10)
 Sof(C102)=Sof(H102)=Sof(C103)=Sof(H10F)=Sof(H10G)=Sof(C104)=Sof(H10H)=
 Sof(H10I)=Sof(H10J)=Sof(C105)=Sof(H10K)=Sof(H10L)=Sof(C106)=Sof(H10M)=
 Sof(H10N)=Sof(H10O)=FVAR(10)
6.a Riding coordinates:
 C165(H16K), C165(H165)
6.b Ternary CH refined with riding coordinates:
 C12(H12), C17(H17), C62(H62), C78(H78), C83(H83), C107(H107), C28(H28),
 C33(H33), C67(H67), C102(H102), C118(H118), C123(H123), C144(H144), C149(H149),
  C191(H191), C196(H196), C206(H206), C216(H216), C227(H227), C232(H232),
 C253(H253), C256(H256), C267(H267), C278(H278), C282(H282), C160(H160)
6.c Secondary CH2 refined with riding coordinates:
 C13(H13A,H13B), C15(H15A,H15B), C18(H18A,H18B), C20(H20A,H20B), C38(H38A,
 H38B), C39(H39A,H39B), C40(H40A,H40B), C41(H41A,H41B), C42(H42A,H42B),
 C63(H63A,H63B), C65(H65A,H65B), C79(H79A,H79B), C81(H81A,H81B), C84(H84A,H84B),
  C86(H86A,H86B), C108(H10A,H10B), C110(H11A,H11B), C145(H14F,H14G), C145(H14D,
 H14E), C29(H29A,H29B), C31(H31A,H31B), C34(H34A,H34B), C36(H36A,H36B),
 C43(H43A,H43B), C44(H44A,H44B), C45(H45A,H45B), C46(H46A,H46B), C47(H47A,H47B),
  C68(H68A,H68B), C70(H70A,H70B), C103(H10F,H10G), C105(H10K,H10L), C119(H11F,
 H11G), C121(H12D,H12E), C124(H12I,H12J), C126(H12N,H12O), C128(H12S,H12T),
 C129(H12U,H12V), C130(H13C,H13D), C131(H13E,H13F), C132(H13G,H13H), C147(H14K,
 H14L), C150(H15C,H15D), C152(H15H,H15I), C192(H19D,H19E), C194(H19I,H19J),
 C197(H19N,H19O), C199(H19S,H19T), C201(H20F,H20G), C202(H20H,H20I), C203(H20J,
 H20K), C204(H20L,H20M), C205(H20N,H20O), C207(H20P,H20Q), C209(H20U,H20V),
 C217(H21M,H21N), C219(H21R,H21S), C228(H22D,H22E), C230(H23A,H23B), C233(H23F,
 H23G), C235(H23K,H23L), C254(H25A,H25B), C257(H25F,H25G), C259(H25K,H25L),
 C268(H26D,H26E), C270(H27A,H27B), C279(H27F,H27G), C281(H28D,H28E), C283(H28F,
 H28G), C285(H28K,H28L), C161(H16D,H16E), C163(H16I,H16J), C237(H23P,H23Q),
 C238(H23R,H23S), C239(H23T,H23U), C240(H24G,H24H), C241(H24I,H24J), C166(H16L,
 H16M), C168(H16Q,H16R), C171(H17D,H17E), C172(H17F,H17G), C173(H17H,H17I),
 C176(H17P,H17Q), C177(H17R,H17S), C178(H17T,H17U), C181(H18F,H18G), C182(H18H,
 H18I), C183(H18J,H18K), C288(H28S,H28T), C289(H28U,H28V), C290(H29C,H29D),
 C293(H29K,H29L), C294(H29M,H29N), C295(H29O,H29P)
6.d Aromatic/amide H refined with riding coordinates:
 C3(H3), C8(H8), C9(H9), C10(H10), C53(H53), C58(H58), C59(H59), C60(H60),
 C74(H74), C75(H75), C76(H76), C98(H98), C99(H99), C100(H100), C24(H24),
 C25(H25), C26(H26), C93(H93), C114(H114), C115(H115), C116(H116), C135(H135),
 C140(H140), C141(H141), C142(H142), C187(H187), C188(H188), C189(H189),
 C213(H213), C223(H223), C224(H224), C225(H225), C244(H244), C249(H249),
 C250(H250), C251(H251), C263(H263), C264(H264), C265(H265), C274(H274),
 C275(H275), C276(H276), C156(H156), C157(H157), C158(H158)
6.e Fitted hexagon refined as free rotating group:
 C273(C274,C275,C276,C277,C272)
6.f Idealised Me refined as rotating group:
 C1(H1A,H1B,H1C), C5(H5A,H5B,H5C), C14(H14A,H14B,H14C), C16(H16A,H16B,H16C),
 C19(H19A,H19B,H19C), C21(H21A,H21B,H21C), C51(H51A,H51B,H51C), C55(H55A,H55B,
 H55C), C64(H64A,H64B,H64C), C66(H66A,H66B,H66C), C80(H80A,H80B,H80C), C82(H82A,
 H82B,H82C), C85(H85A,H85B,H85C), C87(H87A,H87B,H87C), C109(H10C,H10D,H10E),
 C111(H11C,H11D,H11E), C146(H14H,H14I,H14J), C30(H30A,H30B,H30C), C32(H32A,H32B,
 H32C), C35(H35A,H35B,H35C), C37(H37A,H37B,H37C), C69(H69A,H69B,H69C), C71(H71A,
 H71B,H71C), C91(H91A,H91B,H91C), C95(H95A,H95B,H95C), C104(H10H,H10I,H10J),
 C106(H10M,H10N,H10O), C120(H12A,H12B,H12C), C122(H12F,H12G,H12H), C125(H12K,
 H12L,H12M), C127(H12P,H12Q,H12R), C133(H13I,H13J,H13K), C137(H13L,H13M,H13N),
 C148(H14M,H14N,H14O), C151(H15E,H15F,H15G), C153(H15J,H15K,H15L), C193(H19F,
 H19G,H19H), C195(H19K,H19L,H19M), C198(H19P,H19Q,H19R), C200(H20C,H20D,H20E),
 C208(H20R,H20S,H20T), C210(H21D,H21E,H21F), C211(H21G,H21H,H21I), C215(H21J,
 H21K,H21L), C218(H21O,H21P,H21Q), C220(H22A,H22B,H22C), C229(H22F,H22G,H22H),
 C231(H23C,H23D,H23E), C234(H23H,H23I,H23J), C236(H23M,H23N,H23O), C242(H24A,
 H24B,H24C), C246(H24D,H24E,H24F), C255(H25C,H25D,H25E), C258(H25H,H25I,H25J),
 C260(H26A,H26B,H26C), C269(H26F,H26G,H26H), C271(H27C,H27D,H27E), C280(H28A,
 H28B,H28C), C284(H28H,H28I,H28J), C286(H28M,H28N,H28O), C162(H16F,H16G,H16H),
 C167(H16N,H16O,H16P), C169(H16S,H16T,H16U), C164(H16Y,H,HA), C164(H16V,H16W,
 H16X), C170(H17A,H17B,H17C), C174(H17J,H17K,H17L), C175(H17M,H17N,H17O),
 C179(H17V,H17W,H17X), C180(H18C,H18D,H18E), C184(H18L,H18M,H18N), C287(H28P,
 H28Q,H28R), C291(H29E,H29F,H29G), C292(H29H,H29I,H29J), C296(H29Q,H29R,H29S)
;
_olex2_date_sample_data_collection 2022-10-19
_olex2_submission_special_instructions 'No special instructions were received'
_oxdiff_exptl_absorpt_empirical_details
;
Empirical correction (ABSPACK) includes:
- Absorption correction using spherical harmonics
- Frame scaling
- Detector area scaling
;
_oxdiff_exptl_absorpt_empirical_full_max 1.387
_oxdiff_exptl_absorpt_empirical_full_min 0.694

loop_
_space_group_symop_operation_xyz
'x, y, z'
'-x, -y, -z'

loop_
_atom_site_label
_atom_site_type_symbol
_atom_site_fract_x
_atom_site_fract_y
_atom_site_fract_z
_atom_site_U_iso_or_equiv
_atom_site_adp_type
_atom_site_occupancy
_atom_site_site_symmetry_order
_atom_site_calc_flag
_atom_site_refinement_flags_posn
_atom_site_refinement_flags_adp
_atom_site_refinement_flags_occupancy
_atom_site_disorder_assembly
_atom_site_disorder_group
Ca1 Ca 0.22156(2) 0.28744(2) 0.87893(2) 0.02837(10) Uani 1 1 d . . . . .
Ca2 Ca 0.34066(2) 0.67494(2) 0.73154(2) 0.02902(10) Uani 1 1 d . . . . .
Ca3 Ca 0.70699(3) 0.69500(3) 0.54880(2) 0.03885(12) Uani 1 1 d . . . . .
O1 O 0.30655(10) 0.29354(9) 0.93380(6) 0.0377(4) Uani 1 1 d . . . . .
O2 O 0.29837(9) 0.21678(9) 0.81622(6) 0.0364(3) Uani 1 1 d D . . . .
O3 O 0.26143(9) 0.38929(9) 0.83562(6) 0.0346(3) Uani 1 1 d . . . . .
O4 O 0.32016(10) 0.56361(9) 0.76910(6) 0.0387(4) Uani 1 1 d . . . . .
O6 O 0.45047(10) 0.65764(11) 0.68056(7) 0.0491(4) Uani 1 1 d . . . . .
O7 O 0.63448(10) 0.62917(9) 0.60000(6) 0.0399(4) Uani 1 1 d . . . . .
N1 N 0.17781(11) 0.17897(10) 0.93425(7) 0.0305(4) Uani 1 1 d . . . . .
N2 N 0.09533(11) 0.30865(11) 0.85842(7) 0.0358(4) Uani 1 1 d D . . . .
N3 N 0.22985(10) 0.75727(10) 0.70342(7) 0.0302(4) Uani 1 1 d . . . . .
N4 N 0.33263(11) 0.78400(11) 0.76846(7) 0.0334(4) Uani 1 1 d . . . . .
C1 C 0.13615(15) 0.05891(14) 0.93802(10) 0.0415(5) Uani 1 1 d . . . . .
H1A H 0.182701 0.026070 0.922822 0.062 Uiso 1 1 calc R U . . .
H1B H 0.090934 0.046514 0.930832 0.062 Uiso 1 1 calc R U . . .
H1C H 0.134175 0.050551 0.974032 0.062 Uiso 1 1 calc R U . . .
C2 C 0.13717(13) 0.14223(13) 0.91685(8) 0.0327(5) Uani 1 1 d . . . . .
C3 C 0.09149(13) 0.17427(14) 0.88005(9) 0.0356(5) Uani 1 1 d . . . . .
H3 H 0.076376 0.137879 0.866703 0.043 Uiso 1 1 calc R U . . .
C4 C 0.06393(13) 0.25082(14) 0.85928(9) 0.0354(5) Uani 1 1 d . . . . .
C5 C -0.00999(15) 0.26340(17) 0.83923(11) 0.0484(6) Uani 1 1 d . . . . .
H5A H -0.053893 0.272917 0.865963 0.073 Uiso 1 1 calc R U . . .
H5B H -0.010631 0.217884 0.826304 0.073 Uiso 1 1 calc R U . . .
H5C H -0.013166 0.307518 0.812480 0.073 Uiso 1 1 calc R U . . .
C6 C 0.20608(14) 0.14117(13) 0.97950(8) 0.0333(5) Uani 1 1 d . . . . .
C7 C 0.27597(14) 0.08618(12) 0.97908(8) 0.0344(5) Uani 1 1 d . . . . .
C8 C 0.29984(16) 0.05071(14) 1.02413(9) 0.0412(6) Uani 1 1 d . . . . .
H8 H 0.346386 0.013129 1.024145 0.049 Uiso 1 1 calc R U . . .
C9 C 0.25699(18) 0.06933(15) 1.06860(10) 0.0473(6) Uani 1 1 d . . . . .
H9 H 0.274196 0.044952 1.098941 0.057 Uiso 1 1 calc R U . . .
C10 C 0.18938(19) 0.12320(16) 1.06890(9) 0.0497(7) Uani 1 1 d . . . . .
H10 H 0.160389 0.135624 1.099763 0.060 Uiso 1 1 calc R U . . .
C11 C 0.16189(16) 0.16040(14) 1.02499(9) 0.0417(6) Uani 1 1 d . . . . .
C12 C 0.32371(13) 0.06212(12) 0.93119(8) 0.0332(5) Uani 1 1 d . . . . .
H12 H 0.290554 0.082683 0.905081 0.040 Uiso 1 1 calc R U . . .
C13 C 0.39492(14) 0.09737(13) 0.91364(9) 0.0375(5) Uani 1 1 d . . . . .
H13A H 0.419290 0.084824 0.880293 0.045 Uiso 1 1 calc R U . . .
H13B H 0.377557 0.153600 0.910065 0.045 Uiso 1 1 calc R U . . .
C14 C 0.45570(16) 0.07216(16) 0.94705(11) 0.0486(6) Uani 1 1 d . . . . .
H14A H 0.499964 0.094652 0.931297 0.073 Uiso 1 1 calc R U . . .
H14B H 0.472018 0.016364 0.952220 0.073 Uiso 1 1 calc R U . . .
H14C H 0.434198 0.089267 0.979117 0.073 Uiso 1 1 calc R U . . .
C15 C 0.34478(15) -0.02525(13) 0.93418(10) 0.0402(5) Uani 1 1 d . . . . .
H15A H 0.385217 -0.047084 0.954956 0.048 Uiso 1 1 calc R U . . .
H15B H 0.299127 -0.046173 0.950592 0.048 Uiso 1 1 calc R U . . .
C16 C 0.37291(19) -0.04967(16) 0.88388(12) 0.0549(7) Uani 1 1 d . . . . .
H16A H 0.332995 -0.028568 0.863185 0.082 Uiso 1 1 calc R U . . .
H16B H 0.384735 -0.105536 0.887861 0.082 Uiso 1 1 calc R U . . .
H16C H 0.419270 -0.030776 0.867932 0.082 Uiso 1 1 calc R U . . .
C17 C 0.08490(18) 0.21704(17) 1.02601(10) 0.0523(7) Uani 1 1 d . . . . .
H17 H 0.089939 0.256607 0.995638 0.063 Uiso 1 1 calc R U . . .
C18 C 0.0606(2) 0.2593(2) 1.07079(12) 0.0674(9) Uani 1 1 d . . . . .
H18A H 0.009991 0.294168 1.068143 0.081 Uiso 1 1 calc R U . . .
H18B H 0.053768 0.221276 1.101278 0.081 Uiso 1 1 calc R U . . .
C19 C 0.1152(3) 0.3056(2) 1.07700(12) 0.0736(11) Uani 1 1 d . . . . .
H19A H 0.123271 0.343130 1.046945 0.110 Uiso 1 1 calc R U . . .
H19B H 0.164378 0.271321 1.082520 0.110 Uiso 1 1 calc R U . . .
H19C H 0.093045 0.332044 1.105550 0.110 Uiso 1 1 calc R U . . .
C20 C 0.02081(18) 0.1786(2) 1.02245(12) 0.0614(8) Uani 1 1 d . . . . .
H20A H -0.028458 0.216740 1.025086 0.074 Uiso 1 1 calc R U . . .
H20B H 0.031195 0.163516 0.989226 0.074 Uiso 1 1 calc R U . . .
C21 C 0.0116(2) 0.1082(2) 1.06179(14) 0.0725(10) Uani 1 1 d . . . . .
H21A H -0.029039 0.086679 1.055936 0.109 Uiso 1 1 calc R U . . .
H21B H -0.002078 0.122860 1.094856 0.109 Uiso 1 1 calc R U . . .
H21C H 0.059999 0.069859 1.059723 0.109 Uiso 1 1 calc R U . . .
C38 C 0.29334(19) 0.28281(16) 0.98726(9) 0.0482(7) Uani 1 1 d . . . . .
H38A H 0.330618 0.237380 1.000099 0.058 Uiso 1 1 calc R U . . .
H38B H 0.241075 0.273759 1.000330 0.058 Uiso 1 1 calc R U . . .
C39 C 0.3017(2) 0.3527(2) 1.00508(11) 0.0652(9) Uani 1 1 d . . . . .
H39A H 0.293002 0.344343 1.041827 0.078 Uiso 1 1 calc R U . . .
H39B H 0.262785 0.397730 0.993661 0.078 Uiso 1 1 calc R U . . .
C40 C 0.3818(2) 0.3679(2) 0.98491(12) 0.0678(10) Uani 1 1 d . . . . .
H40A H 0.385376 0.416032 0.994007 0.081 Uiso 1 1 calc R U . . .
H40B H 0.420529 0.325819 0.999611 0.081 Uiso 1 1 calc R U . . .
C41 C 0.3975(2) 0.37356(17) 0.92912(11) 0.0557(8) Uani 1 1 d . . . . .
H41A H 0.451283 0.378035 0.916246 0.067 Uiso 1 1 calc R U . . .
H41B H 0.363422 0.419946 0.914241 0.067 Uiso 1 1 calc R U . . .
C42 C 0.38399(15) 0.30360(15) 0.91433(9) 0.0417(6) Uani 1 1 d . . . . .
H42A H 0.393053 0.309047 0.877673 0.050 Uiso 1 1 calc R U . . .
H42B H 0.420925 0.257764 0.927053 0.050 Uiso 1 1 calc R U . . .
C48 C 0.31341(13) 0.42553(12) 0.81310(8) 0.0311(4) Uani 1 1 d . . . . .
C49 C 0.33642(13) 0.49277(13) 0.78723(8) 0.0318(4) Uani 1 1 d . . . . .
C50 C 0.39150(13) 0.42519(13) 0.79631(9) 0.0368(5) Uani 1 1 d . . . . .
C51 C 0.15767(15) 0.88021(14) 0.66405(10) 0.0419(5) Uani 1 1 d . . . . .
H51A H 0.178218 0.876627 0.629038 0.063 Uiso 1 1 calc R U . . .
H51B H 0.146132 0.933694 0.668660 0.063 Uiso 1 1 calc R U . . .
H51C H 0.110626 0.860551 0.674007 0.063 Uiso 1 1 calc R U . . .
C52 C 0.21657(13) 0.83338(13) 0.69573(8) 0.0328(5) Uani 1 1 d . . . . .
C53 C 0.25274(14) 0.87673(13) 0.71532(8) 0.0354(5) Uani 1 1 d . . . . .
H53 H 0.243503 0.929546 0.701791 0.042 Uiso 1 1 calc R U . . .
C54 C 0.30027(14) 0.85512(13) 0.75156(8) 0.0343(5) Uani 1 1 d . . . . .
C55 C 0.30960(17) 0.92141(14) 0.77309(10) 0.0440(6) Uani 1 1 d . . . . .
H55A H 0.283105 0.918748 0.807604 0.066 Uiso 1 1 calc R U . . .
H55B H 0.287439 0.969806 0.753579 0.066 Uiso 1 1 calc R U . . .
H55C H 0.364250 0.918296 0.771928 0.066 Uiso 1 1 calc R U . . .
C56 C 0.17453(12) 0.72403(12) 0.69165(8) 0.0319(4) Uani 1 1 d . . . . .
C57 C 0.10879(14) 0.71630(15) 0.72745(10) 0.0420(5) Uani 1 1 d . . . . .
C58 C 0.05385(16) 0.68579(18) 0.71575(11) 0.0509(7) Uani 1 1 d . . . . .
H58 H 0.008879 0.680832 0.739416 0.061 Uiso 1 1 calc R U . . .
C59 C 0.06307(15) 0.66254(17) 0.67060(11) 0.0476(6) Uani 1 1 d . . . . .
H59 H 0.023885 0.643844 0.662723 0.057 Uiso 1 1 calc R U . . .
C60 C 0.12972(15) 0.66667(15) 0.63695(9) 0.0414(5) Uani 1 1 d . . . . .
H60 H 0.136749 0.648933 0.606324 0.050 Uiso 1 1 calc R U . . .
C61 C 0.18698(14) 0.69630(14) 0.64690(9) 0.0386(5) Uani 1 1 d D . . . .
C62 C 0.09944(16) 0.73939(18) 0.77872(11) 0.0519(7) Uani 1 1 d . . . . .
H62 H 0.151992 0.741814 0.782341 0.062 Uiso 1 1 calc R U . . .
C63 C 0.05019(19) 0.8183(2) 0.78342(13) 0.0607(8) Uani 1 1 d . . . . .
H63A H 0.050156 0.829180 0.816679 0.073 Uiso 1 1 calc R U . . .
H63B H 0.074286 0.856029 0.758538 0.073 Uiso 1 1 calc R U . . .
C64 C -0.0319(2) 0.8301(2) 0.77662(16) 0.0732(10) Uani 1 1 d . . . . .
H64A H -0.033122 0.826999 0.742234 0.110 Uiso 1 1 calc R U . . .
H64B H -0.060434 0.880532 0.784061 0.110 Uiso 1 1 calc R U . . .
H64C H -0.055356 0.790565 0.799149 0.110 Uiso 1 1 calc R U . . .
C65 C 0.07476(17) 0.6780(2) 0.82201(11) 0.0561(7) Uani 1 1 d . . . . .
H65A H 0.069391 0.696747 0.853616 0.067 Uiso 1 1 calc R U . . .
H65B H 0.023562 0.672164 0.819155 0.067 Uiso 1 1 calc R U . . .
C66 C 0.1275(2) 0.6019(2) 0.82462(12) 0.0619(8) Uani 1 1 d . . . . .
H66A H 0.129508 0.580282 0.794994 0.093 Uiso 1 1 calc R U . . .
H66B H 0.108993 0.568068 0.854309 0.093 Uiso 1 1 calc R U . . .
H66C H 0.178993 0.606922 0.826292 0.093 Uiso 1 1 calc R U . . .
C72 C 0.37534(15) 0.77044(13) 0.80828(9) 0.0379(5) Uani 1 1 d . . . . .
C73 C 0.34260(16) 0.73841(14) 0.85648(9) 0.0420(5) Uani 1 1 d . . . . .
C74 C 0.38460(17) 0.72274(16) 0.89511(10) 0.0468(6) Uani 1 1 d . . . . .
H74 H 0.362831 0.702169 0.927554 0.056 Uiso 1 1 calc R U . . .
C75 C 0.45691(18) 0.73669(16) 0.88681(10) 0.0493(6) Uani 1 1 d . . . . .
H75 H 0.484665 0.725990 0.913513 0.059 Uiso 1 1 calc R U . . .
C76 C 0.48932(16) 0.76601(16) 0.84014(11) 0.0483(6) Uani 1 1 d . . . . .
H76 H 0.539645 0.774806 0.835043 0.058 Uiso 1 1 calc R U . . .
C77 C 0.44997(15) 0.78346(14) 0.79946(10) 0.0424(6) Uani 1 1 d . . . . .
C78 C 0.26116(16) 0.72517(15) 0.86678(9) 0.0433(6) Uani 1 1 d . . . . .
H78 H 0.253772 0.709269 0.836323 0.052 Uiso 1 1 calc R U . . .
C79 C 0.20146(18) 0.79917(16) 0.87348(11) 0.0512(6) Uani 1 1 d . . . . .
H79A H 0.149718 0.788437 0.878341 0.061 Uiso 1 1 calc R U . . .
H79B H 0.207599 0.836406 0.842497 0.061 Uiso 1 1 calc R U . . .
C80 C 0.20577(19) 0.8361(2) 0.91702(13) 0.0612(8) Uani 1 1 d . . . . .
H80A H 0.257697 0.844206 0.913813 0.092 Uiso 1 1 calc R U . . .
H80B H 0.193472 0.802474 0.948362 0.092 Uiso 1 1 calc R U . . .
H80C H 0.168884 0.885330 0.916671 0.092 Uiso 1 1 calc R U . . .
C81 C 0.24401(18) 0.66193(16) 0.91019(10) 0.0490(6) Uani 1 1 d . . . . .
H81A H 0.251687 0.675529 0.940962 0.059 Uiso 1 1 calc R U . . .
H81B H 0.189307 0.660188 0.914233 0.059 Uiso 1 1 calc R U . . .
C82 C 0.2924(2) 0.58304(17) 0.90461(12) 0.0565(7) Uani 1 1 d . . . . .
H82A H 0.285279 0.568681 0.874324 0.085 Uiso 1 1 calc R U . . .
H82B H 0.276785 0.546185 0.933421 0.085 Uiso 1 1 calc R U . . .
H82C H 0.346620 0.583156 0.902486 0.085 Uiso 1 1 calc R U . . .
C83 C 0.48928(15) 0.81334(16) 0.74839(11) 0.0459(6) Uani 1 1 d . . . . .
H83 H 0.451921 0.825760 0.724881 0.055 Uiso 1 1 calc R U . . .
C84 C 0.5162(2) 0.88751(18) 0.74894(11) 0.0559(7) Uani 1 1 d . . . . .
H84A H 0.486372 0.910537 0.778175 0.067 Uiso 1 1 calc R U . . .
H84B H 0.570886 0.873625 0.752602 0.067 Uiso 1 1 calc R U . . .
C85 C 0.5067(2) 0.9459(2) 0.70294(13) 0.0694(9) Uani 1 1 d . . . . .
H85A H 0.540051 0.925327 0.674171 0.104 Uiso 1 1 calc R U . . .
H85B H 0.520771 0.992297 0.706562 0.104 Uiso 1 1 calc R U . . .
H85C H 0.453152 0.958001 0.698072 0.104 Uiso 1 1 calc R U . . .
C86 C 0.55684(17) 0.75079(19) 0.73114(11) 0.0543(7) Uani 1 1 d . . . . .
H86A H 0.593282 0.737835 0.754817 0.065 Uiso 1 1 calc R U . . .
H86B H 0.537524 0.704539 0.732415 0.065 Uiso 1 1 calc R U . . .
C87 C 0.60004(19) 0.7711(2) 0.67934(12) 0.0599(8) Uani 1 1 d . . . . .
H87A H 0.564102 0.787015 0.655703 0.090 Uiso 1 1 calc R U . . .
H87B H 0.639181 0.726453 0.670237 0.090 Uiso 1 1 calc R U . . .
H87C H 0.624765 0.812999 0.678557 0.090 Uiso 1 1 calc R U . . .
C88 C 0.51725(14) 0.61581(15) 0.66914(10) 0.0422(6) Uani 1 1 d . . . . .
C89 C 0.58862(14) 0.60489(13) 0.63815(9) 0.0376(5) Uani 1 1 d . . . . .
C90 C 0.57397(14) 0.54938(15) 0.67963(10) 0.0457(6) Uani 1 1 d . . . . .
C96 C 0.63234(16) 0.85725(13) 0.48232(9) 0.0425(6) Uani 1 1 d D . . . .
C97 C 0.55533(16) 0.85259(15) 0.48838(10) 0.0448(6) Uani 1 1 d D . . . .
C98 C 0.51673(18) 0.88133(18) 0.44834(11) 0.0545(7) Uani 1 1 d . . . . .
H98 H 0.464702 0.878134 0.452046 0.065 Uiso 1 1 calc R U . . .
C99 C 0.55220(18) 0.9145(2) 0.40323(11) 0.0590(8) Uani 1 1 d . . . . .
H99 H 0.524386 0.934803 0.376572 0.071 Uiso 1 1 calc R U . . .
C100 C 0.62812(18) 0.91780(17) 0.39720(10) 0.0551(7) Uani 1 1 d . . . . .
H100 H 0.652311 0.940289 0.366046 0.066 Uiso 1 1 calc R U . . .
C101 C 0.67031(16) 0.88897(14) 0.43571(10) 0.0445(6) Uani 1 1 d . . . . .
C107 C 0.75363(17) 0.89299(15) 0.42866(10) 0.0476(6) Uani 1 1 d . . . . .
H107 H 0.778272 0.850994 0.453116 0.057 Uiso 1 1 calc R U . . .
C108 C 0.76111(18) 0.96814(17) 0.44023(12) 0.0558(7) Uani 1 1 d . . . . .
H10A H 0.748760 1.009099 0.412036 0.067 Uiso 1 1 calc R U . . .
H10B H 0.722758 0.980790 0.469841 0.067 Uiso 1 1 calc R U . . .
C109 C 0.8402(2) 0.9674(2) 0.44979(15) 0.0682(9) Uani 1 1 d . . . . .
H10C H 0.878425 0.957222 0.420162 0.102 Uiso 1 1 calc R U . . .
H10D H 0.852866 0.927436 0.477901 0.102 Uiso 1 1 calc R U . . .
H10E H 0.840270 1.017136 0.457475 0.102 Uiso 1 1 calc R U . . .
C110 C 0.7975(2) 0.8803(2) 0.37669(12) 0.0686(9) Uani 1 1 d . . . . .
H11A H 0.774649 0.921905 0.351859 0.082 Uiso 1 1 calc R U . . .
H11B H 0.851378 0.883764 0.374495 0.082 Uiso 1 1 calc R U . . .
C111 C 0.7972(3) 0.8036(3) 0.36336(18) 0.0934(14) Uani 1 1 d . . . . .
H11C H 0.828682 0.798272 0.330642 0.140 Uiso 1 1 calc R U . . .
H11D H 0.744494 0.801338 0.362626 0.140 Uiso 1 1 calc R U . . .
H11E H 0.818335 0.761988 0.388284 0.140 Uiso 1 1 calc R U . . .
C145 C 0.51972(16) 0.51667(18) 0.84868(12) 0.0546(7) Uani 1 1 d D U . . .
H14F H 0.502130 0.469812 0.848858 0.066 Uiso 0.4271(18) 1 calc R U P A 2
H14G H 0.495825 0.534333 0.880721 0.066 Uiso 0.4271(18) 1 calc R U P A 2
H14D H 0.514057 0.466274 0.844382 0.066 Uiso 0.5729(18) 1 calc R U P A 1
H14E H 0.489299 0.527698 0.881194 0.066 Uiso 0.5729(18) 1 calc R U P A 1
C146 C 0.48783(19) 0.57705(16) 0.80792(12) 0.0540(7) Uani 1 1 d . U . . .
H14H H 0.517960 0.566735 0.775616 0.081 Uiso 1 1 calc R U . . .
H14I H 0.490695 0.627464 0.812974 0.081 Uiso 1 1 calc R U . . .
H14J H 0.434219 0.576011 0.808809 0.081 Uiso 1 1 calc R U . . .
Ca4 Ca 0.58375(9) 0.39376(8) 0.77042(5) 0.0295(3) Uani 0.5729(18) 1 d . U P A 1
O5 O 0.4622(5) 0.3931(4) 0.7979(3) 0.0383(13) Uani 0.5729(18) 1 d . U P A 1
O8 O 0.5984(5) 0.4921(4) 0.7120(2) 0.0407(13) Uani 0.5729(18) 1 d . U P A 1
O9 O 0.76494(17) 0.62694(16) 0.48639(11) 0.0524(7) Uani 0.724(2) 1 d D U P B 1
N5 N 0.6736(3) 0.8279(4) 0.5234(2) 0.0359(12) Uani 0.724(2) 1 d D U P B 1
N6 N 0.8054(2) 0.7267(2) 0.57649(15) 0.0347(8) Uani 0.724(2) 1 d D U P B 1
N7 N 0.6723(3) 0.3574(3) 0.82720(19) 0.0319(10) Uani 0.5729(18) 1 d D U P A 1
N8 N 0.6619(3) 0.2892(3) 0.7339(2) 0.0401(11) Uani 0.5729(18) 1 d D U P A 1
C22 C 0.0506(9) 0.3830(6) 0.8399(3) 0.0406(17) Uani 0.625(5) 1 d D U P C 1
C23 C 0.0576(4) 0.4110(3) 0.7881(2) 0.0394(13) Uani 0.625(5) 1 d D U P C 1
C24 C 0.0124(5) 0.4841(4) 0.7746(3) 0.0496(16) Uani 0.625(5) 1 d D U P C 1
H24 H 0.017072 0.506120 0.740513 0.060 Uiso 0.625(5) 1 calc R U P C 1
C25 C -0.0383(5) 0.5251(5) 0.8088(3) 0.060(2) Uani 0.625(5) 1 d D U P C 1
H25 H -0.067244 0.574267 0.797733 0.072 Uiso 0.625(5) 1 calc R U P C 1
C26 C -0.0474(5) 0.4956(5) 0.8586(3) 0.0585(18) Uani 0.625(5) 1 d D U P C 1
H26 H -0.083432 0.523597 0.881783 0.070 Uiso 0.625(5) 1 calc R U P C 1
C27 C -0.0030(5) 0.4238(5) 0.8750(3) 0.0455(18) Uani 0.625(5) 1 d D U P C 1
C28 C 0.1094(3) 0.3661(3) 0.74930(17) 0.0372(10) Uani 0.625(5) 1 d D U P C 1
H28 H 0.114402 0.310780 0.763819 0.045 Uiso 0.625(5) 1 calc R U P C 1
C29 C 0.0750(3) 0.3789(4) 0.7011(2) 0.0456(12) Uani 0.625(5) 1 d D U P C 1
H29A H 0.066756 0.433874 0.686738 0.055 Uiso 0.625(5) 1 calc R U P C 1
H29B H 0.112585 0.350437 0.676605 0.055 Uiso 0.625(5) 1 calc R U P C 1
C30 C -0.0011(3) 0.3537(3) 0.70929(19) 0.0556(13) Uani 0.625(5) 1 d D U P C 1
H30A H -0.018988 0.362359 0.677499 0.083 Uiso 0.625(5) 1 calc R U P C 1
H30B H -0.039402 0.383232 0.732324 0.083 Uiso 0.625(5) 1 calc R U P C 1
H30C H 0.006538 0.299228 0.723293 0.083 Uiso 0.625(5) 1 calc R U P C 1
C31 C 0.1904(2) 0.3810(2) 0.73581(15) 0.0429(10) Uani 0.625(5) 1 d D U P C 1
H31A H 0.213731 0.366304 0.766278 0.051 Uiso 0.625(5) 1 calc R U P C 1
H31B H 0.221104 0.346698 0.712237 0.051 Uiso 0.625(5) 1 calc R U P C 1
C32 C 0.1978(4) 0.4624(3) 0.7130(2) 0.0526(14) Uani 0.625(5) 1 d D U P C 1
H32A H 0.177048 0.477292 0.681929 0.079 Uiso 0.625(5) 1 calc R U P C 1
H32B H 0.252034 0.464969 0.706114 0.079 Uiso 0.625(5) 1 calc R U P C 1
H32C H 0.169140 0.497112 0.736185 0.079 Uiso 0.625(5) 1 calc R U P C 1
C33 C -0.0129(4) 0.3951(6) 0.9306(3) 0.0510(17) Uani 0.625(5) 1 d D U P C 1
H33 H 0.013837 0.340023 0.935360 0.061 Uiso 0.625(5) 1 calc R U P C 1
C34 C 0.0271(5) 0.4368(6) 0.9552(4) 0.0578(19) Uani 0.625(5) 1 d D U P C 1
H34A H 0.003763 0.492079 0.948757 0.069 Uiso 0.625(5) 1 calc R U P C 1
H34B H 0.016776 0.419734 0.991491 0.069 Uiso 0.625(5) 1 calc R U P C 1
C35 C 0.1123(5) 0.4262(7) 0.9389(5) 0.057(2) Uani 0.625(5) 1 d D U P C 1
H35A H 0.137100 0.372809 0.948956 0.086 Uiso 0.625(5) 1 calc R U P C 1
H35B H 0.131595 0.459277 0.954295 0.086 Uiso 0.625(5) 1 calc R U P C 1
H35C H 0.123858 0.439678 0.902646 0.086 Uiso 0.625(5) 1 calc R U P C 1
C36 C -0.0961(5) 0.4004(7) 0.9598(4) 0.064(2) Uani 0.625(5) 1 d D U P C 1
H36A H -0.094149 0.382852 0.995556 0.077 Uiso 0.625(5) 1 calc R U P C 1
H36B H -0.124253 0.454372 0.955564 0.077 Uiso 0.625(5) 1 calc R U P C 1
C37 C -0.1387(10) 0.3536(8) 0.9430(7) 0.081(3) Uani 0.625(5) 1 d D U P C 1
H37A H -0.137952 0.368407 0.907148 0.121 Uiso 0.625(5) 1 calc R U P C 1
H37B H -0.191954 0.362372 0.960392 0.121 Uiso 0.625(5) 1 calc R U P C 1
H37C H -0.114299 0.299445 0.950449 0.121 Uiso 0.625(5) 1 calc R U P C 1
C43 C 0.2812(3) 0.1501(3) 0.80306(19) 0.0405(12) Uani 0.553(7) 1 d D . P D 1
H43A H 0.228509 0.145171 0.819003 0.049 Uiso 0.553(7) 1 calc R U P D 1
H43B H 0.317456 0.103111 0.815062 0.049 Uiso 0.553(7) 1 calc R U P D 1
C44 C 0.2885(3) 0.1600(4) 0.7478(2) 0.0470(13) Uani 0.553(7) 1 d D U P D 1
H44A H 0.250341 0.205674 0.736243 0.056 Uiso 0.553(7) 1 calc R U P D 1
H44B H 0.277530 0.115016 0.738702 0.056 Uiso 0.553(7) 1 calc R U P D 1
C45 C 0.3679(5) 0.1691(5) 0.7226(4) 0.054(2) Uani 0.553(7) 1 d D U P D 1
H45A H 0.405033 0.120077 0.729498 0.064 Uiso 0.553(7) 1 calc R U P D 1
H45B H 0.369399 0.182014 0.686245 0.064 Uiso 0.553(7) 1 calc R U P D 1
C46 C 0.3909(3) 0.2305(3) 0.74036(18) 0.0499(15) Uani 0.553(7) 1 d D U P D 1
H46A H 0.445912 0.229405 0.727401 0.060 Uiso 0.553(7) 1 calc R U P D 1
H46B H 0.360994 0.280987 0.727112 0.060 Uiso 0.553(7) 1 calc R U P D 1
C47 C 0.3777(4) 0.2208(5) 0.7956(3) 0.0392(16) Uani 0.553(7) 1 d D . P D 1
H47A H 0.412279 0.173347 0.808762 0.047 Uiso 0.553(7) 1 calc R U P D 1
H47B H 0.389760 0.264228 0.805889 0.047 Uiso 0.553(7) 1 calc R U P D 1
C67 C 0.2670(2) 0.6851(2) 0.61388(12) 0.0341(8) Uani 0.750(6) 1 d D . P E 1
H67 H 0.297086 0.716246 0.623957 0.041 Uiso 0.750(6) 1 calc R U P E 1
C68 C 0.2617(2) 0.7137(2) 0.55897(12) 0.0463(10) Uani 0.750(6) 1 d D . P E 1
H68A H 0.313494 0.700775 0.538983 0.056 Uiso 0.750(6) 1 calc R U P E 1
H68B H 0.228405 0.686532 0.549025 0.056 Uiso 0.750(6) 1 calc R U P E 1
C69 C 0.2300(4) 0.7997(3) 0.5469(2) 0.0711(18) Uani 0.750(6) 1 d D . P E 1
H69A H 0.230991 0.814598 0.511037 0.107 Uiso 0.750(6) 1 calc R U P E 1
H69B H 0.261566 0.827143 0.557636 0.107 Uiso 0.750(6) 1 calc R U P E 1
H69C H 0.177031 0.812507 0.564326 0.107 Uiso 0.750(6) 1 calc R U P E 1
C70 C 0.3090(3) 0.6012(2) 0.62378(15) 0.0370(9) Uani 0.750(6) 1 d D . P E 1
H70A H 0.312584 0.587309 0.659518 0.044 Uiso 0.750(6) 1 calc R U P E 1
H70B H 0.277204 0.569373 0.616878 0.044 Uiso 0.750(6) 1 calc R U P E 1
C71 C 0.3892(2) 0.5805(2) 0.59403(15) 0.0470(10) Uani 0.750(6) 1 d D . P E 1
H71A H 0.386207 0.589450 0.558607 0.070 Uiso 0.750(6) 1 calc R U P E 1
H71B H 0.411774 0.526535 0.604486 0.070 Uiso 0.750(6) 1 calc R U P E 1
H71C H 0.421233 0.612210 0.599828 0.070 Uiso 0.750(6) 1 calc R U P E 1
C91 C 0.6311(3) 0.9532(3) 0.5518(2) 0.0490(12) Uani 0.724(2) 1 d D U P B 1
H91A H 0.607354 0.968387 0.521855 0.074 Uiso 0.724(2) 1 calc R U P B 1
H91B H 0.661624 0.989793 0.552344 0.074 Uiso 0.724(2) 1 calc R U P B 1
H91C H 0.590959 0.952538 0.581260 0.074 Uiso 0.724(2) 1 calc R U P B 1
C92 C 0.6824(3) 0.8746(3) 0.5515(2) 0.0400(11) Uani 0.724(2) 1 d D U P B 1
C93 C 0.7357(2) 0.8563(2) 0.58435(13) 0.0403(8) Uani 0.724(2) 1 d D U P B 1
H93 H 0.729459 0.893628 0.604762 0.048 Uiso 0.724(2) 1 calc R U P B 1
C94 C 0.7963(2) 0.7929(2) 0.59234(14) 0.0392(8) Uani 0.724(2) 1 d D U P B 1
C95 C 0.8533(2) 0.8035(3) 0.62101(14) 0.0481(9) Uani 0.724(2) 1 d D U P B 1
H95A H 0.873150 0.754754 0.641109 0.072 Uiso 0.724(2) 1 calc R U P B 1
H95B H 0.827897 0.841368 0.642775 0.072 Uiso 0.724(2) 1 calc R U P B 1
H95C H 0.895923 0.821308 0.597712 0.072 Uiso 0.724(2) 1 calc R U P B 1
C102 C 0.5099(5) 0.8187(4) 0.5363(2) 0.0485(18) Uani 0.776(7) 1 d D U P F 1
H102 H 0.547597 0.794942 0.559335 0.058 Uiso 0.776(7) 1 calc R U P F 1
C103 C 0.4510(3) 0.8832(3) 0.5614(2) 0.0485(14) Uani 0.776(7) 1 d D U P F 1
H10F H 0.478752 0.921563 0.564270 0.058 Uiso 0.776(7) 1 calc R U P F 1
H10G H 0.413329 0.908925 0.539107 0.058 Uiso 0.776(7) 1 calc R U P F 1
C104 C 0.4071(5) 0.8586(4) 0.6124(2) 0.0430(14) Uani 0.776(7) 1 d D U P F 1
H10H H 0.372920 0.827000 0.609425 0.065 Uiso 0.776(7) 1 calc R U P F 1
H10I H 0.376742 0.903894 0.626350 0.065 Uiso 0.776(7) 1 calc R U P F 1
H10J H 0.443462 0.829090 0.634216 0.065 Uiso 0.776(7) 1 calc R U P F 1
C105 C 0.4718(3) 0.7556(2) 0.53269(17) 0.0495(10) Uani 0.776(7) 1 d D U P F 1
H10K H 0.428916 0.778189 0.513927 0.059 Uiso 0.776(7) 1 calc R U P F 1
H10L H 0.449772 0.733677 0.566554 0.059 Uiso 0.776(7) 1 calc R U P F 1
C106 C 0.5264(2) 0.6916(2) 0.50746(14) 0.0485(10) Uani 0.776(7) 1 d D U P F 1
H10M H 0.552352 0.713358 0.475202 0.073 Uiso 0.776(7) 1 calc R U P F 1
H10N H 0.497371 0.656347 0.502572 0.073 Uiso 0.776(7) 1 calc R U P F 1
H10O H 0.564714 0.663896 0.528381 0.073 Uiso 0.776(7) 1 calc R U P F 1
C112 C 0.8730(2) 0.6691(2) 0.58344(15) 0.0371(8) Uani 0.724(2) 1 d D U P B 1
C113 C 0.8682(2) 0.6064(2) 0.62216(14) 0.0383(7) Uani 0.724(2) 1 d D U P B 1
C114 C 0.9343(2) 0.5491(2) 0.62676(15) 0.0438(8) Uani 0.724(2) 1 d D U P B 1
H114 H 0.931911 0.506120 0.652297 0.053 Uiso 0.724(2) 1 calc R U P B 1
C115 C 1.0030(3) 0.5531(3) 0.59515(17) 0.0476(9) Uani 0.724(2) 1 d D U P B 1
H115 H 1.047172 0.513311 0.599083 0.057 Uiso 0.724(2) 1 calc R U P B 1
C116 C 1.0073(2) 0.6154(3) 0.55773(16) 0.0466(9) Uani 0.724(2) 1 d D U P B 1
H116 H 1.054860 0.618359 0.536488 0.056 Uiso 0.724(2) 1 calc R U P B 1
C117 C 0.9426(3) 0.6742(3) 0.55063(17) 0.0409(10) Uani 0.724(2) 1 d D U P B 1
C118 C 0.7935(2) 0.6024(2) 0.65917(13) 0.0402(7) Uani 0.724(2) 1 d D U P B 1
H118 H 0.750552 0.627321 0.640224 0.048 Uiso 0.724(2) 1 calc R U P B 1
C119 C 0.7827(2) 0.6486(2) 0.70224(13) 0.0421(7) Uani 0.724(2) 1 d D U P B 1
H11F H 0.776936 0.703486 0.688007 0.051 Uiso 0.724(2) 1 calc R U P B 1
H11G H 0.734538 0.642304 0.725204 0.051 Uiso 0.724(2) 1 calc R U P B 1
C120 C 0.8480(2) 0.6253(2) 0.73171(15) 0.0500(9) Uani 0.724(2) 1 d D U P B 1
H12A H 0.895124 0.635858 0.710018 0.075 Uiso 0.724(2) 1 calc R U P B 1
H12B H 0.855581 0.570585 0.744958 0.075 Uiso 0.724(2) 1 calc R U P B 1
H12C H 0.835477 0.654325 0.759210 0.075 Uiso 0.724(2) 1 calc R U P B 1
C121 C 0.7835(2) 0.5206(2) 0.68015(14) 0.0462(8) Uani 0.724(2) 1 d D U P B 1
H12D H 0.826472 0.492845 0.697884 0.055 Uiso 0.724(2) 1 calc R U P B 1
H12E H 0.735220 0.522376 0.704424 0.055 Uiso 0.724(2) 1 calc R U P B 1
C122 C 0.7815(3) 0.4780(2) 0.63985(17) 0.0515(10) Uani 0.724(2) 1 d D U P B 1
H12F H 0.744874 0.509381 0.618703 0.077 Uiso 0.724(2) 1 calc R U P B 1
H12G H 0.765547 0.430030 0.654983 0.077 Uiso 0.724(2) 1 calc R U P B 1
H12H H 0.832668 0.466892 0.619726 0.077 Uiso 0.724(2) 1 calc R U P B 1
C123 C 0.9476(3) 0.7404(4) 0.50749(19) 0.0519(12) Uani 0.724(2) 1 d D U P B 1
H123 H 0.905130 0.783398 0.517948 0.062 Uiso 0.724(2) 1 calc R U P B 1
C124 C 1.0195(4) 0.7745(4) 0.4908(2) 0.0755(15) Uani 0.724(2) 1 d D U P B 1
H12I H 1.065557 0.733627 0.483955 0.091 Uiso 0.724(2) 1 calc R U P B 1
H12J H 1.014606 0.812182 0.460044 0.091 Uiso 0.724(2) 1 calc R U P B 1
C125 C 1.0275(5) 0.8122(4) 0.5308(3) 0.109(2) Uani 0.724(2) 1 d D U P B 1
H12K H 1.068702 0.840152 0.518914 0.164 Uiso 0.724(2) 1 calc R U P B 1
H12L H 1.039843 0.773455 0.559607 0.164 Uiso 0.724(2) 1 calc R U P B 1
H12M H 0.979150 0.847823 0.540493 0.164 Uiso 0.724(2) 1 calc R U P B 1
C126 C 0.9271(2) 0.7226(2) 0.46063(14) 0.0503(9) Uani 0.724(2) 1 d D U P B 1
H12N H 0.876588 0.708434 0.469782 0.060 Uiso 0.724(2) 1 calc R U P B 1
H12O H 0.921853 0.769805 0.435688 0.060 Uiso 0.724(2) 1 calc R U P B 1
C127 C 0.9856(3) 0.6584(3) 0.43637(16) 0.0663(12) Uani 0.724(2) 1 d D U P B 1
H12P H 0.968747 0.652037 0.406767 0.099 Uiso 0.724(2) 1 calc R U P B 1
H12Q H 0.989404 0.610542 0.460044 0.099 Uiso 0.724(2) 1 calc R U P B 1
H12R H 1.035980 0.671771 0.426863 0.099 Uiso 0.724(2) 1 calc R U P B 1
C128 C 0.8242(2) 0.5593(3) 0.49934(18) 0.0618(11) Uani 0.724(2) 1 d D U P B 1
H12S H 0.841959 0.563578 0.529511 0.074 Uiso 0.724(2) 1 calc R U P B 1
H12T H 0.868677 0.555961 0.471942 0.074 Uiso 0.724(2) 1 calc R U P B 1
C129 C 0.7931(3) 0.4886(3) 0.50850(18) 0.0625(11) Uani 0.724(2) 1 d D U P B 1
H12U H 0.751064 0.489889 0.537487 0.075 Uiso 0.724(2) 1 calc R U P B 1
H12V H 0.834054 0.442928 0.515798 0.075 Uiso 0.724(2) 1 calc R U P B 1
C130 C 0.7633(2) 0.4841(3) 0.46306(17) 0.0580(10) Uani 0.724(2) 1 d D U P B 1
H13C H 0.806823 0.476062 0.435313 0.070 Uiso 0.724(2) 1 calc R U P B 1
H13D H 0.738679 0.439959 0.470007 0.070 Uiso 0.724(2) 1 calc R U P B 1
C131 C 0.7068(3) 0.5553(3) 0.4482(2) 0.0603(10) Uani 0.724(2) 1 d D U P B 1
H13E H 0.659893 0.559368 0.473826 0.072 Uiso 0.724(2) 1 calc R U P B 1
H13F H 0.692195 0.552897 0.416530 0.072 Uiso 0.724(2) 1 calc R U P B 1
C132 C 0.7394(3) 0.6243(3) 0.44220(18) 0.0592(10) Uani 0.724(2) 1 d D U P B 1
H13G H 0.782988 0.623023 0.414202 0.071 Uiso 0.724(2) 1 calc R U P B 1
H13H H 0.699759 0.670927 0.434364 0.071 Uiso 0.724(2) 1 calc R U P B 1
C133 C 0.8002(3) 0.3868(3) 0.8157(2) 0.0416(12) Uani 0.5729(18) 1 d D U P A 1
H13I H 0.792782 0.441996 0.804256 0.062 Uiso 0.5729(18) 1 calc R U P A 1
H13J H 0.851701 0.361398 0.801239 0.062 Uiso 0.5729(18) 1 calc R U P A 1
H13K H 0.794500 0.376287 0.851953 0.062 Uiso 0.5729(18) 1 calc R U P A 1
C134 C 0.7409(4) 0.3570(3) 0.7995(2) 0.0338(13) Uani 0.5729(18) 1 d D U P A 1
C135 C 0.7649(5) 0.3328(5) 0.7530(3) 0.0380(15) Uani 0.5729(18) 1 d D U P A 1
H135 H 0.812402 0.344683 0.736179 0.046 Uiso 0.5729(18) 1 calc R U P A 1
C136 C 0.7339(4) 0.2945(4) 0.7255(2) 0.0351(14) Uani 0.5729(18) 1 d D U P A 1
C137 C 0.7885(5) 0.2573(5) 0.6848(3) 0.0666(19) Uani 0.5729(18) 1 d D U P A 1
H13L H 0.763854 0.267339 0.655446 0.100 Uiso 0.5729(18) 1 calc R U P A 1
H13M H 0.802490 0.202107 0.695943 0.100 Uiso 0.5729(18) 1 calc R U P A 1
H13N H 0.834812 0.278208 0.676255 0.100 Uiso 0.5729(18) 1 calc R U P A 1
C138 C 0.6609(3) 0.3723(3) 0.87727(17) 0.0350(10) Uani 0.5729(18) 1 d D U P A 1
C139 C 0.6304(3) 0.4457(3) 0.8887(2) 0.0371(11) Uani 0.5729(18) 1 d D U P A 1
C140 C 0.6186(3) 0.4573(3) 0.93733(16) 0.0436(10) Uani 0.5729(18) 1 d D U P A 1
H140 H 0.595866 0.506903 0.945219 0.052 Uiso 0.5729(18) 1 calc R U P A 1
C141 C 0.6394(3) 0.3974(3) 0.97482(17) 0.0480(10) Uani 0.5729(18) 1 d D U P A 1
H141 H 0.633288 0.406277 1.007902 0.058 Uiso 0.5729(18) 1 calc R U P A 1
C142 C 0.6689(3) 0.3254(3) 0.96346(16) 0.0442(10) Uani 0.5729(18) 1 d D U P A 1
H142 H 0.682168 0.284562 0.989387 0.053 Uiso 0.5729(18) 1 calc R U P A 1
C143 C 0.6801(3) 0.3098(2) 0.91553(16) 0.0389(9) Uani 0.5729(18) 1 d D U P A 1
C144 C 0.6059(4) 0.5127(4) 0.8489(4) 0.0385(15) Uani 0.5729(18) 1 d D U P A 1
H144 H 0.634929 0.498284 0.816415 0.046 Uiso 0.5729(18) 1 calc R U P A 1
C147 C 0.6254(4) 0.5863(3) 0.8530(3) 0.0421(13) Uani 0.5729(18) 1 d D U P A 1
H14K H 0.595452 0.603845 0.884018 0.051 Uiso 0.5729(18) 1 calc R U P A 1
H14L H 0.609634 0.625814 0.824842 0.051 Uiso 0.5729(18) 1 calc R U P A 1
C148 C 0.7109(3) 0.5787(4) 0.8529(2) 0.0519(13) Uani 0.5729(18) 1 d D U P A 1
H14M H 0.741197 0.557642 0.823496 0.078 Uiso 0.5729(18) 1 calc R U P A 1
H14N H 0.725476 0.544438 0.882898 0.078 Uiso 0.5729(18) 1 calc R U P A 1
H14O H 0.720550 0.629037 0.852220 0.078 Uiso 0.5729(18) 1 calc R U P A 1
C149 C 0.7097(2) 0.2279(2) 0.90594(16) 0.0399(9) Uani 0.5729(18) 1 d D U P A 1
H149 H 0.695418 0.224897 0.873905 0.048 Uiso 0.5729(18) 1 calc R U P A 1
C150 C 0.6741(3) 0.1707(3) 0.94686(18) 0.0468(10) Uani 0.5729(18) 1 d D U P A 1
H15C H 0.688953 0.120104 0.936045 0.056 Uiso 0.5729(18) 1 calc R U P A 1
H15D H 0.696034 0.165619 0.977166 0.056 Uiso 0.5729(18) 1 calc R U P A 1
C151 C 0.5871(3) 0.1922(3) 0.95996(19) 0.0539(12) Uani 0.5729(18) 1 d D U P A 1
H15E H 0.564644 0.199663 0.929947 0.081 Uiso 0.5729(18) 1 calc R U P A 1
H15F H 0.571797 0.239607 0.973985 0.081 Uiso 0.5729(18) 1 calc R U P A 1
H15G H 0.568708 0.151222 0.984378 0.081 Uiso 0.5729(18) 1 calc R U P A 1
C152 C 0.7979(3) 0.2059(3) 0.9003(2) 0.0552(12) Uani 0.5729(18) 1 d D U P A 1
H15H H 0.819236 0.244554 0.874602 0.066 Uiso 0.5729(18) 1 calc R U P A 1
H15I H 0.812466 0.208055 0.932025 0.066 Uiso 0.5729(18) 1 calc R U P A 1
C153 C 0.8342(4) 0.1292(4) 0.8866(4) 0.089(2) Uani 0.5729(18) 1 d D U P A 1
H15J H 0.817389 0.124758 0.856518 0.133 Uiso 0.5729(18) 1 calc R U P A 1
H15K H 0.819043 0.089766 0.913833 0.133 Uiso 0.5729(18) 1 calc R U P A 1
H15L H 0.890151 0.122422 0.880537 0.133 Uiso 0.5729(18) 1 calc R U P A 1
Ca4A Ca 0.58199(13) 0.37774(12) 0.75661(8) 0.0315(4) Uani 0.4271(18) 1 d . U P A 2
O5A O 0.4602(7) 0.3809(6) 0.7858(4) 0.0369(17) Uani 0.4271(18) 1 d . U P A 2
O8A O 0.5952(6) 0.4783(5) 0.7005(3) 0.0361(15) Uani 0.4271(18) 1 d . U P A 2
N5A N 0.6859(10) 0.8166(11) 0.5148(6) 0.043(3) Uani 0.276(2) 1 d D U P B 2
N6A N 0.8231(6) 0.7039(6) 0.5649(4) 0.0408(18) Uani 0.276(2) 1 d D U P B 2
N7A N 0.6663(4) 0.3428(4) 0.8153(3) 0.0355(14) Uani 0.4271(18) 1 d D U P A 2
N8A N 0.6598(4) 0.2696(4) 0.7234(3) 0.0369(14) Uani 0.4271(18) 1 d D U P A 2
C185 C 0.0535(16) 0.3856(9) 0.8464(5) 0.041(3) Uani 0.375(5) 1 d D U P C 2
C186 C 0.0641(6) 0.4257(6) 0.7982(4) 0.040(2) Uani 0.375(5) 1 d D U P C 2
C187 C 0.0195(7) 0.4977(6) 0.7849(4) 0.045(2) Uani 0.375(5) 1 d D U P C 2
H187 H 0.024208 0.522151 0.751245 0.054 Uiso 0.375(5) 1 calc R U P C 2
C188 C -0.0303(7) 0.5321(8) 0.8206(4) 0.041(2) Uani 0.375(5) 1 d D U P C 2
H188 H -0.062913 0.580478 0.812145 0.050 Uiso 0.375(5) 1 calc R U P C 2
C189 C -0.0339(7) 0.4977(8) 0.8685(4) 0.0415(19) Uani 0.375(5) 1 d D U P C 2
H189 H -0.066971 0.524661 0.893294 0.050 Uiso 0.375(5) 1 calc R U P C 2
C190 C 0.0080(9) 0.4253(9) 0.8835(5) 0.039(2) Uani 0.375(5) 1 d D U P C 2
C191 C 0.1289(4) 0.3926(4) 0.7609(3) 0.0447(16) Uani 0.375(5) 1 d D U P C 2
H191 H 0.167081 0.357022 0.780658 0.054 Uiso 0.375(5) 1 calc R U P C 2
C192 C 0.1037(5) 0.3430(6) 0.7333(3) 0.054(2) Uani 0.375(5) 1 d D U P C 2
H19D H 0.148736 0.321171 0.709804 0.065 Uiso 0.375(5) 1 calc R U P C 2
H19E H 0.087873 0.299883 0.757610 0.065 Uiso 0.375(5) 1 calc R U P C 2
C193 C 0.0391(8) 0.3816(9) 0.7046(5) 0.075(3) Uani 0.375(5) 1 d D U P C 2
H19F H 0.033477 0.347022 0.683811 0.112 Uiso 0.375(5) 1 calc R U P C 2
H19G H 0.050683 0.428428 0.683476 0.112 Uiso 0.375(5) 1 calc R U P C 2
H19H H -0.008799 0.394214 0.727854 0.112 Uiso 0.375(5) 1 calc R U P C 2
C194 C 0.1712(6) 0.4529(6) 0.7282(4) 0.053(2) Uani 0.375(5) 1 d D U P C 2
H19I H 0.138074 0.485804 0.704755 0.063 Uiso 0.375(5) 1 calc R U P C 2
H19J H 0.179854 0.485578 0.749588 0.063 Uiso 0.375(5) 1 calc R U P C 2
C195 C 0.2476(5) 0.4188(5) 0.6989(3) 0.066(2) Uani 0.375(5) 1 d D U P C 2
H19K H 0.239314 0.388307 0.676442 0.100 Uiso 0.375(5) 1 calc R U P C 2
H19L H 0.280805 0.386061 0.721869 0.100 Uiso 0.375(5) 1 calc R U P C 2
H19M H 0.272110 0.459882 0.679587 0.100 Uiso 0.375(5) 1 calc R U P C 2
C196 C 0.0058(6) 0.3935(9) 0.9377(4) 0.037(2) Uani 0.375(5) 1 d D U P C 2
H196 H 0.030000 0.337768 0.941612 0.045 Uiso 0.375(5) 1 calc R U P C 2
C197 C 0.0518(6) 0.4348(8) 0.9587(5) 0.0371(19) Uani 0.375(5) 1 d D U P C 2
H19N H 0.031579 0.490512 0.950857 0.045 Uiso 0.375(5) 1 calc R U P C 2
H19O H 0.043922 0.420370 0.995252 0.045 Uiso 0.375(5) 1 calc R U P C 2
C198 C 0.1365(7) 0.4175(11) 0.9389(7) 0.035(2) Uani 0.375(5) 1 d D U P C 2
H19P H 0.144877 0.428036 0.902569 0.052 Uiso 0.375(5) 1 calc R U P C 2
H19Q H 0.158402 0.363569 0.950076 0.052 Uiso 0.375(5) 1 calc R U P C 2
H19R H 0.161386 0.449566 0.951303 0.052 Uiso 0.375(5) 1 calc R U P C 2
C199 C -0.0766(6) 0.4049(10) 0.9665(5) 0.049(2) Uani 0.375(5) 1 d D U P C 2
H19S H -0.074406 0.382310 1.001676 0.058 Uiso 0.375(5) 1 calc R U P C 2
H19T H -0.097650 0.460395 0.965192 0.058 Uiso 0.375(5) 1 calc R U P C 2
C200 C -0.1325(13) 0.3717(13) 0.9492(10) 0.072(4) Uani 0.375(5) 1 d D U P C 2
H20C H -0.138287 0.395861 0.915096 0.108 Uiso 0.375(5) 1 calc R U P C 2
H20D H -0.182427 0.381305 0.971002 0.108 Uiso 0.375(5) 1 calc R U P C 2
H20E H -0.113009 0.316585 0.950435 0.108 Uiso 0.375(5) 1 calc R U P C 2
C201 C 0.2581(4) 0.1880(4) 0.7866(3) 0.0414(16) Uani 0.447(7) 1 d D . P D 2
H20F H 0.239265 0.229455 0.760336 0.050 Uiso 0.447(7) 1 calc R U P D 2
H20G H 0.213206 0.170388 0.808113 0.050 Uiso 0.447(7) 1 calc R U P D 2
C202 C 0.3115(5) 0.1227(4) 0.7634(3) 0.0537(18) Uani 0.447(7) 1 d D U P D 2
H20H H 0.328177 0.080614 0.790015 0.064 Uiso 0.447(7) 1 calc R U P D 2
H20I H 0.283608 0.103462 0.743744 0.064 Uiso 0.447(7) 1 calc R U P D 2
C203 C 0.3808(6) 0.1458(6) 0.7305(4) 0.048(3) Uani 0.447(7) 1 d D U P D 2
H20J H 0.365499 0.183179 0.701316 0.058 Uiso 0.447(7) 1 calc R U P D 2
H20K H 0.416956 0.100624 0.718516 0.058 Uiso 0.447(7) 1 calc R U P D 2
C204 C 0.4188(4) 0.1811(4) 0.7601(2) 0.0485(17) Uani 0.447(7) 1 d D U P D 2
H20L H 0.439516 0.141493 0.786729 0.058 Uiso 0.447(7) 1 calc R U P D 2
H20M H 0.462179 0.200612 0.738149 0.058 Uiso 0.447(7) 1 calc R U P D 2
C205 C 0.3629(5) 0.2453(5) 0.7828(4) 0.041(2) Uani 0.447(7) 1 d D . P D 2
H20N H 0.389271 0.267740 0.801771 0.049 Uiso 0.447(7) 1 calc R U P D 2
H20O H 0.343291 0.285813 0.756277 0.049 Uiso 0.447(7) 1 calc R U P D 2
C206 C 0.2414(5) 0.7255(6) 0.6002(3) 0.037(3) Uani 0.250(6) 1 d D . P E 2
H206 H 0.272172 0.754765 0.611343 0.045 Uiso 0.250(6) 1 calc R U P E 2
C207 C 0.2064(8) 0.7781(9) 0.5553(5) 0.045(4) Uani 0.250(6) 1 d D . P E 2
H20P H 0.189159 0.746446 0.537003 0.055 Uiso 0.250(6) 1 calc R U P E 2
H20Q H 0.160661 0.815461 0.568027 0.055 Uiso 0.250(6) 1 calc R U P E 2
C208 C 0.2625(7) 0.8213(8) 0.5192(5) 0.055(3) Uani 0.250(6) 1 d D . P E 2
H20R H 0.236552 0.854928 0.492794 0.082 Uiso 0.250(6) 1 calc R U P E 2
H20S H 0.306289 0.784794 0.504546 0.082 Uiso 0.250(6) 1 calc R U P E 2
H20T H 0.280681 0.852048 0.537073 0.082 Uiso 0.250(6) 1 calc R U P E 2
C209 C 0.2971(6) 0.6536(6) 0.5844(4) 0.047(3) Uani 0.250(6) 1 d D . P E 2
H20U H 0.267419 0.622038 0.575047 0.057 Uiso 0.250(6) 1 calc R U P E 2
H20V H 0.333159 0.669174 0.554364 0.057 Uiso 0.250(6) 1 calc R U P E 2
C210 C 0.3434(9) 0.6045(9) 0.6231(6) 0.051(4) Uani 0.250(6) 1 d D . P E 2
H21D H 0.383685 0.565583 0.607870 0.077 Uiso 0.250(6) 1 calc R U P E 2
H21E H 0.309579 0.579539 0.650084 0.077 Uiso 0.250(6) 1 calc R U P E 2
H21F H 0.366944 0.636606 0.636524 0.077 Uiso 0.250(6) 1 calc R U P E 2
C211 C 0.6238(11) 0.9242(8) 0.5612(6) 0.065(4) Uani 0.276(2) 1 d D U P B 2
H21G H 0.614619 0.953884 0.528729 0.098 Uiso 0.276(2) 1 calc R U P B 2
H21H H 0.644238 0.953589 0.578704 0.098 Uiso 0.276(2) 1 calc R U P B 2
H21I H 0.575506 0.913024 0.580747 0.098 Uiso 0.276(2) 1 calc R U P B 2
C212 C 0.6811(10) 0.8502(8) 0.5540(6) 0.053(3) Uani 0.276(2) 1 d D U P B 2
C213 C 0.7310(7) 0.8180(7) 0.5897(4) 0.054(2) Uani 0.276(2) 1 d D U P B 2
H213 H 0.716094 0.842798 0.618068 0.065 Uiso 0.276(2) 1 calc R U P B 2
C214 C 0.7977(7) 0.7578(8) 0.5932(4) 0.044(2) Uani 0.276(2) 1 d D U P B 2
C215 C 0.8425(8) 0.7590(8) 0.6332(5) 0.066(3) Uani 0.276(2) 1 d D U P B 2
H21J H 0.815440 0.800569 0.651793 0.100 Uiso 0.276(2) 1 calc R U P B 2
H21K H 0.893826 0.766979 0.617584 0.100 Uiso 0.276(2) 1 calc R U P B 2
H21L H 0.847071 0.710190 0.655951 0.100 Uiso 0.276(2) 1 calc R U P B 2
C216 C 0.5179(14) 0.8199(11) 0.5394(6) 0.036(4) Uani 0.224(7) 1 d D U P F 2
H216 H 0.549526 0.814251 0.565643 0.043 Uiso 0.224(7) 1 calc R U P F 2
C217 C 0.4382(12) 0.8750(12) 0.5492(7) 0.045(4) Uani 0.224(7) 1 d D U P F 2
H21M H 0.444027 0.928037 0.546060 0.053 Uiso 0.224(7) 1 calc R U P F 2
H21N H 0.405771 0.873540 0.525359 0.053 Uiso 0.224(7) 1 calc R U P F 2
C218 C 0.4028(19) 0.8465(17) 0.6018(7) 0.050(5) Uani 0.224(7) 1 d D U P F 2
H21O H 0.348219 0.871276 0.607775 0.075 Uiso 0.224(7) 1 calc R U P F 2
H21P H 0.428958 0.858645 0.625338 0.075 Uiso 0.224(7) 1 calc R U P F 2
H21Q H 0.408255 0.791047 0.606336 0.075 Uiso 0.224(7) 1 calc R U P F 2
C219 C 0.5120(10) 0.7425(9) 0.5289(5) 0.049(3) Uani 0.224(7) 1 d D U P F 2
H21R H 0.564321 0.715143 0.516176 0.059 Uiso 0.224(7) 1 calc R U P F 2
H21S H 0.494189 0.712049 0.560992 0.059 Uiso 0.224(7) 1 calc R U P F 2
C220 C 0.4606(8) 0.7431(9) 0.4932(5) 0.064(4) Uani 0.224(7) 1 d D U P F 2
H22A H 0.477768 0.771954 0.460835 0.097 Uiso 0.224(7) 1 calc R U P F 2
H22B H 0.407709 0.767270 0.505984 0.097 Uiso 0.224(7) 1 calc R U P F 2
H22C H 0.462895 0.690586 0.489557 0.097 Uiso 0.224(7) 1 calc R U P F 2
C221 C 0.8950(7) 0.6516(6) 0.5689(4) 0.0433(19) Uani 0.276(2) 1 d D U P B 2
C222 C 0.8984(6) 0.5817(6) 0.6029(4) 0.0444(17) Uani 0.276(2) 1 d D U P B 2
C223 C 0.9704(7) 0.5324(7) 0.6034(5) 0.054(2) Uani 0.276(2) 1 d D U P B 2
H223 H 0.974556 0.484997 0.625386 0.065 Uiso 0.276(2) 1 calc R U P B 2
C224 C 1.0367(8) 0.5507(7) 0.5727(5) 0.060(2) Uani 0.276(2) 1 d D U P B 2
H224 H 1.085003 0.516642 0.575238 0.072 Uiso 0.276(2) 1 calc R U P B 2
C225 C 1.0329(7) 0.6170(7) 0.5391(5) 0.055(2) Uani 0.276(2) 1 d D U P B 2
H225 H 1.077542 0.628206 0.517202 0.066 Uiso 0.276(2) 1 calc R U P B 2
C226 C 0.9621(7) 0.6674(8) 0.5376(5) 0.047(2) Uani 0.276(2) 1 d D U P B 2
C227 C 0.8268(6) 0.5614(5) 0.6374(3) 0.0452(17) Uani 0.276(2) 1 d D U P B 2
H227 H 0.780535 0.601577 0.629765 0.054 Uiso 0.276(2) 1 calc R U P B 2
C228 C 0.8342(7) 0.5549(7) 0.6933(3) 0.062(2) Uani 0.276(2) 1 d D U P B 2
H22D H 0.874881 0.509677 0.701854 0.075 Uiso 0.276(2) 1 calc R U P B 2
H22E H 0.850635 0.600553 0.697146 0.075 Uiso 0.276(2) 1 calc R U P B 2
C229 C 0.7611(8) 0.5482(9) 0.7296(4) 0.077(3) Uani 0.276(2) 1 d D U P B 2
H22F H 0.717793 0.585391 0.717069 0.115 Uiso 0.276(2) 1 calc R U P B 2
H22G H 0.765542 0.558388 0.761840 0.115 Uiso 0.276(2) 1 calc R U P B 2
H22H H 0.752563 0.496543 0.733509 0.115 Uiso 0.276(2) 1 calc R U P B 2
C230 C 0.8200(9) 0.4847(7) 0.6271(4) 0.061(2) Uani 0.276(2) 1 d D U P B 2
H23A H 0.867600 0.446438 0.632836 0.073 Uiso 0.276(2) 1 calc R U P B 2
H23B H 0.777027 0.467740 0.651236 0.073 Uiso 0.276(2) 1 calc R U P B 2
C231 C 0.8070(7) 0.4862(7) 0.5761(4) 0.057(2) Uani 0.276(2) 1 d D U P B 2
H23C H 0.848817 0.503640 0.551791 0.085 Uiso 0.276(2) 1 calc R U P B 2
H23D H 0.758096 0.521193 0.570779 0.085 Uiso 0.276(2) 1 calc R U P B 2
H23E H 0.805568 0.434770 0.572219 0.085 Uiso 0.276(2) 1 calc R U P B 2
C232 C 0.9579(9) 0.7366(9) 0.4977(5) 0.057(3) Uani 0.276(2) 1 d D U P B 2
H232 H 0.911119 0.778084 0.503635 0.068 Uiso 0.276(2) 1 calc R U P B 2
C233 C 1.0340(8) 0.7537(7) 0.5065(5) 0.059(3) Uani 0.276(2) 1 d D U P B 2
H23F H 1.029569 0.761052 0.541179 0.071 Uiso 0.276(2) 1 calc R U P B 2
H23G H 1.078622 0.711747 0.498905 0.071 Uiso 0.276(2) 1 calc R U P B 2
C234 C 1.0413(6) 0.8291(7) 0.4694(5) 0.078(4) Uani 0.276(2) 1 d D U P B 2
H23H H 1.040524 0.821732 0.435768 0.117 Uiso 0.276(2) 1 calc R U P B 2
H23I H 1.089701 0.842327 0.470090 0.117 Uiso 0.276(2) 1 calc R U P B 2
H23J H 0.998273 0.870468 0.479047 0.117 Uiso 0.276(2) 1 calc R U P B 2
C235 C 0.9738(10) 0.7127(9) 0.4462(5) 0.079(3) Uani 0.276(2) 1 d D U P B 2
H23K H 0.965492 0.759237 0.420961 0.094 Uiso 0.276(2) 1 calc R U P B 2
H23L H 1.028405 0.686418 0.439057 0.094 Uiso 0.276(2) 1 calc R U P B 2
C236 C 0.9256(11) 0.6617(10) 0.4410(6) 0.099(4) Uani 0.276(2) 1 d D U P B 2
H23M H 0.944515 0.642562 0.409415 0.148 Uiso 0.276(2) 1 calc R U P B 2
H23N H 0.872308 0.690249 0.441769 0.148 Uiso 0.276(2) 1 calc R U P B 2
H23O H 0.928006 0.618563 0.468474 0.148 Uiso 0.276(2) 1 calc R U P B 2
C242 C 0.7987(5) 0.3533(5) 0.8120(3) 0.0477(18) Uani 0.4271(18) 1 d D U P A 2
H24A H 0.839725 0.368173 0.785815 0.071 Uiso 0.4271(18) 1 calc R U P A 2
H24B H 0.819731 0.306444 0.833414 0.071 Uiso 0.4271(18) 1 calc R U P A 2
H24C H 0.776650 0.394244 0.831903 0.071 Uiso 0.4271(18) 1 calc R U P A 2
C243 C 0.7370(5) 0.3394(5) 0.7889(3) 0.0373(17) Uani 0.4271(18) 1 d D U P A 2
C244 C 0.7587(7) 0.3234(7) 0.7397(3) 0.037(2) Uani 0.4271(18) 1 d D U P A 2
H244 H 0.803010 0.341212 0.722195 0.045 Uiso 0.4271(18) 1 calc R U P A 2
C245 C 0.7289(5) 0.2868(6) 0.7112(3) 0.0381(17) Uani 0.4271(18) 1 d D U P A 2
C246 C 0.7815(5) 0.2705(6) 0.6632(3) 0.049(2) Uani 0.4271(18) 1 d D U P A 2
H24D H 0.787274 0.216982 0.660170 0.074 Uiso 0.4271(18) 1 calc R U P A 2
H24E H 0.831850 0.280137 0.663155 0.074 Uiso 0.4271(18) 1 calc R U P A 2
H24F H 0.759495 0.303750 0.635121 0.074 Uiso 0.4271(18) 1 calc R U P A 2
C247 C 0.6540(4) 0.3478(4) 0.8672(3) 0.0406(13) Uani 0.4271(18) 1 d D U P A 2
C248 C 0.6253(5) 0.4191(5) 0.8835(3) 0.0402(15) Uani 0.4271(18) 1 d D U P A 2
C249 C 0.6051(4) 0.4218(5) 0.9339(2) 0.0529(14) Uani 0.4271(18) 1 d D U P A 2
H249 H 0.585656 0.469673 0.944962 0.064 Uiso 0.4271(18) 1 calc R U P A 2
C250 C 0.6131(5) 0.3552(4) 0.9683(3) 0.0598(15) Uani 0.4271(18) 1 d D U P A 2
H250 H 0.598788 0.357490 1.002771 0.072 Uiso 0.4271(18) 1 calc R U P A 2
C251 C 0.6416(4) 0.2862(4) 0.9525(2) 0.0557(14) Uani 0.4271(18) 1 d D U P A 2
H251 H 0.647154 0.241040 0.976520 0.067 Uiso 0.4271(18) 1 calc R U P A 2
C252 C 0.6630(4) 0.2796(4) 0.9022(2) 0.0461(12) Uani 0.4271(18) 1 d D U P A 2
C253 C 0.6086(6) 0.4936(6) 0.8474(6) 0.0442(19) Uani 0.4271(18) 1 d D U P A 2
H253 H 0.635767 0.486224 0.813098 0.053 Uiso 0.4271(18) 1 calc R U P A 2
C254 C 0.6300(6) 0.5599(5) 0.8626(4) 0.054(2) Uani 0.4271(18) 1 d D U P A 2
H25A H 0.593475 0.574045 0.892615 0.065 Uiso 0.4271(18) 1 calc R U P A 2
H25B H 0.623160 0.604412 0.835744 0.065 Uiso 0.4271(18) 1 calc R U P A 2
C255 C 0.7116(5) 0.5446(6) 0.8735(4) 0.069(2) Uani 0.4271(18) 1 d D U P A 2
H25C H 0.748582 0.531625 0.843879 0.103 Uiso 0.4271(18) 1 calc R U P A 2
H25D H 0.718664 0.501987 0.901017 0.103 Uiso 0.4271(18) 1 calc R U P A 2
H25E H 0.719798 0.590370 0.882541 0.103 Uiso 0.4271(18) 1 calc R U P A 2
C256 C 0.6874(4) 0.2015(3) 0.8863(3) 0.0466(12) Uani 0.4271(18) 1 d D U P A 2
H256 H 0.711941 0.208291 0.850504 0.056 Uiso 0.4271(18) 1 calc R U P A 2
C257 C 0.6163(4) 0.1694(4) 0.8906(2) 0.0471(12) Uani 0.4271(18) 1 d D U P A 2
H25F H 0.591805 0.161928 0.925910 0.057 Uiso 0.4271(18) 1 calc R U P A 2
H25G H 0.632805 0.118672 0.879969 0.057 Uiso 0.4271(18) 1 calc R U P A 2
C258 C 0.5564(4) 0.2198(3) 0.8599(3) 0.0438(13) Uani 0.4271(18) 1 d D U P A 2
H25H H 0.580229 0.228723 0.824890 0.066 Uiso 0.4271(18) 1 calc R U P A 2
H25I H 0.536369 0.268730 0.871891 0.066 Uiso 0.4271(18) 1 calc R U P A 2
H25J H 0.514201 0.194080 0.863194 0.066 Uiso 0.4271(18) 1 calc R U P A 2
C259 C 0.7456(4) 0.1439(4) 0.9158(3) 0.0589(16) Uani 0.4271(18) 1 d D U P A 2
H25K H 0.721175 0.135569 0.951165 0.071 Uiso 0.4271(18) 1 calc R U P A 2
H25L H 0.757291 0.094541 0.903730 0.071 Uiso 0.4271(18) 1 calc R U P A 2
C260 C 0.8205(6) 0.1676(7) 0.9127(5) 0.078(3) Uani 0.4271(18) 1 d D U P A 2
H26A H 0.840049 0.186176 0.877998 0.117 Uiso 0.4271(18) 1 calc R U P A 2
H26B H 0.858174 0.123591 0.925655 0.117 Uiso 0.4271(18) 1 calc R U P A 2
H26C H 0.811671 0.208339 0.932415 0.117 Uiso 0.4271(18) 1 calc R U P A 2
C261 C 0.6436(5) 0.2214(4) 0.6948(3) 0.0425(14) Uani 0.4271(18) 1 d D U P A 2
C262 C 0.6584(4) 0.1421(4) 0.7105(3) 0.0460(13) Uani 0.4271(18) 1 d D U P A 2
C263 C 0.6438(5) 0.0963(4) 0.6814(3) 0.0522(13) Uani 0.4271(18) 1 d D U P A 2
H263 H 0.653802 0.042632 0.692074 0.063 Uiso 0.4271(18) 1 calc R U P A 2
C264 C 0.6158(4) 0.1250(4) 0.6381(3) 0.0562(14) Uani 0.4271(18) 1 d D U P A 2
H264 H 0.607713 0.091572 0.618894 0.067 Uiso 0.4271(18) 1 calc R U P A 2
C265 C 0.5996(5) 0.2025(4) 0.6226(3) 0.0538(14) Uani 0.4271(18) 1 d D U P A 2
H265 H 0.579851 0.222943 0.592616 0.065 Uiso 0.4271(18) 1 calc R U P A 2
C266 C 0.6118(5) 0.2513(4) 0.6506(3) 0.0456(15) Uani 0.4271(18) 1 d D U P A 2
C267 C 0.6900(4) 0.1069(4) 0.7579(3) 0.0453(12) Uani 0.4271(18) 1 d D U P A 2
H267 H 0.677110 0.147380 0.779261 0.054 Uiso 0.4271(18) 1 calc R U P A 2
C268 C 0.7778(4) 0.0822(5) 0.7465(3) 0.0545(16) Uani 0.4271(18) 1 d D U P A 2
H26D H 0.791682 0.042378 0.725123 0.065 Uiso 0.4271(18) 1 calc R U P A 2
H26E H 0.798562 0.126581 0.727505 0.065 Uiso 0.4271(18) 1 calc R U P A 2
C269 C 0.8161(6) 0.0513(9) 0.7923(5) 0.082(3) Uani 0.4271(18) 1 d D U P A 2
H26F H 0.871980 0.039206 0.781984 0.122 Uiso 0.4271(18) 1 calc R U P A 2
H26G H 0.799061 0.004952 0.810090 0.122 Uiso 0.4271(18) 1 calc R U P A 2
H26H H 0.802045 0.089845 0.814131 0.122 Uiso 0.4271(18) 1 calc R U P A 2
C270 C 0.6541(4) 0.0398(4) 0.7876(3) 0.0534(14) Uani 0.4271(18) 1 d D U P A 2
H27A H 0.672015 -0.003286 0.768723 0.064 Uiso 0.4271(18) 1 calc R U P A 2
H27B H 0.673897 0.022883 0.819369 0.064 Uiso 0.4271(18) 1 calc R U P A 2
C271 C 0.5667(4) 0.0565(4) 0.7992(3) 0.0635(18) Uani 0.4271(18) 1 d D U P A 2
H27C H 0.546180 0.067947 0.768119 0.095 Uiso 0.4271(18) 1 calc R U P A 2
H27D H 0.547824 0.100419 0.816690 0.095 Uiso 0.4271(18) 1 calc R U P A 2
H27E H 0.549923 0.011783 0.820111 0.095 Uiso 0.4271(18) 1 calc R U P A 2
C273 C 0.6364(7) 0.1757(6) 0.7243(4) 0.046(2) Uani 0.191(2) 1 d DG U P A 3
C274 C 0.6036(7) 0.1332(5) 0.7024(4) 0.049(2) Uani 0.191(2) 1 d DG U P A 3
H274 H 0.603263 0.081425 0.716415 0.059 Uiso 0.191(2) 1 calc R U P A 3
C275 C 0.5714(7) 0.1664(6) 0.6601(4) 0.049(2) Uani 0.191(2) 1 d DG U P A 3
H275 H 0.548986 0.137318 0.645182 0.059 Uiso 0.191(2) 1 calc R U P A 3
C276 C 0.5720(7) 0.2421(7) 0.6396(3) 0.049(2) Uani 0.191(2) 1 d DG U P A 3
H276 H 0.549917 0.264806 0.610723 0.059 Uiso 0.191(2) 1 calc R U P A 3
C277 C 0.6047(7) 0.2846(5) 0.6615(4) 0.045(2) Uani 0.191(2) 1 d DG U P A 3
C272 C 0.6370(8) 0.2514(6) 0.7038(5) 0.044(2) Uani 0.191(2) 1 d DG U P A 3
C278 C 0.6693(10) 0.1369(11) 0.7717(6) 0.045(2) Uani 0.191(2) 1 d D U P A 3
H278 H 0.697378 0.172720 0.778655 0.055 Uiso 0.191(2) 1 calc R U P A 3
C279 C 0.7292(10) 0.0629(10) 0.7642(8) 0.058(2) Uani 0.191(2) 1 d D U P A 3
H27F H 0.702246 0.020522 0.770256 0.069 Uiso 0.191(2) 1 calc R U P A 3
H27G H 0.755095 0.068059 0.729164 0.069 Uiso 0.191(2) 1 calc R U P A 3
C280 C 0.7905(14) 0.0412(16) 0.7975(10) 0.069(5) Uani 0.191(2) 1 d D U P A 3
H28A H 0.814705 -0.013113 0.798757 0.103 Uiso 0.191(2) 1 calc R U P A 3
H28B H 0.766567 0.051267 0.831013 0.103 Uiso 0.191(2) 1 calc R U P A 3
H28C H 0.829397 0.071690 0.783895 0.103 Uiso 0.191(2) 1 calc R U P A 3
C281 C 0.6052(12) 0.1272(10) 0.8175(7) 0.048(3) Uani 0.191(2) 1 d D U P A 3
H28D H 0.573426 0.094990 0.811080 0.058 Uiso 0.191(2) 1 calc R U P A 3
H28E H 0.629401 0.099790 0.846595 0.058 Uiso 0.191(2) 1 calc R U P A 3
C282 C 0.6089(7) 0.3643(7) 0.6343(5) 0.045(2) Uani 0.191(2) 1 d D U P A 3
H282 H 0.634168 0.387666 0.653854 0.054 Uiso 0.191(2) 1 calc R U P A 3
C283 C 0.5277(7) 0.4145(9) 0.6316(5) 0.049(2) Uani 0.191(2) 1 d D U P A 3
H28F H 0.533021 0.466804 0.615569 0.058 Uiso 0.191(2) 1 calc R U P A 3
H28G H 0.504164 0.394621 0.609655 0.058 Uiso 0.191(2) 1 calc R U P A 3
C284 C 0.4720(8) 0.4203(9) 0.6805(5) 0.048(3) Uani 0.191(2) 1 d D U P A 3
H28H H 0.419932 0.443146 0.673715 0.072 Uiso 0.191(2) 1 calc R U P A 3
H28I H 0.486946 0.452273 0.699198 0.072 Uiso 0.191(2) 1 calc R U P A 3
H28J H 0.473419 0.369146 0.700080 0.072 Uiso 0.191(2) 1 calc R U P A 3
C285 C 0.6552(7) 0.3686(9) 0.5804(5) 0.050(2) Uani 0.191(2) 1 d D U P A 3
H28K H 0.628167 0.350240 0.559734 0.060 Uiso 0.191(2) 1 calc R U P A 3
H28L H 0.656040 0.422680 0.566588 0.060 Uiso 0.191(2) 1 calc R U P A 3
C286 C 0.7365(7) 0.3228(9) 0.5767(5) 0.051(3) Uani 0.191(2) 1 d D U P A 3
H28M H 0.763926 0.333999 0.542829 0.076 Uiso 0.191(2) 1 calc R U P A 3
H28N H 0.736352 0.268270 0.585014 0.076 Uiso 0.191(2) 1 calc R U P A 3
H28O H 0.762163 0.336398 0.599992 0.076 Uiso 0.191(2) 1 calc R U P A 3
C154 C 0.6431(6) 0.2318(5) 0.7128(3) 0.0400(16) Uani 0.382(2) 1 d D U P A 4
C155 C 0.6532(4) 0.1545(4) 0.7366(3) 0.0393(13) Uani 0.382(2) 1 d D U P A 4
C156 C 0.6332(4) 0.1023(4) 0.7142(3) 0.0439(13) Uani 0.382(2) 1 d D U P A 4
H156 H 0.640036 0.050310 0.729622 0.053 Uiso 0.382(2) 1 calc R U P A 4
C157 C 0.6038(5) 0.1238(4) 0.6703(3) 0.0458(14) Uani 0.382(2) 1 d D U P A 4
H157 H 0.592231 0.086848 0.655565 0.055 Uiso 0.382(2) 1 calc R U P A 4
C158 C 0.5915(5) 0.1994(5) 0.6483(3) 0.0442(15) Uani 0.382(2) 1 d D U P A 4
H158 H 0.569522 0.214396 0.618933 0.053 Uiso 0.382(2) 1 calc R U P A 4
C159 C 0.6105(7) 0.2543(5) 0.6683(3) 0.0436(16) Uani 0.382(2) 1 d D U P A 4
C160 C 0.6806(4) 0.1302(5) 0.7861(3) 0.0402(14) Uani 0.382(2) 1 d D U P A 4
H160 H 0.705282 0.170590 0.790525 0.048 Uiso 0.382(2) 1 calc R U P A 4
C161 C 0.7399(5) 0.0543(4) 0.7899(3) 0.0479(15) Uani 0.382(2) 1 d D U P A 4
H16D H 0.754534 0.041992 0.823312 0.057 Uiso 0.382(2) 1 calc R U P A 4
H16E H 0.716352 0.013224 0.786261 0.057 Uiso 0.382(2) 1 calc R U P A 4
C162 C 0.8115(5) 0.0561(6) 0.7510(4) 0.065(2) Uani 0.382(2) 1 d D U P A 4
H16F H 0.849290 0.008095 0.756941 0.097 Uiso 0.382(2) 1 calc R U P A 4
H16G H 0.833224 0.098848 0.752972 0.097 Uiso 0.382(2) 1 calc R U P A 4
H16H H 0.798312 0.062532 0.717963 0.097 Uiso 0.382(2) 1 calc R U P A 4
C163 C 0.6111(6) 0.1262(5) 0.8282(3) 0.0472(19) Uani 0.382(2) 1 d D U P A 4
H16I H 0.584881 0.087569 0.823855 0.057 Uiso 0.382(2) 1 calc R U P A 4
H16J H 0.629702 0.109119 0.860361 0.057 Uiso 0.382(2) 1 calc R U P A 4
O9A O 0.7123(6) 0.6367(5) 0.4774(3) 0.0648(18) Uani 0.276(2) 1 d D U P B 5
C237 C 0.6901(9) 0.5653(7) 0.4789(6) 0.078(3) Uani 0.276(2) 1 d D U P B 5
H23P H 0.665201 0.546726 0.512782 0.094 Uiso 0.276(2) 1 calc R U P B 5
H23Q H 0.735417 0.525587 0.468611 0.094 Uiso 0.276(2) 1 calc R U P B 5
C238 C 0.6347(9) 0.5844(10) 0.4430(5) 0.087(3) Uani 0.276(2) 1 d D U P B 5
H23R H 0.623701 0.535726 0.439517 0.104 Uiso 0.276(2) 1 calc R U P B 5
H23S H 0.586070 0.614854 0.458687 0.104 Uiso 0.276(2) 1 calc R U P B 5
C239 C 0.6549(11) 0.6263(9) 0.3916(6) 0.095(3) Uani 0.276(2) 1 d D U P B 5
H23T H 0.699808 0.595102 0.372774 0.114 Uiso 0.276(2) 1 calc R U P B 5
H23U H 0.611254 0.638006 0.373501 0.114 Uiso 0.276(2) 1 calc R U P B 5
C240 C 0.6732(10) 0.6979(9) 0.3978(7) 0.101(4) Uani 0.276(2) 1 d D U P B 5
H24G H 0.691067 0.726578 0.365108 0.121 Uiso 0.276(2) 1 calc R U P B 5
H24H H 0.627162 0.730642 0.414459 0.121 Uiso 0.276(2) 1 calc R U P B 5
C241 C 0.7336(8) 0.6758(9) 0.4282(4) 0.075(3) Uani 0.276(2) 1 d D U P B 5
H24I H 0.778582 0.642473 0.410983 0.090 Uiso 0.276(2) 1 calc R U P B 5
H24J H 0.749619 0.722358 0.430706 0.090 Uiso 0.276(2) 1 calc R U P B 5
C165 C 0.5910(2) 0.3376(2) 0.63916(16) 0.0538(9) Uani 0.809(2) 1 d D U P A 6
H16K H 0.621329 0.365725 0.651680 0.065 Uiso 0.382(2) 1 d R U P A 4
H165 H 0.624870 0.358345 0.654121 0.065 Uiso 0.4271(18) 1 d R U P A 2
C166 C 0.5068(2) 0.3730(2) 0.65885(16) 0.0579(9) Uani 0.809(2) 1 d D U P A 6
H16L H 0.496762 0.356451 0.695240 0.069 Uiso 0.809(2) 1 calc R U P A 6
H16M H 0.500064 0.429227 0.652732 0.069 Uiso 0.809(2) 1 calc R U P A 6
C167 C 0.4468(2) 0.3529(3) 0.6363(2) 0.0755(12) Uani 0.809(2) 1 d D U P A 6
H16N H 0.454114 0.297295 0.640680 0.113 Uiso 0.809(2) 1 calc R U P A 6
H16O H 0.452318 0.373923 0.600779 0.113 Uiso 0.809(2) 1 calc R U P A 6
H16P H 0.395303 0.374685 0.652891 0.113 Uiso 0.809(2) 1 calc R U P A 6
C168 C 0.6111(3) 0.3567(2) 0.58213(16) 0.0629(9) Uani 0.809(2) 1 d D U P A 6
H16Q H 0.666031 0.334000 0.571644 0.075 Uiso 0.809(2) 1 calc R U P A 6
H16R H 0.580653 0.332823 0.567049 0.075 Uiso 0.809(2) 1 calc R U P A 6
C169 C 0.5965(3) 0.4401(3) 0.56283(18) 0.0748(12) Uani 0.809(2) 1 d D U P A 6
H16S H 0.615097 0.448376 0.526976 0.112 Uiso 0.809(2) 1 calc R U P A 6
H16T H 0.623399 0.464798 0.579396 0.112 Uiso 0.809(2) 1 calc R U P A 6
H16U H 0.541239 0.461921 0.569412 0.112 Uiso 0.809(2) 1 calc R U P A 6
C164 C 0.5532(3) 0.2021(3) 0.8301(2) 0.0455(10) Uani 0.5729(18) 1 d D U P A 7
H16Y H 0.532986 0.218572 0.798917 0.068 Uiso 0.382(2) 1 calc R U P A 4
H H 0.578406 0.240561 0.834951 0.068 Uiso 0.382(2) 1 calc R U P A 4
HA H 0.510939 0.195832 0.857805 0.068 Uiso 0.382(2) 1 calc R U P A 4
H16V H 0.536761 0.234007 0.799915 0.068 Uiso 0.191(2) 1 calc R U P A 3
H16W H 0.581241 0.228835 0.844439 0.068 Uiso 0.191(2) 1 calc R U P A 3
H16X H 0.508062 0.191568 0.854234 0.068 Uiso 0.191(2) 1 calc R U P A 3
C170 C 0.58076(19) 0.8558(2) 0.91407(14) 0.0716(9) Uani 1 1 d D . . . .
H17A H 0.538077 0.867666 0.895627 0.107 Uiso 1 1 calc R U . . .
H17B H 0.594971 0.903255 0.915572 0.107 Uiso 1 1 calc R U . . .
H17C H 0.565095 0.830295 0.947826 0.107 Uiso 1 1 calc R U . . .
C171 C 0.64903(19) 0.8037(2) 0.88804(11) 0.0675(9) Uani 1 1 d D . . . .
H17D H 0.690430 0.788096 0.908284 0.081 Uiso 1 1 calc R U . . .
H17E H 0.633750 0.757112 0.884895 0.081 Uiso 1 1 calc R U . . .
C172 C 0.67884(19) 0.8428(2) 0.83710(10) 0.0786(12) Uani 1 1 d D . . . .
H17F H 0.635207 0.864184 0.818903 0.094 Uiso 1 1 calc R U . . .
H17G H 0.698737 0.886255 0.841102 0.094 Uiso 1 1 calc R U . . .
C173 C 0.7410(2) 0.7934(2) 0.80573(13) 0.0826(11) Uani 1 1 d D . . . .
H17H H 0.721233 0.750301 0.801111 0.099 Uiso 1 1 calc R U . . .
H17I H 0.784845 0.771844 0.823695 0.099 Uiso 1 1 calc R U . . .
C174 C 0.7692(3) 0.8355(3) 0.75533(13) 0.0925(13) Uani 1 1 d D . . . .
H17J H 0.806482 0.799382 0.735932 0.139 Uiso 1 1 calc R U . . .
H17K H 0.793645 0.874989 0.759462 0.139 Uiso 1 1 calc R U . . .
H17L H 0.725692 0.859290 0.737907 0.139 Uiso 1 1 calc R U . . .
C175 C 1.1055(4) 0.0023(5) 0.8138(3) 0.0515(17) Uani 0.522(7) 1 d D U P G 1
H17M H 1.133011 0.040727 0.815763 0.077 Uiso 0.522(7) 1 calc R U P G 1
H17N H 1.135438 -0.028929 0.788800 0.077 Uiso 0.522(7) 1 calc R U P G 1
H17O H 1.098281 -0.030485 0.846198 0.077 Uiso 0.522(7) 1 calc R U P G 1
C176 C 1.0275(3) 0.0419(4) 0.7993(3) 0.086(2) Uani 0.522(7) 1 d D U P G 1
H17P H 1.002327 0.083878 0.818537 0.103 Uiso 0.522(7) 1 calc R U P G 1
H17Q H 0.993750 0.005221 0.805730 0.103 Uiso 0.522(7) 1 calc R U P G 1
C177 C 1.0436(6) 0.0733(8) 0.7438(3) 0.144(4) Uani 0.522(7) 1 d D U P G 1
H17R H 1.084547 0.102032 0.738491 0.173 Uiso 0.522(7) 1 calc R U P G 1
H17S H 1.064716 0.029172 0.726013 0.173 Uiso 0.522(7) 1 calc R U P G 1
C178 C 0.9792(6) 0.1240(8) 0.7192(5) 0.162(4) Uani 0.522(7) 1 d D U P G 1
H17T H 0.933536 0.135761 0.745037 0.195 Uiso 0.522(7) 1 calc R U P G 1
H17U H 0.965980 0.095896 0.696785 0.195 Uiso 0.522(7) 1 calc R U P G 1
C179 C 0.9973(9) 0.1980(8) 0.6898(7) 0.189(6) Uani 0.522(7) 1 d D U P G 1
H17V H 1.045710 0.203998 0.696508 0.284 Uiso 0.522(7) 1 calc R U P G 1
H17W H 0.955916 0.240761 0.699445 0.284 Uiso 0.522(7) 1 calc R U P G 1
H17X H 1.001894 0.197344 0.654281 0.284 Uiso 0.522(7) 1 calc R U P G 1
C180 C 0.8128(7) 0.1246(5) 0.5942(4) 0.139(4) Uani 0.602(7) 1 d D U P H 1
H18C H 0.803461 0.159675 0.563404 0.209 Uiso 0.602(7) 1 calc R U P H 1
H18D H 0.861690 0.127148 0.602134 0.209 Uiso 0.602(7) 1 calc R U P H 1
H18E H 0.771159 0.139117 0.621315 0.209 Uiso 0.602(7) 1 calc R U P H 1
C181 C 0.8160(6) 0.0444(6) 0.5876(6) 0.162(4) Uani 0.602(7) 1 d D U P H 1
H18F H 0.801755 0.014683 0.620728 0.194 Uiso 0.602(7) 1 calc R U P H 1
H18G H 0.776625 0.046397 0.567659 0.194 Uiso 0.602(7) 1 calc R U P H 1
C182 C 0.8918(7) 0.0017(6) 0.5633(4) 0.184(4) Uani 0.602(7) 1 d D U P H 1
H18H H 0.901150 0.024986 0.527871 0.221 Uiso 0.602(7) 1 calc R U P H 1
H18I H 0.888273 -0.051675 0.564623 0.221 Uiso 0.602(7) 1 calc R U P H 1
C183 C 0.9595(6) 0.0009(8) 0.5864(5) 0.184(4) Uani 0.602(7) 1 d D U P H 1
H18J H 0.956942 0.053377 0.591405 0.220 Uiso 0.602(7) 1 calc R U P H 1
H18K H 1.007216 -0.014630 0.562969 0.220 Uiso 0.602(7) 1 calc R U P H 1
C184 C 0.9637(7) -0.0523(10) 0.6358(5) 0.164(5) Uani 0.602(7) 1 d D U P H 1
H18L H 0.911825 -0.051082 0.654699 0.247 Uiso 0.602(7) 1 calc R U P H 1
H18M H 0.994098 -0.035554 0.654751 0.247 Uiso 0.602(7) 1 calc R U P H 1
H18N H 0.988059 -0.104415 0.629870 0.247 Uiso 0.602(7) 1 calc R U P H 1
C287 C 1.0833(10) -0.0029(9) 0.8176(7) 0.134(6) Uani 0.478(7) 1 d D U P G 2
H28P H 1.031168 0.003488 0.836786 0.201 Uiso 0.478(7) 1 calc R U P G 2
H28Q H 1.120088 -0.009701 0.839921 0.201 Uiso 0.478(7) 1 calc R U P G 2
H28R H 1.094661 -0.047992 0.801409 0.201 Uiso 0.478(7) 1 calc R U P G 2
C288 C 1.0894(6) 0.0672(8) 0.7786(5) 0.152(4) Uani 0.478(7) 1 d D U P G 2
H28S H 1.128549 0.052626 0.749748 0.183 Uiso 0.478(7) 1 calc R U P G 2
H28T H 1.106027 0.104602 0.792447 0.183 Uiso 0.478(7) 1 calc R U P G 2
C289 C 1.0125(6) 0.1037(7) 0.7617(4) 0.121(3) Uani 0.478(7) 1 d D U P G 2
H28U H 0.970025 0.088509 0.787216 0.145 Uiso 0.478(7) 1 calc R U P G 2
H28V H 1.004278 0.160033 0.755882 0.145 Uiso 0.478(7) 1 calc R U P G 2
C290 C 1.0153(5) 0.0754(5) 0.7136(3) 0.105(3) Uani 0.478(7) 1 d D U P G 2
H29C H 1.068569 0.048878 0.702144 0.126 Uiso 0.478(7) 1 calc R U P G 2
H29D H 0.982546 0.037618 0.720503 0.126 Uiso 0.478(7) 1 calc R U P G 2
C291 C 0.9890(5) 0.1380(6) 0.6724(3) 0.092(3) Uani 0.478(7) 1 d D U P G 2
H29E H 1.024159 0.172958 0.663005 0.138 Uiso 0.478(7) 1 calc R U P G 2
H29F H 0.937148 0.166122 0.683898 0.138 Uiso 0.478(7) 1 calc R U P G 2
H29G H 0.988731 0.115440 0.643603 0.138 Uiso 0.478(7) 1 calc R U P G 2
C292 C 0.7528(11) 0.0721(11) 0.5818(8) 0.188(8) Uani 0.398(7) 1 d D U P H 2
H29H H 0.776540 0.078520 0.546728 0.282 Uiso 0.398(7) 1 calc R U P H 2
H29I H 0.746748 0.119366 0.594771 0.282 Uiso 0.398(7) 1 calc R U P H 2
H29J H 0.702437 0.060282 0.585186 0.282 Uiso 0.398(7) 1 calc R U P H 2
C293 C 0.8039(11) 0.0069(10) 0.6111(10) 0.204(5) Uani 0.398(7) 1 d D U P H 2
H29K H 0.773903 -0.007974 0.644091 0.245 Uiso 0.398(7) 1 calc R U P H 2
H29L H 0.818169 -0.037739 0.593621 0.245 Uiso 0.398(7) 1 calc R U P H 2
C294 C 0.8765(10) 0.0253(11) 0.6184(9) 0.191(5) Uani 0.398(7) 1 d D U P H 2
H29M H 0.863117 0.058885 0.643959 0.229 Uiso 0.398(7) 1 calc R U P H 2
H29N H 0.898848 0.054097 0.586983 0.229 Uiso 0.398(7) 1 calc R U P H 2
C295 C 0.9367(12) -0.0444(15) 0.6341(7) 0.205(6) Uani 0.398(7) 1 d D U P H 2
H29O H 0.910594 -0.085915 0.651976 0.246 Uiso 0.398(7) 1 calc R U P H 2
H29P H 0.963328 -0.031877 0.657688 0.246 Uiso 0.398(7) 1 calc R U P H 2
C296 C 0.9963(14) -0.0736(15) 0.5914(11) 0.225(8) Uani 0.398(7) 1 d D U P H 2
H29Q H 1.004861 -0.129344 0.595760 0.337 Uiso 0.398(7) 1 calc R U P H 2
H29R H 1.044613 -0.059225 0.590937 0.337 Uiso 0.398(7) 1 calc R U P H 2
H29S H 0.977940 -0.051055 0.559947 0.337 Uiso 0.398(7) 1 calc R U P H 2

loop_
_atom_site_aniso_label
_atom_site_aniso_U_11
_atom_site_aniso_U_22
_atom_site_aniso_U_33
_atom_site_aniso_U_23
_atom_site_aniso_U_13
_atom_site_aniso_U_12
Ca1 0.0343(2) 0.0269(2) 0.0266(2) -0.00309(15) -0.00314(16) -0.01429(17)
Ca2 0.0326(2) 0.0257(2) 0.0298(2) -0.00011(16) -0.00644(16) -0.01075(16)
Ca3 0.0445(3) 0.0359(2) 0.0360(2) 0.00450(19) -0.0066(2) -0.0171(2)
O1 0.0513(10) 0.0383(8) 0.0308(8) -0.0032(6) -0.0102(7) -0.0220(7)
O2 0.0362(8) 0.0409(9) 0.0361(8) -0.0127(7) 0.0000(7) -0.0153(7)
O3 0.0361(8) 0.0320(8) 0.0370(8) 0.0024(6) -0.0049(6) -0.0174(7)
O4 0.0420(9) 0.0287(8) 0.0463(9) 0.0061(7) -0.0127(7) -0.0147(7)
O6 0.0341(9) 0.0518(11) 0.0471(10) 0.0078(8) -0.0013(7) -0.0012(8)
O7 0.0404(9) 0.0369(8) 0.0372(9) 0.0044(7) -0.0010(7) -0.0122(7)
N1 0.0365(10) 0.0295(9) 0.0276(9) -0.0032(7) -0.0027(7) -0.0144(8)
N2 0.0332(10) 0.0343(10) 0.0391(10) -0.0006(8) -0.0046(8) -0.0116(8)
N3 0.0314(9) 0.0296(9) 0.0287(9) -0.0015(7) -0.0027(7) -0.0093(7)
N4 0.0398(10) 0.0318(9) 0.0323(9) -0.0037(7) -0.0071(8) -0.0148(8)
C1 0.0460(14) 0.0326(12) 0.0516(14) -0.0019(10) -0.0109(11) -0.0203(10)
C2 0.0336(11) 0.0316(11) 0.0346(11) -0.0053(9) -0.0004(9) -0.0148(9)
C3 0.0344(11) 0.0377(12) 0.0391(12) -0.0081(10) -0.0039(9) -0.0163(10)
C4 0.0308(11) 0.0417(12) 0.0348(11) -0.0045(9) -0.0029(9) -0.0136(9)
C5 0.0378(13) 0.0542(16) 0.0563(16) 0.0004(12) -0.0137(12) -0.0183(12)
C6 0.0460(13) 0.0307(11) 0.0280(10) -0.0009(8) -0.0044(9) -0.0217(10)
C7 0.0466(13) 0.0274(10) 0.0355(11) -0.0005(9) -0.0118(10) -0.0192(10)
C8 0.0581(15) 0.0352(12) 0.0377(12) 0.0008(10) -0.0159(11) -0.0227(11)
C9 0.0721(19) 0.0400(13) 0.0365(13) 0.0033(10) -0.0169(12) -0.0256(13)
C10 0.078(2) 0.0510(15) 0.0265(11) -0.0056(10) 0.0013(12) -0.0354(15)
C11 0.0573(15) 0.0372(12) 0.0331(12) -0.0025(10) 0.0009(11) -0.0243(11)
C12 0.0397(12) 0.0284(10) 0.0360(11) -0.0031(9) -0.0129(9) -0.0121(9)
C13 0.0419(13) 0.0306(11) 0.0427(13) -0.0015(9) -0.0114(10) -0.0131(10)
C14 0.0446(14) 0.0484(15) 0.0589(16) -0.0001(12) -0.0189(12) -0.0196(12)
C15 0.0456(13) 0.0306(11) 0.0495(14) -0.0042(10) -0.0141(11) -0.0144(10)
C16 0.0663(19) 0.0389(14) 0.0613(18) -0.0169(13) -0.0063(14) -0.0118(13)
C17 0.0629(18) 0.0520(16) 0.0352(13) -0.0066(11) 0.0122(12) -0.0178(13)
C18 0.088(2) 0.0590(18) 0.0421(15) -0.0113(14) 0.0220(15) -0.0172(17)
C19 0.118(3) 0.0570(19) 0.0408(16) -0.0197(14) 0.0185(17) -0.026(2)
C20 0.0491(16) 0.072(2) 0.0537(17) -0.0093(15) 0.0095(13) -0.0120(15)
C21 0.063(2) 0.083(2) 0.068(2) -0.0027(18) 0.0105(17) -0.0345(19)
C38 0.0770(19) 0.0478(14) 0.0297(12) -0.0057(10) -0.0070(12) -0.0334(14)
C39 0.109(3) 0.0617(19) 0.0409(15) -0.0181(13) -0.0103(16) -0.0422(19)
C40 0.110(3) 0.0617(19) 0.0555(18) -0.0088(14) -0.0271(18) -0.052(2)
C41 0.081(2) 0.0478(15) 0.0530(16) 0.0014(12) -0.0217(15) -0.0396(15)
C42 0.0505(14) 0.0432(13) 0.0388(12) 0.0004(10) -0.0137(11) -0.0242(11)
C48 0.0356(11) 0.0291(10) 0.0304(10) 0.0001(8) -0.0087(9) -0.0121(9)
C49 0.0342(11) 0.0322(11) 0.0317(11) 0.0016(9) -0.0089(9) -0.0148(9)
C50 0.0345(12) 0.0354(12) 0.0391(12) 0.0079(9) -0.0087(9) -0.0146(10)
C51 0.0487(14) 0.0333(12) 0.0427(13) 0.0028(10) -0.0133(11) -0.0094(10)
C52 0.0358(11) 0.0319(11) 0.0265(10) 0.0015(8) -0.0006(9) -0.0086(9)
C53 0.0451(13) 0.0275(10) 0.0313(11) 0.0016(8) -0.0022(9) -0.0126(9)
C54 0.0411(12) 0.0315(11) 0.0312(11) -0.0023(9) -0.0022(9) -0.0152(9)
C55 0.0550(15) 0.0344(12) 0.0473(14) -0.0082(10) -0.0093(12) -0.0163(11)
C56 0.0289(10) 0.0306(10) 0.0339(11) 0.0011(9) -0.0062(9) -0.0066(8)
C57 0.0356(12) 0.0468(14) 0.0430(13) -0.0071(11) 0.0015(10) -0.0148(11)
C58 0.0368(13) 0.0699(18) 0.0484(15) -0.0113(13) 0.0028(11) -0.0230(13)
C59 0.0344(13) 0.0567(16) 0.0567(16) -0.0039(13) -0.0116(11) -0.0200(12)
C60 0.0417(13) 0.0492(14) 0.0372(12) -0.0071(11) -0.0080(10) -0.0158(11)
C61 0.0375(12) 0.0435(13) 0.0379(12) -0.0051(10) -0.0042(10) -0.0174(10)
C62 0.0429(14) 0.0690(18) 0.0487(15) -0.0209(14) 0.0092(12) -0.0259(13)
C63 0.0586(18) 0.069(2) 0.0574(18) -0.0141(15) -0.0020(14) -0.0225(16)
C64 0.0561(19) 0.076(2) 0.090(3) -0.024(2) -0.0072(18) -0.0153(17)
C65 0.0461(15) 0.079(2) 0.0412(14) -0.0127(14) 0.0005(12) -0.0141(14)
C66 0.0637(19) 0.071(2) 0.0531(17) -0.0146(15) -0.0047(14) -0.0195(16)
C72 0.0470(13) 0.0320(11) 0.0415(13) -0.0087(10) -0.0147(10) -0.0127(10)
C73 0.0575(15) 0.0352(12) 0.0375(12) -0.0056(10) -0.0139(11) -0.0131(11)
C74 0.0621(17) 0.0448(14) 0.0381(13) -0.0045(11) -0.0145(12) -0.0167(12)
C75 0.0622(17) 0.0489(15) 0.0440(14) -0.0063(12) -0.0198(13) -0.0171(13)
C76 0.0465(14) 0.0505(15) 0.0595(16) -0.0215(13) -0.0129(12) -0.0184(12)
C77 0.0477(14) 0.0377(12) 0.0499(14) -0.0128(11) -0.0132(11) -0.0149(11)
C78 0.0595(16) 0.0418(13) 0.0332(12) -0.0019(10) -0.0082(11) -0.0225(12)
C79 0.0578(17) 0.0478(15) 0.0492(15) -0.0040(12) -0.0024(13) -0.0225(13)
C80 0.0547(17) 0.0610(18) 0.073(2) -0.0267(16) 0.0028(15) -0.0205(15)
C81 0.0605(17) 0.0489(15) 0.0405(14) -0.0035(11) -0.0060(12) -0.0227(13)
C82 0.071(2) 0.0483(16) 0.0532(16) 0.0007(13) -0.0122(14) -0.0242(14)
C83 0.0418(13) 0.0480(14) 0.0555(16) -0.0154(12) -0.0077(12) -0.0181(11)
C84 0.0666(19) 0.0619(18) 0.0508(16) -0.0084(13) -0.0108(14) -0.0348(15)
C85 0.097(3) 0.065(2) 0.0554(18) -0.0070(15) -0.0060(17) -0.043(2)
C86 0.0491(16) 0.0629(18) 0.0534(16) -0.0104(14) -0.0022(13) -0.0211(14)
C87 0.0533(17) 0.071(2) 0.0556(17) -0.0138(15) 0.0030(14) -0.0204(15)
C88 0.0355(12) 0.0407(13) 0.0421(13) 0.0080(10) -0.0052(10) -0.0064(10)
C89 0.0354(12) 0.0328(11) 0.0397(12) 0.0044(10) -0.0042(10) -0.0088(9)
C90 0.0343(12) 0.0412(13) 0.0507(15) 0.0140(11) -0.0043(11) -0.0081(10)
C96 0.0536(15) 0.0279(11) 0.0405(13) -0.0015(10) -0.0003(11) -0.0085(10)
C97 0.0493(15) 0.0358(12) 0.0445(14) -0.0087(10) 0.0013(11) -0.0068(11)
C98 0.0471(15) 0.0630(18) 0.0496(16) -0.0180(14) 0.0014(12) -0.0056(13)
C99 0.0542(17) 0.074(2) 0.0386(14) -0.0109(14) -0.0042(12) 0.0027(15)
C100 0.0614(18) 0.0528(16) 0.0374(14) -0.0019(12) 0.0029(12) -0.0019(14)
C101 0.0524(15) 0.0345(12) 0.0388(13) -0.0020(10) 0.0021(11) -0.0071(11)
C107 0.0539(15) 0.0368(13) 0.0402(13) 0.0067(10) 0.0031(11) -0.0082(11)
C108 0.0539(17) 0.0457(15) 0.0602(18) -0.0015(13) 0.0036(14) -0.0142(13)
C109 0.070(2) 0.0532(18) 0.078(2) -0.0002(16) -0.0127(18) -0.0161(16)
C110 0.0550(18) 0.084(2) 0.0504(17) -0.0089(16) 0.0069(14) 0.0000(17)
C111 0.074(3) 0.106(3) 0.099(3) -0.060(3) -0.012(2) 0.015(2)
C145 0.0463(14) 0.0587(16) 0.0560(16) 0.0128(13) -0.0154(12) -0.0186(13)
C146 0.0656(18) 0.0450(15) 0.0586(17) 0.0035(13) -0.0284(14) -0.0197(13)
Ca4 0.0279(5) 0.0268(6) 0.0323(7) 0.0045(4) -0.0081(5) -0.0083(4)
O5 0.0325(19) 0.033(2) 0.049(3) 0.002(2) -0.009(2) -0.0117(17)
O8 0.0372(19) 0.033(2) 0.044(3) 0.0112(18) -0.005(2) -0.0082(18)
O9 0.0494(16) 0.0517(15) 0.0576(16) -0.0245(12) 0.0048(13) -0.0127(12)
N5 0.039(2) 0.028(2) 0.032(2) -0.0008(16) 0.0063(18) -0.0053(14)
N6 0.0333(17) 0.0328(19) 0.0338(19) -0.0006(14) 0.0009(13) -0.0093(13)
N7 0.0321(18) 0.029(2) 0.036(2) 0.0039(15) -0.0116(17) -0.0103(15)
N8 0.0383(18) 0.039(2) 0.043(2) -0.0039(17) -0.0104(17) -0.0063(18)
C22 0.038(2) 0.037(2) 0.050(3) -0.003(2) -0.010(3) -0.015(2)
C23 0.041(2) 0.037(2) 0.044(3) -0.0040(18) -0.0141(19) -0.0113(18)
C24 0.054(3) 0.042(3) 0.052(3) -0.002(2) -0.014(2) -0.011(2)
C25 0.069(4) 0.038(3) 0.068(4) -0.004(3) -0.018(3) -0.001(3)
C26 0.072(4) 0.039(2) 0.064(4) -0.014(3) -0.013(3) -0.003(3)
C27 0.056(3) 0.037(2) 0.051(3) -0.010(2) -0.013(3) -0.016(2)
C28 0.040(2) 0.039(2) 0.037(2) -0.0035(17) -0.0147(18) -0.0102(18)
C29 0.042(3) 0.054(3) 0.043(2) -0.0055(19) -0.017(2) -0.008(2)
C30 0.062(3) 0.070(3) 0.045(2) 0.001(2) -0.023(2) -0.029(3)
C31 0.042(2) 0.047(2) 0.039(2) -0.0002(16) -0.0130(17) -0.0099(17)
C32 0.050(3) 0.052(3) 0.056(3) -0.002(3) -0.002(3) -0.022(3)
C33 0.057(4) 0.043(3) 0.058(3) -0.018(2) -0.012(3) -0.012(3)
C34 0.067(4) 0.051(3) 0.062(3) -0.022(2) -0.010(4) -0.015(4)
C35 0.068(7) 0.049(5) 0.062(4) -0.017(3) -0.011(5) -0.019(5)
C36 0.069(4) 0.064(3) 0.064(4) -0.023(3) -0.005(3) -0.020(4)
C37 0.098(6) 0.080(6) 0.069(5) -0.016(4) 0.003(4) -0.040(5)
C43 0.046(3) 0.036(3) 0.043(3) -0.009(2) -0.006(2) -0.017(2)
C44 0.054(3) 0.050(3) 0.043(3) -0.016(3) -0.009(2) -0.014(3)
C45 0.057(4) 0.058(5) 0.043(4) -0.016(4) 0.000(3) -0.007(4)
C46 0.050(3) 0.057(3) 0.038(3) -0.009(2) 0.006(2) -0.014(2)
C47 0.035(3) 0.046(4) 0.039(4) -0.011(3) 0.001(3) -0.015(3)
C67 0.0341(17) 0.0378(19) 0.0308(18) -0.0020(15) -0.0050(14) -0.0121(15)
C68 0.055(2) 0.046(2) 0.0339(19) -0.0009(15) -0.0040(15) -0.0114(17)
C69 0.088(5) 0.055(3) 0.050(3) 0.015(3) -0.009(4) -0.001(3)
C70 0.037(2) 0.0354(18) 0.0392(19) -0.0053(14) -0.0050(19) -0.0117(18)
C71 0.040(2) 0.0411(19) 0.057(2) -0.0117(17) -0.0013(17) -0.0067(15)
C91 0.065(3) 0.033(2) 0.041(3) -0.006(2) 0.007(2) -0.008(2)
C92 0.051(2) 0.033(2) 0.0299(19) 0.0015(18) 0.0071(15) -0.016(2)
C93 0.0515(19) 0.0349(18) 0.0312(16) -0.0030(15) 0.0052(14) -0.0158(16)
C94 0.0488(19) 0.0382(19) 0.0298(16) -0.0024(16) 0.0060(13) -0.0211(17)
C95 0.053(2) 0.055(2) 0.0391(19) -0.0095(17) -0.0001(16) -0.0226(18)
C102 0.048(3) 0.042(3) 0.050(3) -0.005(2) 0.006(3) -0.014(2)
C103 0.048(3) 0.041(2) 0.048(3) -0.0064(19) 0.012(2) -0.0120(18)
C104 0.047(2) 0.047(3) 0.035(2) -0.007(2) -0.001(2) -0.015(2)
C105 0.039(2) 0.043(2) 0.062(2) -0.0075(16) 0.0079(19) -0.0169(18)
C106 0.051(2) 0.0414(19) 0.055(2) -0.0102(16) -0.0053(16) -0.0147(15)
C112 0.0369(19) 0.0378(17) 0.0381(18) -0.0044(14) -0.0035(14) -0.0149(14)
C113 0.0349(16) 0.0396(17) 0.0407(17) -0.0021(14) -0.0105(14) -0.0091(14)
C114 0.0398(18) 0.0447(18) 0.0467(19) -0.0035(16) -0.0141(17) -0.0062(15)
C115 0.037(2) 0.059(2) 0.046(2) -0.0138(18) -0.0107(18) 0.0003(18)
C116 0.0359(19) 0.067(2) 0.039(2) -0.0184(18) -0.0015(15) -0.0111(17)
C117 0.038(2) 0.0472(19) 0.041(2) -0.0123(17) -0.0033(16) -0.0135(17)
C118 0.0370(16) 0.0418(17) 0.0408(17) 0.0046(14) -0.0102(14) -0.0130(14)
C119 0.0399(17) 0.0463(18) 0.0392(17) -0.0025(14) -0.0061(14) -0.0120(14)
C120 0.044(2) 0.059(2) 0.047(2) -0.0093(17) -0.0076(16) -0.0101(17)
C121 0.0474(19) 0.0374(17) 0.0494(19) 0.0048(15) -0.0086(15) -0.0110(15)
C122 0.055(2) 0.0388(19) 0.057(2) -0.0030(17) -0.009(2) -0.0082(19)
C123 0.050(2) 0.056(2) 0.049(2) -0.0079(19) 0.0092(19) -0.025(2)
C124 0.062(3) 0.090(4) 0.071(3) 0.014(3) -0.006(2) -0.038(3)
C125 0.130(5) 0.113(5) 0.106(5) 0.016(4) -0.039(4) -0.077(4)
C126 0.047(2) 0.059(2) 0.0355(18) -0.0050(16) 0.0099(16) -0.0115(18)
C127 0.064(3) 0.084(3) 0.041(2) -0.020(2) 0.009(2) -0.006(2)
C128 0.049(2) 0.070(3) 0.071(3) -0.033(2) -0.0104(19) -0.0036(19)
C129 0.060(2) 0.058(2) 0.071(3) -0.023(2) -0.016(2) -0.0012(19)
C130 0.050(2) 0.065(2) 0.064(2) -0.026(2) -0.0109(18) -0.0063(18)
C131 0.058(2) 0.060(2) 0.066(3) -0.018(2) -0.012(2) -0.0106(19)
C132 0.065(2) 0.059(2) 0.055(2) -0.012(2) -0.009(2) -0.015(2)
C133 0.033(2) 0.043(3) 0.050(3) 0.002(3) -0.0105(19) -0.016(2)
C134 0.033(2) 0.028(2) 0.039(3) 0.0068(18) -0.0124(19) -0.0096(18)
C135 0.035(2) 0.035(2) 0.044(3) -0.001(2) -0.006(3) -0.0126(19)
C136 0.036(2) 0.029(2) 0.039(3) -0.001(2) -0.003(2) -0.0098(18)
C137 0.056(4) 0.071(4) 0.076(4) -0.031(4) 0.019(4) -0.028(3)
C138 0.040(2) 0.036(2) 0.033(2) 0.0045(18) -0.0127(17) -0.0177(19)
C139 0.043(2) 0.032(2) 0.040(2) 0.0025(19) -0.0130(17) -0.017(2)
C140 0.058(3) 0.036(2) 0.038(2) -0.0007(18) -0.0138(19) -0.013(2)
C141 0.061(3) 0.048(2) 0.037(2) -0.0004(18) -0.0150(19) -0.015(2)
C142 0.056(2) 0.043(2) 0.036(2) 0.0085(17) -0.0168(19) -0.019(2)
C143 0.041(2) 0.0369(19) 0.041(2) 0.0051(17) -0.0153(17) -0.0153(17)
C144 0.046(2) 0.034(3) 0.036(2) 0.003(2) -0.011(2) -0.014(2)
C147 0.051(3) 0.034(3) 0.043(3) 0.009(2) -0.018(2) -0.017(2)
C148 0.048(3) 0.049(3) 0.060(3) 0.007(2) -0.012(2) -0.023(2)
C149 0.043(2) 0.035(2) 0.041(2) 0.0071(17) -0.0138(17) -0.0143(18)
C150 0.055(2) 0.039(2) 0.049(2) 0.0083(18) -0.019(2) -0.0190(19)
C151 0.054(3) 0.059(3) 0.051(3) 0.011(2) -0.014(2) -0.029(2)
C152 0.046(2) 0.044(3) 0.071(3) 0.012(2) -0.015(2) -0.015(2)
C153 0.055(4) 0.068(4) 0.129(6) -0.001(4) -0.011(4) -0.005(3)
Ca4A 0.0311(6) 0.0276(8) 0.0378(10) 0.0030(6) -0.0140(7) -0.0098(6)
O5A 0.030(2) 0.039(4) 0.042(4) 0.001(3) -0.009(3) -0.013(2)
O8A 0.040(2) 0.032(3) 0.038(3) 0.006(2) -0.014(2) -0.014(2)
N5A 0.055(6) 0.035(6) 0.032(5) 0.005(4) 0.006(5) -0.019(4)
N6A 0.049(3) 0.041(3) 0.032(3) 0.000(3) -0.001(3) -0.019(3)
N7A 0.035(2) 0.035(3) 0.040(3) 0.010(2) -0.017(2) -0.016(2)
N8A 0.031(2) 0.035(3) 0.046(3) 0.000(2) -0.012(2) -0.012(2)
C185 0.038(4) 0.039(4) 0.044(4) 0.003(3) -0.011(3) -0.010(3)
C186 0.036(3) 0.038(4) 0.043(4) -0.003(3) -0.008(3) -0.005(3)
C187 0.043(3) 0.042(4) 0.050(4) 0.008(3) -0.016(3) -0.013(3)
C188 0.047(4) 0.035(3) 0.052(4) -0.012(3) -0.027(3) -0.007(3)
C189 0.045(3) 0.042(3) 0.050(4) -0.014(3) -0.032(3) -0.007(3)
C190 0.040(4) 0.036(3) 0.049(4) -0.010(3) -0.024(3) -0.007(3)
C191 0.046(3) 0.042(3) 0.043(3) -0.003(3) -0.006(3) -0.007(3)
C192 0.053(4) 0.062(4) 0.043(4) -0.005(3) -0.015(3) -0.001(4)
C193 0.074(7) 0.091(7) 0.060(6) -0.010(5) -0.032(6) -0.006(7)
C194 0.051(4) 0.048(4) 0.048(4) 0.001(3) 0.003(3) -0.008(4)
C195 0.060(5) 0.059(5) 0.060(5) -0.001(4) 0.016(4) -0.007(4)
C196 0.035(4) 0.043(3) 0.039(4) -0.008(3) -0.020(3) -0.005(3)
C197 0.036(4) 0.035(3) 0.047(3) -0.018(3) -0.022(4) 0.000(4)
C198 0.026(5) 0.036(4) 0.042(4) -0.016(3) -0.010(4) 0.007(4)
C199 0.046(4) 0.057(4) 0.052(4) -0.014(3) -0.015(3) -0.016(4)
C200 0.069(7) 0.074(9) 0.072(8) -0.009(7) 0.003(6) -0.030(7)
C201 0.039(3) 0.045(4) 0.047(4) -0.017(3) -0.002(3) -0.020(3)
C202 0.075(5) 0.041(4) 0.049(4) -0.014(3) -0.012(3) -0.013(3)
C203 0.049(4) 0.047(5) 0.048(5) -0.025(4) -0.004(3) 0.001(4)
C204 0.044(3) 0.055(4) 0.040(3) -0.009(3) -0.004(3) -0.002(3)
C205 0.036(4) 0.046(5) 0.046(5) -0.009(4) -0.005(3) -0.016(4)
C206 0.036(5) 0.058(7) 0.027(5) -0.007(5) -0.011(4) -0.021(5)
C207 0.047(7) 0.067(10) 0.033(7) 0.002(6) -0.011(5) -0.037(6)
C208 0.054(7) 0.074(8) 0.037(6) 0.016(6) -0.014(5) -0.032(6)
C209 0.044(6) 0.056(7) 0.054(7) -0.021(6) -0.012(5) -0.019(5)
C210 0.040(8) 0.052(7) 0.065(8) -0.014(6) -0.015(8) -0.006(7)
C211 0.098(9) 0.052(8) 0.041(7) -0.008(6) 0.009(6) -0.025(8)
C212 0.066(5) 0.041(6) 0.038(5) 0.001(5) 0.015(4) -0.014(5)
C213 0.074(5) 0.051(5) 0.038(4) -0.010(4) -0.001(4) -0.017(4)
C214 0.057(4) 0.044(4) 0.035(4) -0.005(4) -0.008(3) -0.018(4)
C215 0.089(6) 0.061(6) 0.055(5) -0.014(5) -0.018(5) -0.017(5)
C216 0.040(6) 0.035(7) 0.041(6) -0.009(5) -0.021(5) -0.009(5)
C217 0.054(6) 0.046(6) 0.037(6) -0.007(5) 0.006(5) -0.029(5)
C218 0.049(8) 0.058(9) 0.049(10) -0.020(8) 0.002(8) -0.020(7)
C219 0.041(6) 0.056(6) 0.042(5) 0.000(5) 0.010(5) -0.017(5)
C220 0.053(7) 0.070(8) 0.064(8) 0.012(6) 0.000(6) -0.029(6)
C221 0.051(4) 0.047(3) 0.038(3) -0.001(3) -0.015(3) -0.019(3)
C222 0.055(4) 0.044(3) 0.035(3) -0.005(3) -0.008(3) -0.014(3)
C223 0.058(4) 0.051(4) 0.045(4) 0.004(4) -0.006(4) -0.009(4)
C224 0.059(4) 0.062(4) 0.055(4) 0.000(4) -0.010(4) -0.013(4)
C225 0.052(4) 0.065(4) 0.050(4) -0.002(4) -0.013(4) -0.018(4)
C226 0.050(4) 0.052(4) 0.046(4) -0.007(4) -0.011(3) -0.023(3)
C227 0.060(4) 0.039(3) 0.036(3) 0.000(3) -0.005(3) -0.017(3)
C228 0.071(4) 0.065(4) 0.052(4) 0.010(4) -0.014(4) -0.029(4)
C229 0.105(8) 0.084(7) 0.043(5) 0.012(5) -0.015(6) -0.041(6)
C230 0.059(5) 0.056(5) 0.060(5) 0.012(4) -0.011(4) -0.015(4)
C231 0.063(6) 0.052(5) 0.061(6) -0.015(5) -0.011(5) -0.018(5)
C232 0.053(4) 0.055(4) 0.057(4) 0.005(4) 0.000(4) -0.022(4)
C233 0.045(4) 0.069(5) 0.056(5) 0.026(4) -0.010(4) -0.025(4)
C234 0.043(5) 0.091(7) 0.092(7) 0.057(6) -0.027(5) -0.045(5)
C235 0.078(5) 0.082(5) 0.066(5) 0.009(5) -0.013(5) -0.015(5)
C236 0.104(9) 0.104(8) 0.065(7) -0.005(7) -0.005(7) 0.004(8)
C242 0.043(4) 0.046(4) 0.062(4) 0.009(4) -0.022(3) -0.027(4)
C243 0.034(3) 0.036(3) 0.045(3) 0.008(3) -0.018(3) -0.015(2)
C244 0.030(3) 0.040(4) 0.042(4) 0.006(3) -0.010(3) -0.013(3)
C245 0.033(3) 0.033(3) 0.048(3) 0.004(3) -0.013(3) -0.010(2)
C246 0.035(3) 0.045(4) 0.056(4) 0.004(4) 0.001(4) -0.006(3)
C247 0.042(3) 0.041(3) 0.044(3) 0.009(2) -0.022(2) -0.019(2)
C248 0.045(3) 0.042(3) 0.039(3) 0.006(3) -0.023(2) -0.017(3)
C249 0.061(3) 0.057(3) 0.049(3) -0.003(3) -0.021(3) -0.021(3)
C250 0.070(4) 0.066(3) 0.045(3) 0.003(3) -0.020(3) -0.021(3)
C251 0.067(3) 0.057(3) 0.048(3) 0.012(3) -0.023(3) -0.028(3)
C252 0.051(3) 0.045(3) 0.048(3) 0.011(2) -0.024(2) -0.023(2)
C253 0.047(3) 0.044(4) 0.045(3) 0.003(3) -0.017(3) -0.017(3)
C254 0.059(4) 0.048(4) 0.054(4) 0.003(4) -0.018(3) -0.009(4)
C255 0.086(5) 0.060(5) 0.076(5) -0.009(4) -0.021(5) -0.038(4)
C256 0.049(3) 0.041(2) 0.055(3) 0.012(2) -0.025(2) -0.022(2)
C257 0.050(3) 0.044(3) 0.053(3) 0.009(2) -0.020(2) -0.026(2)
C258 0.046(3) 0.041(3) 0.051(3) -0.002(3) -0.015(3) -0.021(2)
C259 0.061(3) 0.048(3) 0.073(4) 0.021(3) -0.032(3) -0.028(3)
C260 0.073(5) 0.056(5) 0.115(7) 0.021(5) -0.049(5) -0.032(4)
C261 0.034(2) 0.041(3) 0.055(3) -0.005(2) -0.012(3) -0.013(2)
C262 0.041(3) 0.040(3) 0.057(3) -0.008(2) -0.008(2) -0.011(2)
C263 0.053(3) 0.042(3) 0.064(3) -0.011(3) -0.007(3) -0.013(2)
C264 0.057(3) 0.055(3) 0.063(3) -0.018(3) -0.014(3) -0.013(3)
C265 0.051(3) 0.053(3) 0.060(3) -0.015(3) -0.011(3) -0.012(2)
C266 0.038(3) 0.049(3) 0.054(3) -0.010(3) -0.013(3) -0.011(2)
C267 0.040(3) 0.041(3) 0.053(3) -0.002(2) -0.009(2) -0.011(2)
C268 0.043(3) 0.046(3) 0.064(3) 0.005(3) -0.007(3) -0.003(3)
C269 0.048(5) 0.081(6) 0.097(7) 0.013(5) -0.011(5) -0.004(5)
C270 0.053(3) 0.042(3) 0.064(3) -0.003(2) -0.004(3) -0.016(2)
C271 0.060(4) 0.055(4) 0.078(4) -0.015(3) 0.009(3) -0.031(3)
C273 0.043(3) 0.045(3) 0.052(3) -0.007(3) -0.006(3) -0.015(3)
C274 0.047(3) 0.046(3) 0.055(4) -0.009(3) -0.006(3) -0.014(3)
C275 0.048(4) 0.050(4) 0.057(4) -0.014(4) -0.009(4) -0.016(4)
C276 0.046(4) 0.051(4) 0.053(4) -0.008(4) -0.008(4) -0.015(4)
C277 0.043(3) 0.045(3) 0.049(3) -0.009(3) -0.008(3) -0.015(3)
C272 0.039(3) 0.044(3) 0.051(3) -0.005(3) -0.006(3) -0.014(3)
C278 0.042(4) 0.042(3) 0.055(4) -0.006(4) -0.008(4) -0.014(3)
C279 0.052(4) 0.049(4) 0.065(4) -0.003(4) -0.005(4) -0.008(4)
C280 0.056(9) 0.053(7) 0.085(8) 0.010(7) -0.009(8) -0.010(8)
C281 0.045(4) 0.044(4) 0.056(4) 0.000(4) -0.009(4) -0.015(4)
C282 0.042(4) 0.047(4) 0.049(4) -0.004(4) -0.005(3) -0.018(3)
C283 0.048(4) 0.058(4) 0.045(4) -0.011(4) -0.010(4) -0.018(4)
C284 0.045(6) 0.061(6) 0.042(6) -0.011(5) -0.004(5) -0.020(5)
C285 0.046(4) 0.061(5) 0.052(5) -0.008(4) -0.012(4) -0.024(4)
C286 0.052(6) 0.061(7) 0.037(6) -0.016(5) 0.011(5) -0.020(5)
C154 0.035(2) 0.042(3) 0.042(3) -0.003(3) -0.006(3) -0.010(2)
C155 0.034(3) 0.039(3) 0.044(3) -0.001(2) -0.005(2) -0.013(2)
C156 0.040(3) 0.039(3) 0.051(3) 0.000(3) -0.009(2) -0.012(2)
C157 0.046(3) 0.047(3) 0.049(3) -0.004(3) -0.013(3) -0.017(3)
C158 0.044(3) 0.045(3) 0.043(3) -0.003(3) -0.007(3) -0.012(3)
C159 0.045(3) 0.043(3) 0.047(3) -0.014(3) -0.007(3) -0.012(3)
C160 0.036(3) 0.038(3) 0.047(3) 0.005(3) -0.013(2) -0.013(2)
C161 0.047(3) 0.041(3) 0.052(3) 0.003(3) -0.013(3) -0.008(3)
C162 0.052(5) 0.055(5) 0.070(5) 0.008(4) -0.008(4) 0.002(4)
C163 0.046(3) 0.046(3) 0.050(3) 0.006(3) -0.012(3) -0.018(3)
O9A 0.075(4) 0.065(4) 0.070(4) -0.028(3) -0.035(4) -0.009(3)
C237 0.078(5) 0.077(5) 0.088(5) -0.028(5) -0.018(5) -0.015(5)
C238 0.075(5) 0.095(5) 0.090(5) -0.023(5) -0.017(5) -0.011(5)
C239 0.089(6) 0.102(6) 0.089(6) -0.021(6) -0.009(5) -0.011(6)
C240 0.098(6) 0.099(6) 0.098(6) -0.018(6) -0.004(6) -0.014(6)
C241 0.079(5) 0.069(5) 0.072(5) -0.020(5) -0.009(5) -0.003(5)
C165 0.0479(18) 0.0499(19) 0.066(2) -0.0067(17) -0.0133(16) -0.0138(15)
C166 0.0474(18) 0.0520(19) 0.070(2) 0.0013(18) -0.0162(16) -0.0071(15)
C167 0.045(2) 0.076(3) 0.103(3) -0.006(2) -0.019(2) -0.0117(19)
C168 0.053(2) 0.070(2) 0.070(2) -0.0194(19) -0.0167(18) -0.0108(18)
C169 0.075(3) 0.087(3) 0.066(3) -0.008(2) -0.018(2) -0.023(2)
C164 0.038(2) 0.049(2) 0.048(2) 0.0015(19) -0.0075(18) -0.0149(17)
C170 0.070(2) 0.088(3) 0.071(2) -0.0312(19) -0.0172(17) -0.0232(19)
C171 0.077(2) 0.086(2) 0.0526(18) -0.0115(16) -0.0166(16) -0.0357(19)
C172 0.081(2) 0.141(4) 0.0390(15) -0.0110(19) -0.0119(15) -0.070(3)
C173 0.094(3) 0.091(3) 0.077(3) -0.020(2) -0.023(2) -0.033(2)
C174 0.093(3) 0.129(4) 0.067(2) -0.028(2) -0.001(2) -0.045(3)
C175 0.046(3) 0.045(3) 0.064(4) -0.011(3) -0.007(3) -0.013(3)
C176 0.048(3) 0.072(4) 0.155(6) -0.052(4) -0.029(4) -0.008(3)
C177 0.096(6) 0.161(7) 0.137(7) -0.044(7) -0.013(6) 0.053(6)
C178 0.124(7) 0.157(8) 0.176(8) -0.024(7) -0.027(7) 0.020(7)
C179 0.106(9) 0.219(13) 0.216(12) -0.036(11) 0.002(9) -0.012(10)
C180 0.161(9) 0.153(8) 0.135(8) -0.067(6) -0.029(7) -0.050(7)
C181 0.153(7) 0.150(7) 0.214(9) -0.065(7) 0.023(7) -0.105(6)
C182 0.184(9) 0.162(8) 0.221(9) -0.063(7) 0.004(8) -0.069(7)
C183 0.187(9) 0.162(8) 0.212(9) -0.082(7) 0.003(8) -0.046(8)
C184 0.106(7) 0.180(10) 0.232(11) -0.054(9) -0.094(8) -0.006(7)
C287 0.149(12) 0.124(10) 0.158(11) -0.041(9) -0.037(10) -0.057(9)
C288 0.112(7) 0.176(8) 0.161(8) -0.055(7) -0.013(6) -0.001(7)
C289 0.099(6) 0.118(6) 0.148(7) -0.056(6) -0.053(5) 0.029(5)
C290 0.053(4) 0.121(6) 0.147(7) -0.067(6) 0.005(5) -0.012(4)
C291 0.041(4) 0.125(7) 0.104(6) -0.034(6) 0.000(4) -0.004(4)
C292 0.220(14) 0.105(10) 0.193(13) 0.008(10) 0.033(13) -0.033(11)
C293 0.206(10) 0.173(9) 0.234(10) -0.058(9) 0.002(9) -0.056(9)
C294 0.182(10) 0.180(9) 0.225(10) -0.064(9) -0.011(9) -0.059(9)
C295 0.208(10) 0.178(9) 0.237(10) -0.069(9) 0.000(9) -0.059(9)
C296 0.205(14) 0.197(14) 0.269(15) -0.040(14) -0.020(14) -0.052(13)

loop_
_atom_type_symbol
_atom_type_description
_atom_type_scat_dispersion_real
_atom_type_scat_dispersion_imag
_atom_type_scat_source
C C 0.0181 0.0091 'International Tables Vol C Tables 4.2.6.8 and 6.1.1.4'
H H 0.0000 0.0000 'International Tables Vol C Tables 4.2.6.8 and 6.1.1.4'
Ca Ca 0.3641 1.2855 'International Tables Vol C Tables 4.2.6.8 and 6.1.1.4'
N N 0.0311 0.0180 'International Tables Vol C Tables 4.2.6.8 and 6.1.1.4'
O O 0.0492 0.0322 'International Tables Vol C Tables 4.2.6.8 and 6.1.1.4'

loop_
_exptl_crystal_face_index_h
_exptl_crystal_face_index_k
_exptl_crystal_face_index_l
_exptl_crystal_face_perp_dist
0 0 1 0.0607
0 0 -1 0.0806
2 0 0 0.0856
-2 0 -2 0.0909
-2 1 2 0.1020
0 0 0 0.0733
0 2 1 0.0873
0 -10 -9 0.0860
-10 -1 6 0.0885
9 0 -7 0.0812
4 11 -4 0.0758
0 -1 0 0.0861
0 1 -1 0.0791
2 -1 -2 0.0813
1 2 -16 0.0726
-1 0 0 0.0950
-12 -2 -7 0.0961
1 -5 -16 0.0744
12 2 6 0.0836
-11 -7 -2 0.0970
-5 -12 -2 0.0888
0 -2 1 0.0765
5 -9 -2 0.0848
1 0 2 0.0850
8 10 10 0.0884

loop_
_geom_angle_atom_site_label_1
_geom_angle_atom_site_label_2
_geom_angle_atom_site_label_3
_geom_angle
_geom_angle_site_symmetry_1
_geom_angle_site_symmetry_3
_geom_angle_publ_flag
O1 Ca1 N1 92.39(6) . . ?
O2 Ca1 O1 106.94(6) . . ?
O2 Ca1 N1 96.15(6) . . ?
O2 Ca1 N2 101.44(6) . . ?
O3 Ca1 O1 83.09(6) . . ?
O3 Ca1 O2 88.29(6) . . ?
O3 Ca1 N1 174.43(6) . . ?
O3 Ca1 N2 101.88(6) . . ?
N2 Ca1 O1 151.35(7) . . ?
N2 Ca1 N1 80.56(6) . . ?
O4 Ca2 O6 108.41(7) . . ?
O4 Ca2 N3 112.44(6) . . ?
O4 Ca2 N4 127.58(7) . . ?
O6 Ca2 N3 120.13(7) . . ?
O6 Ca2 N4 107.13(7) . . ?
N3 Ca2 N4 79.84(7) . . ?
O7 Ca3 O9 106.95(9) . . ?
O7 Ca3 N5 124.85(17) . . ?
O7 Ca3 N6 118.95(10) . . ?
O7 Ca3 C92 120.03(12) . . ?
O7 Ca3 N5A 131.5(5) . . ?
O7 Ca3 N6A 122.0(3) . . ?
O7 Ca3 C212 117.9(4) . . ?
O7 Ca3 C213 112.6(3) . . ?
O7 Ca3 C214 114.6(3) . . ?
O7 Ca3 O9A 96.5(2) . . ?
O9 Ca3 N5 114.74(15) . . ?
O9 Ca3 N6 106.22(13) . . ?
O9 Ca3 C92 130.11(13) . . ?
N5 Ca3 C92 21.11(14) . . ?
N6 Ca3 N5 82.45(18) . . ?
N6 Ca3 C92 65.83(14) . . ?
N5A Ca3 N6A 89.9(6) . . ?
N5A Ca3 C212 28.1(4) . . ?
N5A Ca3 C213 54.5(4) . . ?
N5A Ca3 C214 76.3(5) . . ?
N6A Ca3 C212 78.2(4) . . ?
N6A Ca3 C213 54.9(3) . . ?
N6A Ca3 C214 27.5(3) . . ?
C212 Ca3 C213 29.1(3) . . ?
C212 Ca3 C214 56.1(4) . . ?
C214 Ca3 C213 28.8(3) . . ?
C38 O1 Ca1 128.67(15) . . ?
C38 O1 C42 110.03(19) . . ?
C42 O1 Ca1 121.14(13) . . ?
C43 O2 Ca1 125.0(2) . . ?
C47 O2 Ca1 123.5(3) . . ?
C47 O2 C43 109.7(4) . . ?
C201 O2 Ca1 117.2(3) . . ?
C201 O2 C205 108.3(5) . . ?
C205 O2 Ca1 119.8(4) . . ?
C48 O3 Ca1 153.20(15) . . ?
C49 O4 Ca2 157.71(16) . . ?
C88 O6 Ca2 148.75(16) . . ?
C89 O7 Ca3 163.39(17) . . ?
C2 N1 Ca1 117.64(14) . . ?
C2 N1 C6 116.17(17) . . ?
C6 N1 Ca1 124.72(13) . . ?
C4 N2 Ca1 121.10(16) . . ?
C4 N2 C22 114.2(8) . . ?
C4 N2 C185 120.0(14) . . ?
C22 N2 Ca1 124.4(8) . . ?
C185 N2 Ca1 118.9(14) . . ?
C52 N3 Ca2 124.58(15) . . ?
C52 N3 C56 116.84(19) . . ?
C56 N3 Ca2 118.52(13) . . ?
C54 N4 Ca2 125.32(15) . . ?
C54 N4 C72 118.59(19) . . ?
C72 N4 Ca2 115.59(14) . . ?
H1A C1 H1B 109.5 . . ?
H1A C1 H1C 109.5 . . ?
H1B C1 H1C 109.5 . . ?
C2 C1 H1A 109.5 . . ?
C2 C1 H1B 109.5 . . ?
C2 C1 H1C 109.5 . . ?
N1 C2 C1 120.3(2) . . ?
N1 C2 C3 125.6(2) . . ?
C3 C2 C1 114.12(19) . . ?
C2 C3 H3 114.2 . . ?
C2 C3 C4 131.6(2) . . ?
C4 C3 H3 114.2 . . ?
N2 C4 C3 125.4(2) . . ?
N2 C4 C5 121.0(2) . . ?
C3 C4 C5 113.6(2) . . ?
C4 C5 H5A 109.5 . . ?
C4 C5 H5B 109.5 . . ?
C4 C5 H5C 109.5 . . ?
H5A C5 H5B 109.5 . . ?
H5A C5 H5C 109.5 . . ?
H5B C5 H5C 109.5 . . ?
C7 C6 N1 121.6(2) . . ?
C7 C6 C11 120.1(2) . . ?
C11 C6 N1 118.3(2) . . ?
C6 C7 C12 121.7(2) . . ?
C8 C7 C6 119.0(2) . . ?
C8 C7 C12 119.2(2) . . ?
C7 C8 H8 119.5 . . ?
C9 C8 C7 121.1(3) . . ?
C9 C8 H8 119.5 . . ?
C8 C9 H9 120.1 . . ?
C10 C9 C8 119.8(2) . . ?
C10 C9 H9 120.1 . . ?
C9 C10 H10 119.0 . . ?
C9 C10 C11 121.9(2) . . ?
C11 C10 H10 119.0 . . ?
C6 C11 C17 120.5(2) . . ?
C10 C11 C6 118.1(3) . . ?
C10 C11 C17 121.4(2) . . ?
C7 C12 H12 106.5 . . ?
C7 C12 C13 112.82(18) . . ?
C7 C12 C15 112.11(19) . . ?
C13 C12 H12 106.5 . . ?
C15 C12 H12 106.5 . . ?
C15 C12 C13 111.9(2) . . ?
C12 C13 H13A 108.3 . . ?
C12 C13 H13B 108.3 . . ?
H13A C13 H13B 107.4 . . ?
C14 C13 C12 116.1(2) . . ?
C14 C13 H13A 108.3 . . ?
C14 C13 H13B 108.3 . . ?
C13 C14 H14A 109.5 . . ?
C13 C14 H14B 109.5 . . ?
C13 C14 H14C 109.5 . . ?
H14A C14 H14B 109.5 . . ?
H14A C14 H14C 109.5 . . ?
H14B C14 H14C 109.5 . . ?
C12 C15 H15A 109.0 . . ?
C12 C15 H15B 109.0 . . ?
H15A C15 H15B 107.8 . . ?
C16 C15 C12 112.8(2) . . ?
C16 C15 H15A 109.0 . . ?
C16 C15 H15B 109.0 . . ?
C15 C16 H16A 109.5 . . ?
C15 C16 H16B 109.5 . . ?
C15 C16 H16C 109.5 . . ?
H16A C16 H16B 109.5 . . ?
H16A C16 H16C 109.5 . . ?
H16B C16 H16C 109.5 . . ?
C11 C17 H17 106.9 . . ?
C11 C17 C18 114.5(3) . . ?
C11 C17 C20 111.3(2) . . ?
C18 C17 H17 106.9 . . ?
C18 C17 C20 109.9(3) . . ?
C20 C17 H17 106.9 . . ?
C17 C18 H18A 108.2 . . ?
C17 C18 H18B 108.2 . . ?
H18A C18 H18B 107.4 . . ?
C19 C18 C17 116.2(3) . . ?
C19 C18 H18A 108.2 . . ?
C19 C18 H18B 108.2 . . ?
C18 C19 H19A 109.5 . . ?
C18 C19 H19B 109.5 . . ?
C18 C19 H19C 109.5 . . ?
H19A C19 H19B 109.5 . . ?
H19A C19 H19C 109.5 . . ?
H19B C19 H19C 109.5 . . ?
C17 C20 H20A 108.5 . . ?
C17 C20 H20B 108.5 . . ?
H20A C20 H20B 107.5 . . ?
C21 C20 C17 115.3(3) . . ?
C21 C20 H20A 108.5 . . ?
C21 C20 H20B 108.5 . . ?
C20 C21 H21A 109.5 . . ?
C20 C21 H21B 109.5 . . ?
C20 C21 H21C 109.5 . . ?
H21A C21 H21B 109.5 . . ?
H21A C21 H21C 109.5 . . ?
H21B C21 H21C 109.5 . . ?
O1 C38 H38A 109.5 . . ?
O1 C38 H38B 109.5 . . ?
O1 C38 C39 110.5(2) . . ?
H38A C38 H38B 108.1 . . ?
C39 C38 H38A 109.5 . . ?
C39 C38 H38B 109.5 . . ?
C38 C39 H39A 109.6 . . ?
C38 C39 H39B 109.6 . . ?
C38 C39 C40 110.2(3) . . ?
H39A C39 H39B 108.1 . . ?
C40 C39 H39A 109.6 . . ?
C40 C39 H39B 109.6 . . ?
C39 C40 H40A 109.8 . . ?
C39 C40 H40B 109.8 . . ?
H40A C40 H40B 108.2 . . ?
C41 C40 C39 109.4(3) . . ?
C41 C40 H40A 109.8 . . ?
C41 C40 H40B 109.8 . . ?
C40 C41 H41A 109.5 . . ?
C40 C41 H41B 109.5 . . ?
C40 C41 C42 110.5(2) . . ?
H41A C41 H41B 108.1 . . ?
C42 C41 H41A 109.5 . . ?
C42 C41 H41B 109.5 . . ?
O1 C42 C41 111.3(2) . . ?
O1 C42 H42A 109.4 . . ?
O1 C42 H42B 109.4 . . ?
C41 C42 H42A 109.4 . . ?
C41 C42 H42B 109.4 . . ?
H42A C42 H42B 108.0 . . ?
O3 C48 C49 151.3(2) . . ?
O3 C48 C50 148.9(2) . . ?
C50 C48 C49 59.76(16) . . ?
O4 C49 C48 150.5(2) . . ?
O4 C49 C50 149.5(2) . . ?
C50 C49 C48 59.93(16) . . ?
C49 C50 C48 60.31(16) . . ?
O5 C50 C48 149.7(4) . . ?
O5 C50 C49 147.9(4) . . ?
O5A C50 C48 144.2(5) . . ?
O5A C50 C49 151.9(5) . . ?
H51A C51 H51B 109.5 . . ?
H51A C51 H51C 109.5 . . ?
H51B C51 H51C 109.5 . . ?
C52 C51 H51A 109.5 . . ?
C52 C51 H51B 109.5 . . ?
C52 C51 H51C 109.5 . . ?
N3 C52 C51 120.2(2) . . ?
N3 C52 C53 125.3(2) . . ?
C53 C52 C51 114.5(2) . . ?
C52 C53 H53 114.6 . . ?
C54 C53 C52 130.8(2) . . ?
C54 C53 H53 114.6 . . ?
N4 C54 C53 125.0(2) . . ?
N4 C54 C55 120.6(2) . . ?
C53 C54 C55 114.3(2) . . ?
C54 C55 H55A 109.5 . . ?
C54 C55 H55B 109.5 . . ?
C54 C55 H55C 109.5 . . ?
H55A C55 H55B 109.5 . . ?
H55A C55 H55C 109.5 . . ?
H55B C55 H55C 109.5 . . ?
C57 C56 N3 118.1(2) . . ?
C61 C56 N3 121.1(2) . . ?
C61 C56 C57 120.7(2) . . ?
C56 C57 C62 120.4(2) . . ?
C58 C57 C56 118.4(2) . . ?
C58 C57 C62 121.2(2) . . ?
C57 C58 H58 119.2 . . ?
C59 C58 C57 121.5(2) . . ?
C59 C58 H58 119.2 . . ?
C58 C59 H59 120.3 . . ?
C58 C59 C60 119.4(2) . . ?
C60 C59 H59 120.3 . . ?
C59 C60 H60 119.3 . . ?
C59 C60 C61 121.4(2) . . ?
C61 C60 H60 119.3 . . ?
C56 C61 C67 120.8(2) . . ?
C56 C61 C206 122.3(4) . . ?
C60 C61 C56 118.3(2) . . ?
C60 C61 C67 119.9(2) . . ?
C60 C61 C206 114.6(4) . . ?
C57 C62 H62 105.5 . . ?
C57 C62 C65 112.8(2) . . ?
C63 C62 C57 114.3(3) . . ?
C63 C62 H62 105.5 . . ?
C63 C62 C65 112.2(2) . . ?
C65 C62 H62 105.5 . . ?
C62 C63 H63A 108.4 . . ?
C62 C63 H63B 108.4 . . ?
H63A C63 H63B 107.5 . . ?
C64 C63 C62 115.5(3) . . ?
C64 C63 H63A 108.4 . . ?
C64 C63 H63B 108.4 . . ?
C63 C64 H64A 109.5 . . ?
C63 C64 H64B 109.5 . . ?
C63 C64 H64C 109.5 . . ?
H64A C64 H64B 109.5 . . ?
H64A C64 H64C 109.5 . . ?
H64B C64 H64C 109.5 . . ?
C62 C65 H65A 108.4 . . ?
C62 C65 H65B 108.4 . . ?
H65A C65 H65B 107.5 . . ?
C66 C65 C62 115.4(3) . . ?
C66 C65 H65A 108.4 . . ?
C66 C65 H65B 108.4 . . ?
C65 C66 H66A 109.5 . . ?
C65 C66 H66B 109.5 . . ?
C65 C66 H66C 109.5 . . ?
H66A C66 H66B 109.5 . . ?
H66A C66 H66C 109.5 . . ?
H66B C66 H66C 109.5 . . ?
C73 C72 N4 118.5(2) . . ?
C77 C72 N4 121.1(2) . . ?
C77 C72 C73 120.3(2) . . ?
C72 C73 C78 120.8(2) . . ?
C74 C73 C72 119.0(2) . . ?
C74 C73 C78 120.1(2) . . ?
C73 C74 H74 119.6 . . ?
C75 C74 C73 120.8(3) . . ?
C75 C74 H74 119.6 . . ?
C74 C75 H75 119.9 . . ?
C76 C75 C74 120.3(2) . . ?
C76 C75 H75 119.9 . . ?
C75 C76 H76 119.1 . . ?
C75 C76 C77 121.8(3) . . ?
C77 C76 H76 119.1 . . ?
C72 C77 C76 117.7(2) . . ?
C72 C77 C83 122.5(2) . . ?
C76 C77 C83 119.7(2) . . ?
C73 C78 H78 106.5 . . ?
C73 C78 C79 111.3(2) . . ?
C73 C78 C81 115.8(2) . . ?
C79 C78 H78 106.5 . . ?
C79 C78 C81 109.7(2) . . ?
C81 C78 H78 106.5 . . ?
C78 C79 H79A 108.5 . . ?
C78 C79 H79B 108.5 . . ?
C78 C79 C80 115.0(3) . . ?
H79A C79 H79B 107.5 . . ?
C80 C79 H79A 108.5 . . ?
C80 C79 H79B 108.5 . . ?
C79 C80 H80A 109.5 . . ?
C79 C80 H80B 109.5 . . ?
C79 C80 H80C 109.5 . . ?
H80A C80 H80B 109.5 . . ?
H80A C80 H80C 109.5 . . ?
H80B C80 H80C 109.5 . . ?
C78 C81 H81A 108.5 . . ?
C78 C81 H81B 108.5 . . ?
H81A C81 H81B 107.5 . . ?
C82 C81 C78 115.0(2) . . ?
C82 C81 H81A 108.5 . . ?
C82 C81 H81B 108.5 . . ?
C81 C82 H82A 109.5 . . ?
C81 C82 H82B 109.5 . . ?
C81 C82 H82C 109.5 . . ?
H82A C82 H82B 109.5 . . ?
H82A C82 H82C 109.5 . . ?
H82B C82 H82C 109.5 . . ?
C77 C83 H83 108.6 . . ?
C77 C83 C84 110.9(2) . . ?
C77 C83 C86 108.8(2) . . ?
C84 C83 H83 108.6 . . ?
C86 C83 H83 108.6 . . ?
C86 C83 C84 111.3(2) . . ?
C83 C84 H84A 108.9 . . ?
C83 C84 H84B 108.9 . . ?
H84A C84 H84B 107.7 . . ?
C85 C84 C83 113.3(2) . . ?
C85 C84 H84A 108.9 . . ?
C85 C84 H84B 108.9 . . ?
C84 C85 H85A 109.5 . . ?
C84 C85 H85B 109.5 . . ?
C84 C85 H85C 109.5 . . ?
H85A C85 H85B 109.5 . . ?
H85A C85 H85C 109.5 . . ?
H85B C85 H85C 109.5 . . ?
C83 C86 H86A 108.5 . . ?
C83 C86 H86B 108.5 . . ?
H86A C86 H86B 107.5 . . ?
C87 C86 C83 115.0(3) . . ?
C87 C86 H86A 108.5 . . ?
C87 C86 H86B 108.5 . . ?
C86 C87 H87A 109.5 . . ?
C86 C87 H87B 109.5 . . ?
C86 C87 H87C 109.5 . . ?
H87A C87 H87B 109.5 . . ?
H87A C87 H87C 109.5 . . ?
H87B C87 H87C 109.5 . . ?
O6 C88 C89 149.7(2) . . ?
O6 C88 C90 150.3(2) . . ?
C89 C88 C90 59.96(17) . . ?
O7 C89 C88 149.5(2) . . ?
O7 C89 C90 150.0(2) . . ?
C88 C89 C90 60.49(17) . . ?
C89 C90 C88 59.55(17) . . ?
O8 C90 C88 147.3(4) . . ?
O8 C90 C89 150.2(4) . . ?
O8A C90 C88 151.8(5) . . ?
O8A C90 C89 145.5(5) . . ?
C97 C96 C101 120.4(2) . . ?
C97 C96 N5 119.7(4) . . ?
C97 C96 N5A 126.3(9) . . ?
C101 C96 N5 119.9(4) . . ?
C101 C96 N5A 111.5(9) . . ?
C96 C97 C102 124.6(4) . . ?
C96 C97 C216 117.6(10) . . ?
C98 C97 C96 118.6(2) . . ?
C98 C97 C102 116.8(4) . . ?
C98 C97 C216 123.7(10) . . ?
C97 C98 H98 119.2 . . ?
C99 C98 C97 121.6(3) . . ?
C99 C98 H98 119.2 . . ?
C98 C99 H99 120.2 . . ?
C100 C99 C98 119.6(3) . . ?
C100 C99 H99 120.2 . . ?
C99 C100 H100 119.2 . . ?
C99 C100 C101 121.6(3) . . ?
C101 C100 H100 119.2 . . ?
C96 C101 C107 120.7(2) . . ?
C100 C101 C96 118.1(3) . . ?
C100 C101 C107 121.1(2) . . ?
C101 C107 H107 107.3 . . ?
C101 C107 C108 111.1(2) . . ?
C101 C107 C110 112.8(3) . . ?
C108 C107 H107 107.3 . . ?
C108 C107 C110 110.7(2) . . ?
C110 C107 H107 107.3 . . ?
C107 C108 H10A 108.7 . . ?
C107 C108 H10B 108.7 . . ?
H10A C108 H10B 107.6 . . ?
C109 C108 C107 114.3(3) . . ?
C109 C108 H10A 108.7 . . ?
C109 C108 H10B 108.7 . . ?
C108 C109 H10C 109.5 . . ?
C108 C109 H10D 109.5 . . ?
C108 C109 H10E 109.5 . . ?
H10C C109 H10D 109.5 . . ?
H10C C109 H10E 109.5 . . ?
H10D C109 H10E 109.5 . . ?
C107 C110 H11A 108.7 . . ?
C107 C110 H11B 108.7 . . ?
H11A C110 H11B 107.6 . . ?
C111 C110 C107 114.1(3) . . ?
C111 C110 H11A 108.7 . . ?
C111 C110 H11B 108.7 . . ?
C110 C111 H11C 109.5 . . ?
C110 C111 H11D 109.5 . . ?
C110 C111 H11E 109.5 . . ?
H11C C111 H11D 109.5 . . ?
H11C C111 H11E 109.5 . . ?
H11D C111 H11E 109.5 . . ?
H14F C145 H14G 107.0 . . ?
H14D C145 H14E 107.8 . . ?
C146 C145 H14F 107.5 . . ?
C146 C145 H14G 107.5 . . ?
C146 C145 H14D 109.0 . . ?
C146 C145 H14E 109.0 . . ?
C146 C145 C144 112.9(4) . . ?
C146 C145 C253 119.1(5) . . ?
C144 C145 H14D 109.0 . . ?
C144 C145 H14E 109.0 . . ?
C253 C145 H14F 107.5 . . ?
C253 C145 H14G 107.5 . . ?
C145 C146 H14H 109.5 . . ?
C145 C146 H14I 109.5 . . ?
C145 C146 H14J 109.5 . . ?
H14H C146 H14I 109.5 . . ?
H14H C146 H14J 109.5 . . ?
H14I C146 H14J 109.5 . . ?
O5 Ca4 O8 111.6(3) . . ?
O5 Ca4 N7 119.8(2) . . ?
O5 Ca4 N8 118.2(2) . . ?
O5 Ca4 C134 144.6(2) . . ?
O5 Ca4 C135 158.8(3) . . ?
O5 Ca4 C136 141.7(2) . . ?
O8 Ca4 N7 116.3(2) . . ?
O8 Ca4 N8 103.1(2) . . ?
O8 Ca4 C134 98.0(2) . . ?
O8 Ca4 C135 89.0(3) . . ?
O8 Ca4 C136 92.1(2) . . ?
N7 Ca4 C134 24.95(15) . . ?
N7 Ca4 C135 49.14(17) . . ?
N7 Ca4 C136 69.76(18) . . ?
N8 Ca4 N7 84.02(19) . . ?
N8 Ca4 C134 70.61(18) . . ?
N8 Ca4 C135 48.98(19) . . ?
N8 Ca4 C136 23.80(18) . . ?
C134 Ca4 C135 26.06(15) . . ?
C134 Ca4 C136 50.62(17) . . ?
C136 Ca4 C135 26.16(14) . . ?
C50 O5 Ca4 148.8(6) . . ?
C90 O8 Ca4 153.3(5) . . ?
C128 O9 Ca3 115.4(2) . . ?
C132 O9 Ca3 130.1(3) . . ?
C132 O9 C128 111.5(3) . . ?
C96 N5 Ca3 118.9(4) . . ?
C92 N5 Ca3 119.5(4) . . ?
C92 N5 C96 120.8(5) . . ?
C94 N6 Ca3 122.2(3) . . ?
C94 N6 C112 118.7(4) . . ?
C112 N6 Ca3 118.5(3) . . ?
C134 N7 Ca4 105.7(4) . . ?
C134 N7 C138 118.0(5) . . ?
C138 N7 Ca4 128.8(4) . . ?
C136 N8 Ca4 109.7(4) . . ?
C136 N8 C272 119.7(8) . . ?
C136 N8 C154 117.8(6) . . ?
C272 N8 Ca4 123.7(7) . . ?
C154 N8 Ca4 131.6(5) . . ?
C23 C22 N2 120.7(6) . . ?
C27 C22 N2 117.6(6) . . ?
C27 C22 C23 121.7(7) . . ?
C22 C23 C28 123.1(6) . . ?
C24 C23 C22 115.6(6) . . ?
C24 C23 C28 121.3(5) . . ?
C23 C24 H24 118.5 . . ?
C25 C24 C23 123.0(7) . . ?
C25 C24 H24 118.5 . . ?
C24 C25 H25 119.6 . . ?
C26 C25 C24 120.8(8) . . ?
C26 C25 H25 119.6 . . ?
C25 C26 H26 120.2 . . ?
C25 C26 C27 119.5(8) . . ?
C27 C26 H26 120.2 . . ?
C22 C27 C33 123.1(7) . . ?
C26 C27 C22 119.3(7) . . ?
C26 C27 C33 117.5(7) . . ?
C23 C28 H28 106.9 . . ?
C23 C28 C29 112.7(4) . . ?
C23 C28 C31 113.7(5) . . ?
C29 C28 H28 106.9 . . ?
C31 C28 H28 106.9 . . ?
C31 C28 C29 109.3(4) . . ?
C28 C29 H29A 108.8 . . ?
C28 C29 H29B 108.8 . . ?
H29A C29 H29B 107.7 . . ?
C30 C29 C28 113.7(5) . . ?
C30 C29 H29A 108.8 . . ?
C30 C29 H29B 108.8 . . ?
C29 C30 H30A 109.5 . . ?
C29 C30 H30B 109.5 . . ?
C29 C30 H30C 109.5 . . ?
H30A C30 H30B 109.5 . . ?
H30A C30 H30C 109.5 . . ?
H30B C30 H30C 109.5 . . ?
C28 C31 H31A 108.1 . . ?
C28 C31 H31B 108.1 . . ?
H31A C31 H31B 107.3 . . ?
C32 C31 C28 116.9(4) . . ?
C32 C31 H31A 108.1 . . ?
C32 C31 H31B 108.1 . . ?
C31 C32 H32A 109.5 . . ?
C31 C32 H32B 109.5 . . ?
C31 C32 H32C 109.5 . . ?
H32A C32 H32B 109.5 . . ?
H32A C32 H32C 109.5 . . ?
H32B C32 H32C 109.5 . . ?
C27 C33 H33 107.1 . . ?
C27 C33 C34 109.9(7) . . ?
C27 C33 C36 117.6(7) . . ?
C34 C33 H33 107.1 . . ?
C34 C33 C36 107.4(6) . . ?
C36 C33 H33 107.1 . . ?
C33 C34 H34A 108.3 . . ?
C33 C34 H34B 108.3 . . ?
H34A C34 H34B 107.4 . . ?
C35 C34 C33 116.0(8) . . ?
C35 C34 H34A 108.3 . . ?
C35 C34 H34B 108.3 . . ?
C34 C35 H35A 109.5 . . ?
C34 C35 H35B 109.5 . . ?
C34 C35 H35C 109.5 . . ?
H35A C35 H35B 109.5 . . ?
H35A C35 H35C 109.5 . . ?
H35B C35 H35C 109.5 . . ?
C33 C36 H36A 109.1 . . ?
C33 C36 H36B 109.1 . . ?
H36A C36 H36B 107.8 . . ?
C37 C36 C33 112.7(10) . . ?
C37 C36 H36A 109.1 . . ?
C37 C36 H36B 109.1 . . ?
C36 C37 H37A 109.5 . . ?
C36 C37 H37B 109.5 . . ?
C36 C37 H37C 109.5 . . ?
H37A C37 H37B 109.5 . . ?
H37A C37 H37C 109.5 . . ?
H37B C37 H37C 109.5 . . ?
O2 C43 H43A 109.9 . . ?
O2 C43 H43B 109.9 . . ?
O2 C43 C44 109.1(4) . . ?
H43A C43 H43B 108.3 . . ?
C44 C43 H43A 109.9 . . ?
C44 C43 H43B 109.9 . . ?
C43 C44 H44A 109.5 . . ?
C43 C44 H44B 109.5 . . ?
C43 C44 C45 110.9(6) . . ?
H44A C44 H44B 108.0 . . ?
C45 C44 H44A 109.5 . . ?
C45 C44 H44B 109.5 . . ?
C44 C45 H45A 109.4 . . ?
C44 C45 H45B 109.4 . . ?
H45A C45 H45B 108.0 . . ?
C46 C45 C44 111.3(7) . . ?
C46 C45 H45A 109.4 . . ?
C46 C45 H45B 109.4 . . ?
C45 C46 H46A 109.3 . . ?
C45 C46 H46B 109.3 . . ?
H46A C46 H46B 107.9 . . ?
C47 C46 C45 111.8(6) . . ?
C47 C46 H46A 109.3 . . ?
C47 C46 H46B 109.3 . . ?
O2 C47 C46 110.9(5) . . ?
O2 C47 H47A 109.5 . . ?
O2 C47 H47B 109.5 . . ?
C46 C47 H47A 109.5 . . ?
C46 C47 H47B 109.5 . . ?
H47A C47 H47B 108.1 . . ?
C61 C67 H67 107.6 . . ?
C68 C67 C61 111.6(3) . . ?
C68 C67 H67 107.6 . . ?
C68 C67 C70 112.6(3) . . ?
C70 C67 C61 109.5(3) . . ?
C70 C67 H67 107.6 . . ?
C67 C68 H68A 108.8 . . ?
C67 C68 H68B 108.8 . . ?
H68A C68 H68B 107.7 . . ?
C69 C68 C67 113.7(4) . . ?
C69 C68 H68A 108.8 . . ?
C69 C68 H68B 108.8 . . ?
C68 C69 H69A 109.5 . . ?
C68 C69 H69B 109.5 . . ?
C68 C69 H69C 109.5 . . ?
H69A C69 H69B 109.5 . . ?
H69A C69 H69C 109.5 . . ?
H69B C69 H69C 109.5 . . ?
C67 C70 H70A 108.3 . . ?
C67 C70 H70B 108.3 . . ?
H70A C70 H70B 107.4 . . ?
C71 C70 C67 116.1(3) . . ?
C71 C70 H70A 108.3 . . ?
C71 C70 H70B 108.3 . . ?
C70 C71 H71A 109.5 . . ?
C70 C71 H71B 109.5 . . ?
C70 C71 H71C 109.5 . . ?
H71A C71 H71B 109.5 . . ?
H71A C71 H71C 109.5 . . ?
H71B C71 H71C 109.5 . . ?
H91A C91 H91B 109.5 . . ?
H91A C91 H91C 109.5 . . ?
H91B C91 H91C 109.5 . . ?
C92 C91 H91A 109.5 . . ?
C92 C91 H91B 109.5 . . ?
C92 C91 H91C 109.5 . . ?
N5 C92 Ca3 39.4(3) . . ?
N5 C92 C91 120.7(5) . . ?
N5 C92 C93 125.5(5) . . ?
C91 C92 Ca3 150.6(4) . . ?
C93 C92 Ca3 89.1(3) . . ?
C93 C92 C91 113.8(5) . . ?
C92 C93 H93 114.2 . . ?
C94 C93 C92 131.6(4) . . ?
C94 C93 H93 114.2 . . ?
N6 C94 C93 124.4(4) . . ?
N6 C94 C95 120.3(4) . . ?
C93 C94 C95 115.2(4) . . ?
C94 C95 H95A 109.5 . . ?
C94 C95 H95B 109.5 . . ?
C94 C95 H95C 109.5 . . ?
H95A C95 H95B 109.5 . . ?
H95A C95 H95C 109.5 . . ?
H95B C95 H95C 109.5 . . ?
C97 C102 H102 106.1 . . ?
C97 C102 C103 110.4(5) . . ?
C97 C102 C105 116.3(5) . . ?
C103 C102 H102 106.1 . . ?
C105 C102 H102 106.1 . . ?
C105 C102 C103 111.2(5) . . ?
C102 C103 H10F 108.2 . . ?
C102 C103 H10G 108.2 . . ?
H10F C103 H10G 107.4 . . ?
C104 C103 C102 116.3(5) . . ?
C104 C103 H10F 108.2 . . ?
C104 C103 H10G 108.2 . . ?
C103 C104 H10H 109.5 . . ?
C103 C104 H10I 109.5 . . ?
C103 C104 H10J 109.5 . . ?
H10H C104 H10I 109.5 . . ?
H10H C104 H10J 109.5 . . ?
H10I C104 H10J 109.5 . . ?
C102 C105 H10K 108.9 . . ?
C102 C105 H10L 108.9 . . ?
C102 C105 C106 113.5(4) . . ?
H10K C105 H10L 107.7 . . ?
C106 C105 H10K 108.9 . . ?
C106 C105 H10L 108.9 . . ?
C105 C106 H10M 109.5 . . ?
C105 C106 H10N 109.5 . . ?
C105 C106 H10O 109.5 . . ?
H10M C106 H10N 109.5 . . ?
H10M C106 H10O 109.5 . . ?
H10N C106 H10O 109.5 . . ?
C113 C112 N6 119.0(3) . . ?
C113 C112 C117 121.2(4) . . ?
C117 C112 N6 119.8(3) . . ?
C112 C113 C118 121.3(3) . . ?
C114 C113 C112 117.9(4) . . ?
C114 C113 C118 120.8(3) . . ?
C113 C114 H114 119.1 . . ?
C115 C114 C113 121.8(4) . . ?
C115 C114 H114 119.1 . . ?
C114 C115 H115 120.1 . . ?
C114 C115 C116 119.7(4) . . ?
C116 C115 H115 120.1 . . ?
C115 C116 H116 119.4 . . ?
C115 C116 C117 121.2(4) . . ?
C117 C116 H116 119.4 . . ?
C112 C117 C123 121.5(4) . . ?
C116 C117 C112 118.1(4) . . ?
C116 C117 C123 120.4(4) . . ?
C113 C118 H118 106.4 . . ?
C113 C118 C119 112.8(3) . . ?
C119 C118 H118 106.4 . . ?
C121 C118 C113 113.7(3) . . ?
C121 C118 H118 106.4 . . ?
C121 C118 C119 110.5(3) . . ?
C118 C119 H11F 108.7 . . ?
C118 C119 H11G 108.7 . . ?
H11F C119 H11G 107.6 . . ?
C120 C119 C118 114.4(3) . . ?
C120 C119 H11F 108.7 . . ?
C120 C119 H11G 108.7 . . ?
C119 C120 H12A 109.5 . . ?
C119 C120 H12B 109.5 . . ?
C119 C120 H12C 109.5 . . ?
H12A C120 H12B 109.5 . . ?
H12A C120 H12C 109.5 . . ?
H12B C120 H12C 109.5 . . ?
C118 C121 H12D 109.2 . . ?
C118 C121 H12E 109.2 . . ?
H12D C121 H12E 107.9 . . ?
C122 C121 C118 111.9(3) . . ?
C122 C121 H12D 109.2 . . ?
C122 C121 H12E 109.2 . . ?
C121 C122 H12F 109.5 . . ?
C121 C122 H12G 109.5 . . ?
C121 C122 H12H 109.5 . . ?
H12F C122 H12G 109.5 . . ?
H12F C122 H12H 109.5 . . ?
H12G C122 H12H 109.5 . . ?
C117 C123 H123 105.1 . . ?
C117 C123 C124 121.7(5) . . ?
C117 C123 C126 111.0(4) . . ?
C124 C123 H123 105.1 . . ?
C124 C123 C126 107.6(4) . . ?
C126 C123 H123 105.1 . . ?
C123 C124 H12I 109.9 . . ?
C123 C124 H12J 109.9 . . ?
H12I C124 H12J 108.3 . . ?
C125 C124 C123 108.8(5) . . ?
C125 C124 H12I 109.9 . . ?
C125 C124 H12J 109.9 . . ?
C124 C125 H12K 109.5 . . ?
C124 C125 H12L 109.5 . . ?
C124 C125 H12M 109.5 . . ?
H12K C125 H12L 109.5 . . ?
H12K C125 H12M 109.5 . . ?
H12L C125 H12M 109.5 . . ?
C123 C126 H12N 108.5 . . ?
C123 C126 H12O 108.5 . . ?
H12N C126 H12O 107.5 . . ?
C127 C126 C123 115.2(4) . . ?
C127 C126 H12N 108.5 . . ?
C127 C126 H12O 108.5 . . ?
C126 C127 H12P 109.5 . . ?
C126 C127 H12Q 109.5 . . ?
C126 C127 H12R 109.5 . . ?
H12P C127 H12Q 109.5 . . ?
H12P C127 H12R 109.5 . . ?
H12Q C127 H12R 109.5 . . ?
O9 C128 H12S 109.6 . . ?
O9 C128 H12T 109.6 . . ?
O9 C128 C129 110.3(4) . . ?
H12S C128 H12T 108.1 . . ?
C129 C128 H12S 109.6 . . ?
C129 C128 H12T 109.6 . . ?
C128 C129 H12U 109.8 . . ?
C128 C129 H12V 109.8 . . ?
C128 C129 C130 109.2(4) . . ?
H12U C129 H12V 108.3 . . ?
C130 C129 H12U 109.8 . . ?
C130 C129 H12V 109.8 . . ?
C129 C130 H13C 109.4 . . ?
C129 C130 H13D 109.4 . . ?
H13C C130 H13D 108.0 . . ?
C131 C130 C129 111.2(4) . . ?
C131 C130 H13C 109.4 . . ?
C131 C130 H13D 109.4 . . ?
C130 C131 H13E 109.4 . . ?
C130 C131 H13F 109.4 . . ?
C130 C131 C132 111.1(4) . . ?
H13E C131 H13F 108.0 . . ?
C132 C131 H13E 109.4 . . ?
C132 C131 H13F 109.4 . . ?
O9 C132 C131 110.7(4) . . ?
O9 C132 H13G 109.5 . . ?
O9 C132 H13H 109.5 . . ?
C131 C132 H13G 109.5 . . ?
C131 C132 H13H 109.5 . . ?
H13G C132 H13H 108.1 . . ?
H13I C133 H13J 109.5 . . ?
H13I C133 H13K 109.5 . . ?
H13J C133 H13K 109.5 . . ?
C134 C133 H13I 109.5 . . ?
C134 C133 H13J 109.5 . . ?
C134 C133 H13K 109.5 . . ?
N7 C134 Ca4 49.4(3) . . ?
N7 C134 C133 121.0(5) . . ?
N7 C134 C135 125.0(6) . . ?
C133 C134 Ca4 146.5(4) . . ?
C135 C134 Ca4 83.1(4) . . ?
C135 C134 C133 114.0(6) . . ?
Ca4 C135 H135 144.6 . . ?
C134 C135 Ca4 70.8(4) . . ?
C134 C135 H135 112.8 . . ?
C134 C135 C136 134.3(7) . . ?
C136 C135 Ca4 72.3(4) . . ?
C136 C135 H135 112.8 . . ?
N8 C136 Ca4 46.5(3) . . ?
N8 C136 C135 124.4(6) . . ?
N8 C136 C137 118.8(6) . . ?
C135 C136 Ca4 81.6(4) . . ?
C135 C136 C137 116.8(6) . . ?
C137 C136 Ca4 154.6(5) . . ?
C136 C137 H13L 109.5 . . ?
C136 C137 H13M 109.5 . . ?
C136 C137 H13N 109.5 . . ?
H13L C137 H13M 109.5 . . ?
H13L C137 H13N 109.5 . . ?
H13M C137 H13N 109.5 . . ?
C139 C138 N7 121.5(4) . . ?
C139 C138 C143 120.1(5) . . ?
C143 C138 N7 118.4(5) . . ?
C138 C139 C144 121.0(5) . . ?
C140 C139 C138 119.7(5) . . ?
C140 C139 C144 119.2(5) . . ?
C139 C140 H140 119.5 . . ?
C139 C140 C141 120.9(5) . . ?
C141 C140 H140 119.5 . . ?
C140 C141 H141 120.4 . . ?
C142 C141 C140 119.1(4) . . ?
C142 C141 H141 120.4 . . ?
C141 C142 H142 118.7 . . ?
C141 C142 C143 122.6(4) . . ?
C143 C142 H142 118.7 . . ?
C138 C143 C149 122.6(4) . . ?
C142 C143 C138 117.5(4) . . ?
C142 C143 C149 119.9(4) . . ?
C145 C144 H144 106.5 . . ?
C139 C144 C145 106.2(5) . . ?
C139 C144 H144 106.5 . . ?
C147 C144 C145 116.0(5) . . ?
C147 C144 C139 114.5(6) . . ?
C147 C144 H144 106.5 . . ?
C144 C147 H14K 108.9 . . ?
C144 C147 H14L 108.9 . . ?
C144 C147 C148 113.4(6) . . ?
H14K C147 H14L 107.7 . . ?
C148 C147 H14K 108.9 . . ?
C148 C147 H14L 108.9 . . ?
C147 C148 H14M 109.5 . . ?
C147 C148 H14N 109.5 . . ?
C147 C148 H14O 109.5 . . ?
H14M C148 H14N 109.5 . . ?
H14M C148 H14O 109.5 . . ?
H14N C148 H14O 109.5 . . ?
C143 C149 H149 107.9 . . ?
C143 C149 C150 112.5(4) . . ?
C143 C149 C152 110.3(4) . . ?
C150 C149 H149 107.9 . . ?
C150 C149 C152 110.1(4) . . ?
C152 C149 H149 107.9 . . ?
C149 C150 H15C 108.6 . . ?
C149 C150 H15D 108.6 . . ?
H15C C150 H15D 107.6 . . ?
C151 C150 C149 114.6(4) . . ?
C151 C150 H15C 108.6 . . ?
C151 C150 H15D 108.6 . . ?
C150 C151 H15E 109.5 . . ?
C150 C151 H15F 109.5 . . ?
C150 C151 H15G 109.5 . . ?
H15E C151 H15F 109.5 . . ?
H15E C151 H15G 109.5 . . ?
H15F C151 H15G 109.5 . . ?
C149 C152 H15H 108.4 . . ?
C149 C152 H15I 108.4 . . ?
H15H C152 H15I 107.5 . . ?
C153 C152 C149 115.4(5) . . ?
C153 C152 H15H 108.4 . . ?
C153 C152 H15I 108.4 . . ?
C152 C153 H15J 109.5 . . ?
C152 C153 H15K 109.5 . . ?
C152 C153 H15L 109.5 . . ?
H15J C153 H15K 109.5 . . ?
H15J C153 H15L 109.5 . . ?
H15K C153 H15L 109.5 . . ?
O5A Ca4A N7A 116.8(3) . . ?
O5A Ca4A N8A 119.6(3) . . ?
O5A Ca4A C243 141.9(3) . . ?
O5A Ca4A C245 145.7(3) . . ?
O8A Ca4A O5A 110.4(4) . . ?
O8A Ca4A N7A 116.3(3) . . ?
O8A Ca4A N8A 107.5(3) . . ?
O8A Ca4A C243 99.3(3) . . ?
O8A Ca4A C245 91.7(3) . . ?
N7A Ca4A C243 25.2(2) . . ?
N7A Ca4A C245 72.0(3) . . ?
N8A Ca4A N7A 84.1(3) . . ?
N8A Ca4A C243 70.5(3) . . ?
N8A Ca4A C245 26.1(2) . . ?
C245 Ca4A C243 51.4(2) . . ?
C50 O5A Ca4A 145.5(7) . . ?
C90 O8A Ca4A 154.1(7) . . ?
C96 N5A Ca3 128.7(13) . . ?
C212 N5A Ca3 101.1(10) . . ?
C212 N5A C96 113.7(13) . . ?
C214 N6A Ca3 98.9(8) . . ?
C214 N6A C221 120.3(11) . . ?
C221 N6A Ca3 134.4(8) . . ?
C243 N7A Ca4A 105.9(5) . . ?
C243 N7A C247 119.0(7) . . ?
C247 N7A Ca4A 132.0(5) . . ?
C245 N8A Ca4A 102.7(6) . . ?
C245 N8A C261 117.2(7) . . ?
C261 N8A Ca4A 131.1(5) . . ?
C186 C185 N2 121.0(11) . . ?
C190 C185 N2 120.9(10) . . ?
C190 C185 C186 117.7(11) . . ?
C185 C186 C191 118.8(10) . . ?
C187 C186 C185 121.8(10) . . ?
C187 C186 C191 119.2(9) . . ?
C186 C187 H187 120.7 . . ?
C188 C187 C186 118.7(10) . . ?
C188 C187 H187 120.7 . . ?
C187 C188 H188 120.1 . . ?
C187 C188 C189 119.7(12) . . ?
C189 C188 H188 120.1 . . ?
C188 C189 H189 118.2 . . ?
C188 C189 C190 123.6(12) . . ?
C190 C189 H189 118.2 . . ?
C185 C190 C196 122.4(11) . . ?
C189 C190 C185 117.1(11) . . ?
C189 C190 C196 120.4(11) . . ?
C186 C191 H191 105.6 . . ?
C186 C191 C192 111.0(7) . . ?
C186 C191 C194 112.6(7) . . ?
C192 C191 H191 105.6 . . ?
C192 C191 C194 115.6(8) . . ?
C194 C191 H191 105.6 . . ?
C191 C192 H19D 108.2 . . ?
C191 C192 H19E 108.2 . . ?
H19D C192 H19E 107.3 . . ?
C193 C192 C191 116.5(9) . . ?
C193 C192 H19D 108.2 . . ?
C193 C192 H19E 108.2 . . ?
C192 C193 H19F 109.5 . . ?
C192 C193 H19G 109.5 . . ?
C192 C193 H19H 109.5 . . ?
H19F C193 H19G 109.5 . . ?
H19F C193 H19H 109.5 . . ?
H19G C193 H19H 109.5 . . ?
C191 C194 H19I 108.9 . . ?
C191 C194 H19J 108.9 . . ?
H19I C194 H19J 107.7 . . ?
C195 C194 C191 113.4(7) . . ?
C195 C194 H19I 108.9 . . ?
C195 C194 H19J 108.9 . . ?
C194 C195 H19K 109.5 . . ?
C194 C195 H19L 109.5 . . ?
C194 C195 H19M 109.5 . . ?
H19K C195 H19L 109.5 . . ?
H19K C195 H19M 109.5 . . ?
H19L C195 H19M 109.5 . . ?
C190 C196 H196 109.2 . . ?
C190 C196 C197 108.1(11) . . ?
C190 C196 C199 111.7(10) . . ?
C197 C196 H196 109.2 . . ?
C197 C196 C199 109.3(9) . . ?
C199 C196 H196 109.2 . . ?
C196 C197 H19N 108.7 . . ?
C196 C197 H19O 108.7 . . ?
H19N C197 H19O 107.6 . . ?
C198 C197 C196 114.1(12) . . ?
C198 C197 H19N 108.7 . . ?
C198 C197 H19O 108.7 . . ?
C197 C198 H19P 109.5 . . ?
C197 C198 H19Q 109.5 . . ?
C197 C198 H19R 109.5 . . ?
H19P C198 H19Q 109.5 . . ?
H19P C198 H19R 109.5 . . ?
H19Q C198 H19R 109.5 . . ?
C196 C199 H19S 108.0 . . ?
C196 C199 H19T 108.0 . . ?
H19S C199 H19T 107.2 . . ?
C200 C199 C196 117.2(14) . . ?
C200 C199 H19S 108.0 . . ?
C200 C199 H19T 108.0 . . ?
C199 C200 H20C 109.5 . . ?
C199 C200 H20D 109.5 . . ?
C199 C200 H20E 109.5 . . ?
H20C C200 H20D 109.5 . . ?
H20C C200 H20E 109.5 . . ?
H20D C200 H20E 109.5 . . ?
O2 C201 H20F 109.7 . . ?
O2 C201 H20G 109.7 . . ?
O2 C201 C202 109.8(6) . . ?
H20F C201 H20G 108.2 . . ?
C202 C201 H20F 109.7 . . ?
C202 C201 H20G 109.7 . . ?
C201 C202 H20H 109.2 . . ?
C201 C202 H20I 109.2 . . ?
H20H C202 H20I 107.9 . . ?
C203 C202 C201 112.2(7) . . ?
C203 C202 H20H 109.2 . . ?
C203 C202 H20I 109.2 . . ?
C202 C203 H20J 110.0 . . ?
C202 C203 H20K 110.0 . . ?
C202 C203 C204 108.3(8) . . ?
H20J C203 H20K 108.4 . . ?
C204 C203 H20J 110.0 . . ?
C204 C203 H20K 110.0 . . ?
C203 C204 H20L 109.4 . . ?
C203 C204 H20M 109.4 . . ?
H20L C204 H20M 108.0 . . ?
C205 C204 C203 111.2(7) . . ?
C205 C204 H20L 109.4 . . ?
C205 C204 H20M 109.4 . . ?
O2 C205 C204 110.0(7) . . ?
O2 C205 H20N 109.7 . . ?
O2 C205 H20O 109.7 . . ?
C204 C205 H20N 109.7 . . ?
C204 C205 H20O 109.7 . . ?
H20N C205 H20O 108.2 . . ?
C61 C206 H206 106.9 . . ?
C61 C206 C207 119.2(8) . . ?
C207 C206 H206 106.9 . . ?
C209 C206 C61 105.2(8) . . ?
C209 C206 H206 106.9 . . ?
C209 C206 C207 111.2(9) . . ?
C206 C207 H20P 108.9 . . ?
C206 C207 H20Q 108.9 . . ?
H20P C207 H20Q 107.7 . . ?
C208 C207 C206 113.4(9) . . ?
C208 C207 H20P 108.9 . . ?
C208 C207 H20Q 108.9 . . ?
C207 C208 H20R 109.5 . . ?
C207 C208 H20S 109.5 . . ?
C207 C208 H20T 109.5 . . ?
H20R C208 H20S 109.5 . . ?
H20R C208 H20T 109.5 . . ?
H20S C208 H20T 109.5 . . ?
C206 C209 H20U 108.4 . . ?
C206 C209 H20V 108.4 . . ?
H20U C209 H20V 107.5 . . ?
C210 C209 C206 115.5(10) . . ?
C210 C209 H20U 108.4 . . ?
C210 C209 H20V 108.4 . . ?
C209 C210 H21D 109.5 . . ?
C209 C210 H21E 109.5 . . ?
C209 C210 H21F 109.5 . . ?
H21D C210 H21E 109.5 . . ?
H21D C210 H21F 109.5 . . ?
H21E C210 H21F 109.5 . . ?
H21G C211 H21H 109.5 . . ?
H21G C211 H21I 109.5 . . ?
H21H C211 H21I 109.5 . . ?
C212 C211 H21G 109.5 . . ?
C212 C211 H21H 109.5 . . ?
C212 C211 H21I 109.5 . . ?
N5A C212 Ca3 50.8(9) . . ?
N5A C212 C211 120.9(14) . . ?
N5A C212 C213 121.2(13) . . ?
C211 C212 Ca3 148.0(12) . . ?
C213 C212 Ca3 79.4(8) . . ?
C213 C212 C211 117.9(14) . . ?
Ca3 C213 H213 142.9 . . ?
C212 C213 Ca3 71.6(8) . . ?
C212 C213 H213 112.2 . . ?
C214 C213 Ca3 73.4(7) . . ?
C214 C213 C212 135.6(12) . . ?
C214 C213 H213 112.2 . . ?
N6A C214 Ca3 53.6(7) . . ?
N6A C214 C213 126.0(11) . . ?
N6A C214 C215 119.2(11) . . ?
C213 C214 Ca3 77.8(7) . . ?
C213 C214 C215 114.8(11) . . ?
C215 C214 Ca3 154.3(10) . . ?
C214 C215 H21J 109.5 . . ?
C214 C215 H21K 109.5 . . ?
C214 C215 H21L 109.5 . . ?
H21J C215 H21K 109.5 . . ?
H21J C215 H21L 109.5 . . ?
H21K C215 H21L 109.5 . . ?
C97 C216 H216 112.9 . . ?
C97 C216 C217 105.0(14) . . ?
C97 C216 C219 99.8(11) . . ?
C217 C216 H216 112.9 . . ?
C219 C216 H216 112.9 . . ?
C219 C216 C217 112.5(18) . . ?
C216 C217 H21M 110.6 . . ?
C216 C217 H21N 110.6 . . ?
H21M C217 H21N 108.8 . . ?
C218 C217 C216 105.5(18) . . ?
C218 C217 H21M 110.6 . . ?
C218 C217 H21N 110.6 . . ?
C217 C218 H21O 109.5 . . ?
C217 C218 H21P 109.5 . . ?
C217 C218 H21Q 109.5 . . ?
H21O C218 H21P 109.5 . . ?
H21O C218 H21Q 109.5 . . ?
H21P C218 H21Q 109.5 . . ?
C216 C219 H21R 107.8 . . ?
C216 C219 H21S 107.8 . . ?
H21R C219 H21S 107.1 . . ?
C220 C219 C216 118.0(16) . . ?
C220 C219 H21R 107.8 . . ?
C220 C219 H21S 107.8 . . ?
C219 C220 H22A 109.5 . . ?
C219 C220 H22B 109.5 . . ?
C219 C220 H22C 109.5 . . ?
H22A C220 H22B 109.5 . . ?
H22A C220 H22C 109.5 . . ?
H22B C220 H22C 109.5 . . ?
C222 C221 N6A 120.3(10) . . ?
C226 C221 N6A 120.0(9) . . ?
C226 C221 C222 119.7(10) . . ?
C221 C222 C227 121.7(9) . . ?
C223 C222 C221 116.9(9) . . ?
C223 C222 C227 121.4(9) . . ?
C222 C223 H223 119.0 . . ?
C222 C223 C224 122.1(11) . . ?
C224 C223 H223 119.0 . . ?
C223 C224 H224 119.6 . . ?
C225 C224 C223 120.9(12) . . ?
C225 C224 H224 119.6 . . ?
C224 C225 H225 120.8 . . ?
C224 C225 C226 118.5(13) . . ?
C226 C225 H225 120.8 . . ?
C221 C226 C232 120.2(11) . . ?
C225 C226 C221 122.0(12) . . ?
C225 C226 C232 117.6(12) . . ?
C222 C227 H227 109.6 . . ?
C222 C227 C228 110.7(8) . . ?
C222 C227 C230 106.8(9) . . ?
C228 C227 H227 109.6 . . ?
C230 C227 H227 109.6 . . ?
C230 C227 C228 110.5(8) . . ?
C227 C228 H22D 108.7 . . ?
C227 C228 H22E 108.7 . . ?
H22D C228 H22E 107.6 . . ?
C229 C228 C227 114.2(9) . . ?
C229 C228 H22D 108.7 . . ?
C229 C228 H22E 108.7 . . ?
C228 C229 H22F 109.5 . . ?
C228 C229 H22G 109.5 . . ?
C228 C229 H22H 109.5 . . ?
H22F C229 H22G 109.5 . . ?
H22F C229 H22H 109.5 . . ?
H22G C229 H22H 109.5 . . ?
C227 C230 H23A 108.6 . . ?
C227 C230 H23B 108.6 . . ?
H23A C230 H23B 107.6 . . ?
C231 C230 C227 114.7(9) . . ?
C231 C230 H23A 108.6 . . ?
C231 C230 H23B 108.6 . . ?
C230 C231 H23C 109.5 . . ?
C230 C231 H23D 109.5 . . ?
C230 C231 H23E 109.5 . . ?
H23C C231 H23D 109.5 . . ?
H23C C231 H23E 109.5 . . ?
H23D C231 H23E 109.5 . . ?
C226 C232 H232 114.6 . . ?
C226 C232 C233 92.8(11) . . ?
C226 C232 C235 110.3(12) . . ?
C233 C232 H232 114.6 . . ?
C235 C232 H232 114.6 . . ?
C235 C232 C233 107.9(11) . . ?
C232 C233 H23F 111.1 . . ?
C232 C233 H23G 111.1 . . ?
H23F C233 H23G 109.1 . . ?
C234 C233 C232 103.3(8) . . ?
C234 C233 H23F 111.1 . . ?
C234 C233 H23G 111.1 . . ?
C233 C234 H23H 109.5 . . ?
C233 C234 H23I 109.5 . . ?
C233 C234 H23J 109.5 . . ?
H23H C234 H23I 109.5 . . ?
H23H C234 H23J 109.5 . . ?
H23I C234 H23J 109.5 . . ?
C232 C235 H23K 108.6 . . ?
C232 C235 H23L 108.6 . . ?
H23K C235 H23L 107.6 . . ?
C236 C235 C232 114.5(11) . . ?
C236 C235 H23K 108.6 . . ?
C236 C235 H23L 108.6 . . ?
C235 C236 H23M 109.5 . . ?
C235 C236 H23N 109.5 . . ?
C235 C236 H23O 109.5 . . ?
H23M C236 H23N 109.5 . . ?
H23M C236 H23O 109.5 . . ?
H23N C236 H23O 109.5 . . ?
H24A C242 H24B 109.5 . . ?
H24A C242 H24C 109.5 . . ?
H24B C242 H24C 109.5 . . ?
C243 C242 H24A 109.5 . . ?
C243 C242 H24B 109.5 . . ?
C243 C242 H24C 109.5 . . ?
N7A C243 Ca4A 48.9(4) . . ?
N7A C243 C242 119.1(8) . . ?
N7A C243 C244 124.1(8) . . ?
C242 C243 Ca4A 155.1(6) . . ?
C244 C243 Ca4A 79.2(6) . . ?
C244 C243 C242 116.8(8) . . ?
C243 C244 H244 113.0 . . ?
C245 C244 C243 134.0(9) . . ?
C245 C244 H244 113.0 . . ?
N8A C245 Ca4A 51.2(4) . . ?
N8A C245 C244 124.6(8) . . ?
N8A C245 C246 121.7(8) . . ?
C244 C245 Ca4A 81.9(6) . . ?
C244 C245 C246 113.7(8) . . ?
C246 C245 Ca4A 145.6(6) . . ?
C245 C246 H24D 109.5 . . ?
C245 C246 H24E 109.5 . . ?
C245 C246 H24F 109.5 . . ?
H24D C246 H24E 109.5 . . ?
H24D C246 H24F 109.5 . . ?
H24E C246 H24F 109.5 . . ?
C248 C247 N7A 120.7(6) . . ?
C248 C247 C252 120.0(7) . . ?
C252 C247 N7A 119.0(7) . . ?
C247 C248 C253 122.0(8) . . ?
C249 C248 C247 119.7(7) . . ?
C249 C248 C253 118.1(9) . . ?
C248 C249 H249 119.7 . . ?
C250 C249 C248 120.6(8) . . ?
C250 C249 H249 119.7 . . ?
C249 C250 H250 120.1 . . ?
C251 C250 C249 119.8(7) . . ?
C251 C250 H250 120.1 . . ?
C250 C251 H251 118.8 . . ?
C250 C251 C252 122.4(6) . . ?
C252 C251 H251 118.8 . . ?
C247 C252 C256 121.7(6) . . ?
C251 C252 C247 117.6(6) . . ?
C251 C252 C256 120.4(5) . . ?
C145 C253 H253 110.2 . . ?
C248 C253 C145 107.4(8) . . ?
C248 C253 H253 110.2 . . ?
C248 C253 C254 112.9(9) . . ?
C254 C253 C145 106.0(8) . . ?
C254 C253 H253 110.2 . . ?
C253 C254 H25A 108.4 . . ?
C253 C254 H25B 108.4 . . ?
C253 C254 C255 115.7(8) . . ?
H25A C254 H25B 107.4 . . ?
C255 C254 H25A 108.4 . . ?
C255 C254 H25B 108.4 . . ?
C254 C255 H25C 109.5 . . ?
C254 C255 H25D 109.5 . . ?
C254 C255 H25E 109.5 . . ?
H25C C255 H25D 109.5 . . ?
H25C C255 H25E 109.5 . . ?
H25D C255 H25E 109.5 . . ?
C252 C256 H256 107.9 . . ?
C252 C256 C257 109.3(5) . . ?
C252 C256 C259 113.8(6) . . ?
C257 C256 H256 107.9 . . ?
C257 C256 C259 109.8(5) . . ?
C259 C256 H256 107.9 . . ?
C256 C257 H25F 108.6 . . ?
C256 C257 H25G 108.6 . . ?
C256 C257 C258 114.5(5) . . ?
H25F C257 H25G 107.6 . . ?
C258 C257 H25F 108.6 . . ?
C258 C257 H25G 108.6 . . ?
C257 C258 H25H 109.5 . . ?
C257 C258 H25I 109.5 . . ?
C257 C258 H25J 109.5 . . ?
H25H C258 H25I 109.5 . . ?
H25H C258 H25J 109.5 . . ?
H25I C258 H25J 109.5 . . ?
C256 C259 H25K 108.5 . . ?
C256 C259 H25L 108.5 . . ?
H25K C259 H25L 107.5 . . ?
C260 C259 C256 115.0(6) . . ?
C260 C259 H25K 108.5 . . ?
C260 C259 H25L 108.5 . . ?
C259 C260 H26A 109.5 . . ?
C259 C260 H26B 109.5 . . ?
C259 C260 H26C 109.5 . . ?
H26A C260 H26B 109.5 . . ?
H26A C260 H26C 109.5 . . ?
H26B C260 H26C 109.5 . . ?
C262 C261 N8A 119.7(7) . . ?
C262 C261 C266 118.2(7) . . ?
C266 C261 N8A 122.1(6) . . ?
C261 C262 C267 120.9(7) . . ?
C263 C262 C261 118.6(7) . . ?
C263 C262 C267 120.5(6) . . ?
C262 C263 H263 118.5 . . ?
C264 C263 C262 123.0(7) . . ?
C264 C263 H263 118.5 . . ?
C263 C264 H264 120.3 . . ?
C263 C264 C265 119.3(7) . . ?
C265 C264 H264 120.3 . . ?
C264 C265 H265 119.8 . . ?
C264 C265 C266 120.3(8) . . ?
C266 C265 H265 119.8 . . ?
C261 C266 C165 114.5(6) . . ?
C265 C266 C261 120.5(7) . . ?
C265 C266 C165 125.0(6) . . ?
C262 C267 H267 107.5 . . ?
C262 C267 C268 110.2(6) . . ?
C262 C267 C270 112.9(6) . . ?
C268 C267 H267 107.5 . . ?
C268 C267 C270 111.1(6) . . ?
C270 C267 H267 107.5 . . ?
C267 C268 H26D 108.6 . . ?
C267 C268 H26E 108.6 . . ?
H26D C268 H26E 107.6 . . ?
C269 C268 C267 114.6(7) . . ?
C269 C268 H26D 108.6 . . ?
C269 C268 H26E 108.6 . . ?
C268 C269 H26F 109.5 . . ?
C268 C269 H26G 109.5 . . ?
C268 C269 H26H 109.5 . . ?
H26F C269 H26G 109.5 . . ?
H26F C269 H26H 109.5 . . ?
H26G C269 H26H 109.5 . . ?
C267 C270 H27A 108.3 . . ?
C267 C270 H27B 108.3 . . ?
H27A C270 H27B 107.4 . . ?
C271 C270 C267 115.9(6) . . ?
C271 C270 H27A 108.3 . . ?
C271 C270 H27B 108.3 . . ?
C270 C271 H27C 109.5 . . ?
C270 C271 H27D 109.5 . . ?
C270 C271 H27E 109.5 . . ?
H27C C271 H27D 109.5 . . ?
H27C C271 H27E 109.5 . . ?
H27D C271 H27E 109.5 . . ?
C274 C273 C272 120.0 . . ?
C274 C273 C278 117.8(10) . . ?
C272 C273 C278 122.1(10) . . ?
C273 C274 H274 120.0 . . ?
C275 C274 C273 120.0 . . ?
C275 C274 H274 120.0 . . ?
C274 C275 H275 120.0 . . ?
C274 C275 C276 120.0 . . ?
C276 C275 H275 120.0 . . ?
C275 C276 H276 120.0 . . ?
C277 C276 C275 120.0 . . ?
C277 C276 H276 120.0 . . ?
C276 C277 C272 120.0 . . ?
C276 C277 C282 116.4(9) . . ?
C272 C277 C282 123.4(9) . . ?
C273 C272 N8 112.8(8) . . ?
C277 C272 N8 126.5(8) . . ?
C277 C272 C273 120.0 . . ?
C273 C278 H278 106.1 . . ?
C273 C278 C281 112.1(14) . . ?
C279 C278 C273 112.0(14) . . ?
C279 C278 H278 106.1 . . ?
C279 C278 C281 113.7(14) . . ?
C281 C278 H278 106.1 . . ?
C278 C279 H27F 108.5 . . ?
C278 C279 H27G 108.5 . . ?
H27F C279 H27G 107.5 . . ?
C280 C279 C278 115.2(18) . . ?
C280 C279 H27F 108.5 . . ?
C280 C279 H27G 108.5 . . ?
C279 C280 H28A 109.5 . . ?
C279 C280 H28B 109.5 . . ?
C279 C280 H28C 109.5 . . ?
H28A C280 H28B 109.5 . . ?
H28A C280 H28C 109.5 . . ?
H28B C280 H28C 109.5 . . ?
C278 C281 H28D 108.7 . . ?
C278 C281 H28E 108.7 . . ?
H28D C281 H28E 107.6 . . ?
C164 C281 C278 114.0(14) . . ?
C164 C281 H28D 108.7 . . ?
C164 C281 H28E 108.7 . . ?
C277 C282 H282 107.6 . . ?
C277 C282 C283 110.8(11) . . ?
C277 C282 C285 115.2(12) . . ?
C283 C282 H282 107.6 . . ?
C283 C282 C285 107.7(10) . . ?
C285 C282 H282 107.6 . . ?
C282 C283 H28F 108.0 . . ?
C282 C283 H28G 108.0 . . ?
H28F C283 H28G 107.3 . . ?
C284 C283 C282 117.1(12) . . ?
C284 C283 H28F 108.0 . . ?
C284 C283 H28G 108.0 . . ?
C283 C284 H28H 109.5 . . ?
C283 C284 H28I 109.5 . . ?
C283 C284 H28J 109.5 . . ?
H28H C284 H28I 109.5 . . ?
H28H C284 H28J 109.5 . . ?
H28I C284 H28J 109.5 . . ?
C282 C285 H28K 108.7 . . ?
C282 C285 H28L 108.7 . . ?
H28K C285 H28L 107.6 . . ?
C286 C285 C282 114.2(11) . . ?
C286 C285 H28K 108.7 . . ?
C286 C285 H28L 108.7 . . ?
C285 C286 H28M 109.5 . . ?
C285 C286 H28N 109.5 . . ?
C285 C286 H28O 109.5 . . ?
H28M C286 H28N 109.5 . . ?
H28M C286 H28O 109.5 . . ?
H28N C286 H28O 109.5 . . ?
C155 C154 N8 121.3(7) . . ?
C155 C154 C159 119.4(9) . . ?
C159 C154 N8 119.3(7) . . ?
C154 C155 C160 120.8(7) . . ?
C156 C155 C154 118.1(7) . . ?
C156 C155 C160 121.0(6) . . ?
C155 C156 H156 118.9 . . ?
C157 C156 C155 122.3(7) . . ?
C157 C156 H156 118.9 . . ?
C156 C157 H157 120.3 . . ?
C158 C157 C156 119.4(7) . . ?
C158 C157 H157 120.3 . . ?
C157 C158 H158 119.3 . . ?
C157 C158 C159 121.4(8) . . ?
C159 C158 H158 119.3 . . ?
C154 C159 C165 126.0(7) . . ?
C158 C159 C154 119.3(8) . . ?
C158 C159 C165 114.7(7) . . ?
C155 C160 H160 107.7 . . ?
C155 C160 C161 113.8(7) . . ?
C155 C160 C163 109.5(6) . . ?
C161 C160 H160 107.7 . . ?
C161 C160 C163 110.3(6) . . ?
C163 C160 H160 107.7 . . ?
C160 C161 H16D 109.0 . . ?
C160 C161 H16E 109.0 . . ?
H16D C161 H16E 107.8 . . ?
C162 C161 C160 112.7(7) . . ?
C162 C161 H16D 109.0 . . ?
C162 C161 H16E 109.0 . . ?
C161 C162 H16F 109.5 . . ?
C161 C162 H16G 109.5 . . ?
C161 C162 H16H 109.5 . . ?
H16F C162 H16G 109.5 . . ?
H16F C162 H16H 109.5 . . ?
H16G C162 H16H 109.5 . . ?
C160 C163 H16I 108.9 . . ?
C160 C163 H16J 108.9 . . ?
H16I C163 H16J 107.7 . . ?
C164 C163 C160 113.5(7) . . ?
C164 C163 H16I 108.9 . . ?
C164 C163 H16J 108.9 . . ?
C237 O9A Ca3 125.7(9) . . ?
C241 O9A Ca3 120.0(8) . . ?
C241 O9A C237 114.2(11) . . ?
O9A C237 H23P 110.8 . . ?
O9A C237 H23Q 110.8 . . ?
O9A C237 C238 104.9(11) . . ?
H23P C237 H23Q 108.8 . . ?
C238 C237 H23P 110.8 . . ?
C238 C237 H23Q 110.8 . . ?
C237 C238 H23R 107.3 . . ?
C237 C238 H23S 107.3 . . ?
H23R C238 H23S 106.9 . . ?
C239 C238 C237 120.2(14) . . ?
C239 C238 H23R 107.3 . . ?
C239 C238 H23S 107.3 . . ?
C238 C239 H23T 110.5 . . ?
C238 C239 H23U 110.5 . . ?
H23T C239 H23U 108.7 . . ?
C240 C239 C238 106.1(14) . . ?
C240 C239 H23T 110.5 . . ?
C240 C239 H23U 110.5 . . ?
C239 C240 H24G 110.3 . . ?
C239 C240 H24H 110.3 . . ?
H24G C240 H24H 108.6 . . ?
C241 C240 C239 107.1(14) . . ?
C241 C240 H24G 110.3 . . ?
C241 C240 H24H 110.3 . . ?
O9A C241 C240 114.7(13) . . ?
O9A C241 H24I 108.6 . . ?
O9A C241 H24J 108.6 . . ?
C240 C241 H24I 108.6 . . ?
C240 C241 H24J 108.6 . . ?
H24I C241 H24J 107.6 . . ?
C266 C165 H165 108.6 . . ?
C266 C165 C166 114.2(5) . . ?
C266 C165 C168 104.7(4) . . ?
C159 C165 H16K 103.9 . . ?
C166 C165 C159 107.6(5) . . ?
C166 C165 H16K 104.2 . . ?
C166 C165 H165 108.4 . . ?
C166 C165 C168 112.3(3) . . ?
C168 C165 C159 122.6(5) . . ?
C168 C165 H16K 104.3 . . ?
C168 C165 H165 108.4 . . ?
C165 C166 H16L 108.4 . . ?
C165 C166 H16M 108.4 . . ?
H16L C166 H16M 107.4 . . ?
C167 C166 C165 115.6(4) . . ?
C167 C166 H16L 108.4 . . ?
C167 C166 H16M 108.4 . . ?
C166 C167 H16N 109.5 . . ?
C166 C167 H16O 109.5 . . ?
C166 C167 H16P 109.5 . . ?
H16N C167 H16O 109.5 . . ?
H16N C167 H16P 109.5 . . ?
H16O C167 H16P 109.5 . . ?
C165 C168 H16Q 108.9 . . ?
C165 C168 H16R 108.9 . . ?
H16Q C168 H16R 107.7 . . ?
C169 C168 C165 113.6(4) . . ?
C169 C168 H16Q 108.9 . . ?
C169 C168 H16R 108.9 . . ?
C168 C169 H16S 109.5 . . ?
C168 C169 H16T 109.5 . . ?
C168 C169 H16U 109.5 . . ?
H16S C169 H16T 109.5 . . ?
H16S C169 H16U 109.5 . . ?
H16T C169 H16U 109.5 . . ?
C281 C164 H16V 109.5 . . ?
C281 C164 H16W 109.5 . . ?
C281 C164 H16X 109.5 . . ?
C163 C164 H16Y 109.5 . . ?
C163 C164 H 109.5 . . ?
C163 C164 HA 109.5 . . ?
H16Y C164 H 109.5 . . ?
H16Y C164 HA 109.5 . . ?
H C164 HA 109.5 . . ?
H16V C164 H16W 109.5 . . ?
H16V C164 H16X 109.5 . . ?
H16W C164 H16X 109.5 . . ?
H17A C170 H17B 109.5 . . ?
H17A C170 H17C 109.5 . . ?
H17B C170 H17C 109.5 . . ?
C171 C170 H17A 109.5 . . ?
C171 C170 H17B 109.5 . . ?
C171 C170 H17C 109.5 . . ?
C170 C171 H17D 109.3 . . ?
C170 C171 H17E 109.3 . . ?
H17D C171 H17E 108.0 . . ?
C172 C171 C170 111.4(3) . . ?
C172 C171 H17D 109.3 . . ?
C172 C171 H17E 109.3 . . ?
C171 C172 H17F 108.3 . . ?
C171 C172 H17G 108.3 . . ?
H17F C172 H17G 107.4 . . ?
C173 C172 C171 115.8(3) . . ?
C173 C172 H17F 108.3 . . ?
C173 C172 H17G 108.3 . . ?
C172 C173 H17H 108.8 . . ?
C172 C173 H17I 108.8 . . ?
C172 C173 C174 113.6(3) . . ?
H17H C173 H17I 107.7 . . ?
C174 C173 H17H 108.8 . . ?
C174 C173 H17I 108.8 . . ?
C173 C174 H17J 109.5 . . ?
C173 C174 H17K 109.5 . . ?
C173 C174 H17L 109.5 . . ?
H17J C174 H17K 109.5 . . ?
H17J C174 H17L 109.5 . . ?
H17K C174 H17L 109.5 . . ?
H17M C175 H17N 109.5 . . ?
H17M C175 H17O 109.5 . . ?
H17N C175 H17O 109.5 . . ?
C176 C175 H17M 109.5 . . ?
C176 C175 H17N 109.5 . . ?
C176 C175 H17O 109.5 . . ?
C175 C176 H17P 110.6 . . ?
C175 C176 H17Q 110.6 . . ?
C175 C176 C177 105.9(5) . . ?
H17P C176 H17Q 108.7 . . ?
C177 C176 H17P 110.6 . . ?
C177 C176 H17Q 110.6 . . ?
C176 C177 H17R 107.5 . . ?
C176 C177 H17S 107.5 . . ?
H17R C177 H17S 107.0 . . ?
C178 C177 C176 119.1(7) . . ?
C178 C177 H17R 107.5 . . ?
C178 C177 H17S 107.5 . . ?
C177 C178 H17T 108.8 . . ?
C177 C178 H17U 108.8 . . ?
C177 C178 C179 113.9(7) . . ?
H17T C178 H17U 107.7 . . ?
C179 C178 H17T 108.8 . . ?
C179 C178 H17U 108.8 . . ?
C178 C179 H17V 109.5 . . ?
C178 C179 H17W 109.5 . . ?
C178 C179 H17X 109.5 . . ?
H17V C179 H17W 109.5 . . ?
H17V C179 H17X 109.5 . . ?
H17W C179 H17X 109.5 . . ?
H18C C180 H18D 109.5 . . ?
H18C C180 H18E 109.5 . . ?
H18D C180 H18E 109.5 . . ?
C181 C180 H18C 109.5 . . ?
C181 C180 H18D 109.5 . . ?
C181 C180 H18E 109.5 . . ?
C180 C181 H18F 108.2 . . ?
C180 C181 H18G 108.2 . . ?
H18F C181 H18G 107.3 . . ?
C182 C181 C180 116.4(6) . . ?
C182 C181 H18F 108.2 . . ?
C182 C181 H18G 108.2 . . ?
C181 C182 H18H 108.6 . . ?
C181 C182 H18I 108.6 . . ?
C181 C182 C183 114.5(7) . . ?
H18H C182 H18I 107.6 . . ?
C183 C182 H18H 108.6 . . ?
C183 C182 H18I 108.6 . . ?
C182 C183 H18J 108.7 . . ?
C182 C183 H18K 108.7 . . ?
C182 C183 C184 114.1(7) . . ?
H18J C183 H18K 107.6 . . ?
C184 C183 H18J 108.7 . . ?
C184 C183 H18K 108.7 . . ?
C183 C184 H18L 109.5 . . ?
C183 C184 H18M 109.5 . . ?
C183 C184 H18N 109.5 . . ?
H18L C184 H18M 109.5 . . ?
H18L C184 H18N 109.5 . . ?
H18M C184 H18N 109.5 . . ?
H28P C287 H28Q 109.5 . . ?
H28P C287 H28R 109.5 . . ?
H28Q C287 H28R 109.5 . . ?
C288 C287 H28P 109.5 . . ?
C288 C287 H28Q 109.5 . . ?
C288 C287 H28R 109.5 . . ?
C287 C288 H28S 109.5 . . ?
C287 C288 H28T 109.5 . . ?
C287 C288 C289 110.8(7) . . ?
H28S C288 H28T 108.1 . . ?
C289 C288 H28S 109.5 . . ?
C289 C288 H28T 109.5 . . ?
C288 C289 H28U 110.4 . . ?
C288 C289 H28V 110.4 . . ?
H28U C289 H28V 108.6 . . ?
C290 C289 C288 106.8(6) . . ?
C290 C289 H28U 110.4 . . ?
C290 C289 H28V 110.4 . . ?
C289 C290 H29C 108.8 . . ?
C289 C290 H29D 108.8 . . ?
H29C C290 H29D 107.7 . . ?
C291 C290 C289 113.9(6) . . ?
C291 C290 H29C 108.8 . . ?
C291 C290 H29D 108.8 . . ?
C290 C291 H29E 109.5 . . ?
C290 C291 H29F 109.5 . . ?
C290 C291 H29G 109.5 . . ?
H29E C291 H29F 109.5 . . ?
H29E C291 H29G 109.5 . . ?
H29F C291 H29G 109.5 . . ?
H29H C292 H29I 109.5 . . ?
H29H C292 H29J 109.5 . . ?
H29I C292 H29J 109.5 . . ?
C293 C292 H29H 109.5 . . ?
C293 C292 H29I 109.5 . . ?
C293 C292 H29J 109.5 . . ?
C292 C293 H29K 108.6 . . ?
C292 C293 H29L 108.6 . . ?
H29K C293 H29L 107.6 . . ?
C294 C293 C292 114.5(8) . . ?
C294 C293 H29K 108.6 . . ?
C294 C293 H29L 108.6 . . ?
C293 C294 H29M 108.8 . . ?
C293 C294 H29N 108.8 . . ?
C293 C294 C295 113.9(8) . . ?
H29M C294 H29N 107.7 . . ?
C295 C294 H29M 108.8 . . ?
C295 C294 H29N 108.8 . . ?
C294 C295 H29O 108.7 . . ?
C294 C295 H29P 108.7 . . ?
C294 C295 C296 114.3(8) . . ?
H29O C295 H29P 107.6 . . ?
C296 C295 H29O 108.7 . . ?
C296 C295 H29P 108.7 . . ?
C295 C296 H29Q 109.5 . . ?
C295 C296 H29R 109.5 . . ?
C295 C296 H29S 109.5 . . ?
H29Q C296 H29R 109.5 . . ?
H29Q C296 H29S 109.5 . . ?
H29R C296 H29S 109.5 . . ?

loop_
_geom_bond_atom_site_label_1
_geom_bond_atom_site_label_2
_geom_bond_distance
_geom_bond_site_symmetry_2
_geom_bond_publ_flag
Ca1 O1 2.4398(16) . ?
Ca1 O2 2.3870(16) . ?
Ca1 O3 2.2048(15) . ?
Ca1 N1 2.4472(17) . ?
Ca1 N2 2.413(2) . ?
Ca2 O4 2.1779(15) . ?
Ca2 O6 2.1923(18) . ?
Ca2 N3 2.3743(19) . ?
Ca2 N4 2.3952(19) . ?
Ca3 O7 2.1320(16) . ?
Ca3 O9 2.274(3) . ?
Ca3 N5 2.353(7) . ?
Ca3 N6 2.342(4) . ?
Ca3 C92 3.225(5) . ?
Ca3 N5A 2.207(19) . ?
Ca3 N6A 2.313(12) . ?
Ca3 C212 2.796(15) . ?
Ca3 C213 2.896(13) . ?
Ca3 C214 2.839(12) . ?
Ca3 O9A 2.427(8) . ?
O1 C38 1.441(3) . ?
O1 C42 1.448(3) . ?
O2 C43 1.470(5) . ?
O2 C47 1.455(7) . ?
O2 C201 1.464(6) . ?
O2 C205 1.476(9) . ?
O3 C48 1.278(3) . ?
O4 C49 1.276(3) . ?
O6 C88 1.282(3) . ?
O7 C89 1.284(3) . ?
N1 C2 1.337(3) . ?
N1 C6 1.442(3) . ?
N2 C4 1.322(3) . ?
N2 C22 1.456(8) . ?
N2 C185 1.433(11) . ?
N3 C52 1.335(3) . ?
N3 C56 1.428(3) . ?
N4 C54 1.322(3) . ?
N4 C72 1.437(3) . ?
C1 H1A 0.9800 . ?
C1 H1B 0.9800 . ?
C1 H1C 0.9800 . ?
C1 C2 1.523(3) . ?
C2 C3 1.402(3) . ?
C3 H3 0.9500 . ?
C3 C4 1.411(3) . ?
C4 C5 1.518(3) . ?
C5 H5A 0.9800 . ?
C5 H5B 0.9800 . ?
C5 H5C 0.9800 . ?
C6 C7 1.413(4) . ?
C6 C11 1.413(3) . ?
C7 C8 1.396(3) . ?
C7 C12 1.517(3) . ?
C8 H8 0.9500 . ?
C8 C9 1.379(4) . ?
C9 H9 0.9500 . ?
C9 C10 1.373(4) . ?
C10 H10 0.9500 . ?
C10 C11 1.402(4) . ?
C11 C17 1.522(4) . ?
C12 H12 1.0000 . ?
C12 C13 1.541(3) . ?
C12 C15 1.540(3) . ?
C13 H13A 0.9900 . ?
C13 H13B 0.9900 . ?
C13 C14 1.524(3) . ?
C14 H14A 0.9800 . ?
C14 H14B 0.9800 . ?
C14 H14C 0.9800 . ?
C15 H15A 0.9900 . ?
C15 H15B 0.9900 . ?
C15 C16 1.509(4) . ?
C16 H16A 0.9800 . ?
C16 H16B 0.9800 . ?
C16 H16C 0.9800 . ?
C17 H17 1.0000 . ?
C17 C18 1.536(4) . ?
C17 C20 1.542(5) . ?
C18 H18A 0.9900 . ?
C18 H18B 0.9900 . ?
C18 C19 1.519(5) . ?
C19 H19A 0.9800 . ?
C19 H19B 0.9800 . ?
C19 H19C 0.9800 . ?
C20 H20A 0.9900 . ?
C20 H20B 0.9900 . ?
C20 C21 1.532(5) . ?
C21 H21A 0.9800 . ?
C21 H21B 0.9800 . ?
C21 H21C 0.9800 . ?
C38 H38A 0.9900 . ?
C38 H38B 0.9900 . ?
C38 C39 1.522(4) . ?
C39 H39A 0.9900 . ?
C39 H39B 0.9900 . ?
C39 C40 1.525(5) . ?
C40 H40A 0.9900 . ?
C40 H40B 0.9900 . ?
C40 C41 1.510(4) . ?
C41 H41A 0.9900 . ?
C41 H41B 0.9900 . ?
C41 C42 1.518(3) . ?
C42 H42A 0.9900 . ?
C42 H42B 0.9900 . ?
C48 C49 1.408(3) . ?
C48 C50 1.403(3) . ?
C49 C50 1.401(3) . ?
C50 O5 1.283(10) . ?
C50 O5A 1.322(13) . ?
C51 H51A 0.9800 . ?
C51 H51B 0.9800 . ?
C51 H51C 0.9800 . ?
C51 C52 1.517(3) . ?
C52 C53 1.404(3) . ?
C53 H53 0.9500 . ?
C53 C54 1.404(3) . ?
C54 C55 1.524(3) . ?
C55 H55A 0.9800 . ?
C55 H55B 0.9800 . ?
C55 H55C 0.9800 . ?
C56 C57 1.407(3) . ?
C56 C61 1.400(3) . ?
C57 C58 1.389(4) . ?
C57 C62 1.540(4) . ?
C58 H58 0.9500 . ?
C58 C59 1.378(4) . ?
C59 H59 0.9500 . ?
C59 C60 1.380(4) . ?
C60 H60 0.9500 . ?
C60 C61 1.394(3) . ?
C61 C67 1.545(4) . ?
C61 C206 1.551(8) . ?
C62 H62 1.0000 . ?
C62 C63 1.514(5) . ?
C62 C65 1.547(4) . ?
C63 H63A 0.9900 . ?
C63 H63B 0.9900 . ?
C63 C64 1.507(5) . ?
C64 H64A 0.9800 . ?
C64 H64B 0.9800 . ?
C64 H64C 0.9800 . ?
C65 H65A 0.9900 . ?
C65 H65B 0.9900 . ?
C65 C66 1.481(5) . ?
C66 H66A 0.9800 . ?
C66 H66B 0.9800 . ?
C66 H66C 0.9800 . ?
C72 C73 1.422(4) . ?
C72 C77 1.406(4) . ?
C73 C74 1.396(4) . ?
C73 C78 1.526(4) . ?
C74 H74 0.9500 . ?
C74 C75 1.372(4) . ?
C75 H75 0.9500 . ?
C75 C76 1.372(4) . ?
C76 H76 0.9500 . ?
C76 C77 1.411(4) . ?
C77 C83 1.513(4) . ?
C78 H78 1.0000 . ?
C78 C79 1.529(4) . ?
C78 C81 1.534(3) . ?
C79 H79A 0.9900 . ?
C79 H79B 0.9900 . ?
C79 C80 1.536(4) . ?
C80 H80A 0.9800 . ?
C80 H80B 0.9800 . ?
C80 H80C 0.9800 . ?
C81 H81A 0.9900 . ?
C81 H81B 0.9900 . ?
C81 C82 1.513(4) . ?
C82 H82A 0.9800 . ?
C82 H82B 0.9800 . ?
C82 H82C 0.9800 . ?
C83 H83 1.0000 . ?
C83 C84 1.563(4) . ?
C83 C86 1.528(4) . ?
C84 H84A 0.9900 . ?
C84 H84B 0.9900 . ?
C84 C85 1.502(5) . ?
C85 H85A 0.9800 . ?
C85 H85B 0.9800 . ?
C85 H85C 0.9800 . ?
C86 H86A 0.9900 . ?
C86 H86B 0.9900 . ?
C86 C87 1.515(4) . ?
C87 H87A 0.9800 . ?
C87 H87B 0.9800 . ?
C87 H87C 0.9800 . ?
C88 C89 1.397(4) . ?
C88 C90 1.410(4) . ?
C89 C90 1.402(3) . ?
C90 O8 1.289(7) . ?
C90 O8A 1.310(10) . ?
C96 C97 1.404(4) . ?
C96 C101 1.422(3) . ?
C96 N5 1.442(6) . ?
C96 N5A 1.436(13) . ?
C97 C98 1.389(4) . ?
C97 C102 1.520(6) . ?
C97 C216 1.516(14) . ?
C98 H98 0.9500 . ?
C98 C99 1.382(4) . ?
C99 H99 0.9500 . ?
C99 C100 1.377(5) . ?
C100 H100 0.9500 . ?
C100 C101 1.394(4) . ?
C101 C107 1.512(4) . ?
C107 H107 1.0000 . ?
C107 C108 1.525(4) . ?
C107 C110 1.535(4) . ?
C108 H10A 0.9900 . ?
C108 H10B 0.9900 . ?
C108 C109 1.522(5) . ?
C109 H10C 0.9800 . ?
C109 H10D 0.9800 . ?
C109 H10E 0.9800 . ?
C110 H11A 0.9900 . ?
C110 H11B 0.9900 . ?
C110 C111 1.532(6) . ?
C111 H11C 0.9800 . ?
C111 H11D 0.9800 . ?
C111 H11E 0.9800 . ?
C145 H14F 0.9900 . ?
C145 H14G 0.9900 . ?
C145 H14D 0.9900 . ?
C145 H14E 0.9900 . ?
C145 C146 1.515(4) . ?
C145 C144 1.559(8) . ?
C145 C253 1.566(11) . ?
C146 H14H 0.9800 . ?
C146 H14I 0.9800 . ?
C146 H14J 0.9800 . ?
Ca4 O5 2.193(10) . ?
Ca4 O8 2.196(7) . ?
Ca4 N7 2.385(5) . ?
Ca4 N8 2.360(5) . ?
Ca4 C134 3.026(7) . ?
Ca4 C135 3.180(9) . ?
Ca4 C136 3.062(7) . ?
O9 C128 1.465(5) . ?
O9 C132 1.423(5) . ?
N5 C92 1.334(7) . ?
N6 C94 1.338(5) . ?
N6 C112 1.427(5) . ?
N7 C134 1.326(7) . ?
N7 C138 1.443(6) . ?
N8 C136 1.313(8) . ?
N8 C272 1.400(8) . ?
N8 C154 1.449(10) . ?
C22 C23 1.421(8) . ?
C22 C27 1.418(8) . ?
C23 C24 1.408(7) . ?
C23 C28 1.513(7) . ?
C24 H24 0.9500 . ?
C24 C25 1.380(9) . ?
C25 H25 0.9500 . ?
C25 C26 1.377(9) . ?
C26 H26 0.9500 . ?
C26 C27 1.403(8) . ?
C27 C33 1.519(8) . ?
C28 H28 1.0000 . ?
C28 C29 1.556(7) . ?
C28 C31 1.528(6) . ?
C29 H29A 0.9900 . ?
C29 H29B 0.9900 . ?
C29 C30 1.532(6) . ?
C30 H30A 0.9800 . ?
C30 H30B 0.9800 . ?
C30 H30C 0.9800 . ?
C31 H31A 0.9900 . ?
C31 H31B 0.9900 . ?
C31 C32 1.525(6) . ?
C32 H32A 0.9800 . ?
C32 H32B 0.9800 . ?
C32 H32C 0.9800 . ?
C33 H33 1.0000 . ?
C33 C34 1.520(8) . ?
C33 C36 1.555(9) . ?
C34 H34A 0.9900 . ?
C34 H34B 0.9900 . ?
C34 C35 1.501(9) . ?
C35 H35A 0.9800 . ?
C35 H35B 0.9800 . ?
C35 H35C 0.9800 . ?
C36 H36A 0.9900 . ?
C36 H36B 0.9900 . ?
C36 C37 1.491(10) . ?
C37 H37A 0.9800 . ?
C37 H37B 0.9800 . ?
C37 H37C 0.9800 . ?
C43 H43A 0.9900 . ?
C43 H43B 0.9900 . ?
C43 C44 1.498(7) . ?
C44 H44A 0.9900 . ?
C44 H44B 0.9900 . ?
C44 C45 1.506(9) . ?
C45 H45A 0.9900 . ?
C45 H45B 0.9900 . ?
C45 C46 1.503(9) . ?
C46 H46A 0.9900 . ?
C46 H46B 0.9900 . ?
C46 C47 1.490(8) . ?
C47 H47A 0.9900 . ?
C47 H47B 0.9900 . ?
C67 H67 1.0000 . ?
C67 C68 1.531(5) . ?
C67 C70 1.533(5) . ?
C68 H68A 0.9900 . ?
C68 H68B 0.9900 . ?
C68 C69 1.529(6) . ?
C69 H69A 0.9800 . ?
C69 H69B 0.9800 . ?
C69 H69C 0.9800 . ?
C70 H70A 0.9900 . ?
C70 H70B 0.9900 . ?
C70 C71 1.522(5) . ?
C71 H71A 0.9800 . ?
C71 H71B 0.9800 . ?
C71 H71C 0.9800 . ?
C91 H91A 0.9800 . ?
C91 H91B 0.9800 . ?
C91 H91C 0.9800 . ?
C91 C92 1.510(6) . ?
C92 C93 1.412(6) . ?
C93 H93 0.9500 . ?
C93 C94 1.406(6) . ?
C94 C95 1.514(5) . ?
C95 H95A 0.9800 . ?
C95 H95B 0.9800 . ?
C95 H95C 0.9800 . ?
C102 H102 1.0000 . ?
C102 C103 1.559(6) . ?
C102 C105 1.524(7) . ?
C103 H10F 0.9900 . ?
C103 H10G 0.9900 . ?
C103 C104 1.518(6) . ?
C104 H10H 0.9800 . ?
C104 H10I 0.9800 . ?
C104 H10J 0.9800 . ?
C105 H10K 0.9900 . ?
C105 H10L 0.9900 . ?
C105 C106 1.525(5) . ?
C106 H10M 0.9800 . ?
C106 H10N 0.9800 . ?
C106 H10O 0.9800 . ?
C112 C113 1.412(5) . ?
C112 C117 1.413(5) . ?
C113 C114 1.395(5) . ?
C113 C118 1.536(5) . ?
C114 H114 0.9500 . ?
C114 C115 1.383(6) . ?
C115 H115 0.9500 . ?
C115 C116 1.386(6) . ?
C116 H116 0.9500 . ?
C116 C117 1.401(6) . ?
C117 C123 1.528(6) . ?
C118 H118 1.0000 . ?
C118 C119 1.564(5) . ?
C118 C121 1.534(5) . ?
C119 H11F 0.9900 . ?
C119 H11G 0.9900 . ?
C119 C120 1.517(5) . ?
C120 H12A 0.9800 . ?
C120 H12B 0.9800 . ?
C120 H12C 0.9800 . ?
C121 H12D 0.9900 . ?
C121 H12E 0.9900 . ?
C121 C122 1.510(6) . ?
C122 H12F 0.9800 . ?
C122 H12G 0.9800 . ?
C122 H12H 0.9800 . ?
C123 H123 1.0000 . ?
C123 C124 1.541(6) . ?
C123 C126 1.551(6) . ?
C124 H12I 0.9900 . ?
C124 H12J 0.9900 . ?
C124 C125 1.479(8) . ?
C125 H12K 0.9800 . ?
C125 H12L 0.9800 . ?
C125 H12M 0.9800 . ?
C126 H12N 0.9900 . ?
C126 H12O 0.9900 . ?
C126 C127 1.542(6) . ?
C127 H12P 0.9800 . ?
C127 H12Q 0.9800 . ?
C127 H12R 0.9800 . ?
C128 H12S 0.9900 . ?
C128 H12T 0.9900 . ?
C128 C129 1.499(6) . ?
C129 H12U 0.9900 . ?
C129 H12V 0.9900 . ?
C129 C130 1.508(6) . ?
C130 H13C 0.9900 . ?
C130 H13D 0.9900 . ?
C130 C131 1.490(6) . ?
C131 H13E 0.9900 . ?
C131 H13F 0.9900 . ?
C131 C132 1.497(6) . ?
C132 H13G 0.9900 . ?
C132 H13H 0.9900 . ?
C133 H13I 0.9800 . ?
C133 H13J 0.9800 . ?
C133 H13K 0.9800 . ?
C133 C134 1.512(7) . ?
C134 C135 1.407(8) . ?
C135 H135 0.9500 . ?
C135 C136 1.417(7) . ?
C136 C137 1.501(8) . ?
C137 H13L 0.9800 . ?
C137 H13M 0.9800 . ?
C137 H13N 0.9800 . ?
C138 C139 1.397(7) . ?
C138 C143 1.424(6) . ?
C139 C140 1.382(7) . ?
C139 C144 1.521(8) . ?
C140 H140 0.9500 . ?
C140 C141 1.389(6) . ?
C141 H141 0.9500 . ?
C141 C142 1.371(7) . ?
C142 H142 0.9500 . ?
C142 C143 1.390(6) . ?
C143 C149 1.521(6) . ?
C144 H144 1.0000 . ?
C144 C147 1.513(8) . ?
C147 H14K 0.9900 . ?
C147 H14L 0.9900 . ?
C147 C148 1.533(7) . ?
C148 H14M 0.9800 . ?
C148 H14N 0.9800 . ?
C148 H14O 0.9800 . ?
C149 H149 1.0000 . ?
C149 C150 1.538(5) . ?
C149 C152 1.541(6) . ?
C150 H15C 0.9900 . ?
C150 H15D 0.9900 . ?
C150 C151 1.521(6) . ?
C151 H15E 0.9800 . ?
C151 H15F 0.9800 . ?
C151 H15G 0.9800 . ?
C152 H15H 0.9900 . ?
C152 H15I 0.9900 . ?
C152 C153 1.486(8) . ?
C153 H15J 0.9800 . ?
C153 H15K 0.9800 . ?
C153 H15L 0.9800 . ?
Ca4A O5A 2.192(13) . ?
Ca4A O8A 2.186(10) . ?
Ca4A N7A 2.371(7) . ?
Ca4A N8A 2.366(8) . ?
Ca4A C243 3.026(9) . ?
Ca4A C245 2.960(10) . ?
N5A C212 1.342(13) . ?
N6A C214 1.325(11) . ?
N6A C221 1.428(12) . ?
N7A C243 1.338(10) . ?
N7A C247 1.436(8) . ?
N8A C245 1.335(10) . ?
N8A C261 1.426(8) . ?
C185 C186 1.394(12) . ?
C185 C190 1.391(12) . ?
C186 C187 1.388(11) . ?
C186 C191 1.495(10) . ?
C187 H187 0.9500 . ?
C187 C188 1.344(12) . ?
C188 H188 0.9500 . ?
C188 C189 1.353(11) . ?
C189 H189 0.9500 . ?
C189 C190 1.384(12) . ?
C190 C196 1.502(11) . ?
C191 H191 1.0000 . ?
C191 C192 1.514(10) . ?
C191 C194 1.539(10) . ?
C192 H19D 0.9900 . ?
C192 H19E 0.9900 . ?
C192 C193 1.512(10) . ?
C193 H19F 0.9800 . ?
C193 H19G 0.9800 . ?
C193 H19H 0.9800 . ?
C194 H19I 0.9900 . ?
C194 H19J 0.9900 . ?
C194 C195 1.515(9) . ?
C195 H19K 0.9800 . ?
C195 H19L 0.9800 . ?
C195 H19M 0.9800 . ?
C196 H196 1.0000 . ?
C196 C197 1.530(11) . ?
C196 C199 1.533(11) . ?
C197 H19N 0.9900 . ?
C197 H19O 0.9900 . ?
C197 C198 1.504(10) . ?
C198 H19P 0.9800 . ?
C198 H19Q 0.9800 . ?
C198 H19R 0.9800 . ?
C199 H19S 0.9900 . ?
C199 H19T 0.9900 . ?
C199 C200 1.514(12) . ?
C200 H20C 0.9800 . ?
C200 H20D 0.9800 . ?
C200 H20E 0.9800 . ?
C201 H20F 0.9900 . ?
C201 H20G 0.9900 . ?
C201 C202 1.507(9) . ?
C202 H20H 0.9900 . ?
C202 H20I 0.9900 . ?
C202 C203 1.498(11) . ?
C203 H20J 0.9900 . ?
C203 H20K 0.9900 . ?
C203 C204 1.510(11) . ?
C204 H20L 0.9900 . ?
C204 H20M 0.9900 . ?
C204 C205 1.504(10) . ?
C205 H20N 0.9900 . ?
C205 H20O 0.9900 . ?
C206 H206 1.0000 . ?
C206 C207 1.563(12) . ?
C206 C209 1.530(11) . ?
C207 H20P 0.9900 . ?
C207 H20Q 0.9900 . ?
C207 C208 1.529(11) . ?
C208 H20R 0.9800 . ?
C208 H20S 0.9800 . ?
C208 H20T 0.9800 . ?
C209 H20U 0.9900 . ?
C209 H20V 0.9900 . ?
C209 C210 1.517(12) . ?
C210 H21D 0.9800 . ?
C210 H21E 0.9800 . ?
C210 H21F 0.9800 . ?
C211 H21G 0.9800 . ?
C211 H21H 0.9800 . ?
C211 H21I 0.9800 . ?
C211 C212 1.511(13) . ?
C212 C213 1.431(13) . ?
C213 H213 0.9500 . ?
C213 C214 1.429(12) . ?
C214 C215 1.526(12) . ?
C215 H21J 0.9800 . ?
C215 H21K 0.9800 . ?
C215 H21L 0.9800 . ?
C216 H216 1.0000 . ?
C216 C217 1.556(14) . ?
C216 C219 1.542(14) . ?
C217 H21M 0.9900 . ?
C217 H21N 0.9900 . ?
C217 C218 1.516(14) . ?
C218 H21O 0.9800 . ?
C218 H21P 0.9800 . ?
C218 H21Q 0.9800 . ?
C219 H21R 0.9900 . ?
C219 H21S 0.9900 . ?
C219 C220 1.506(13) . ?
C220 H22A 0.9800 . ?
C220 H22B 0.9800 . ?
C220 H22C 0.9800 . ?
C221 C222 1.424(11) . ?
C221 C226 1.403(11) . ?
C222 C223 1.397(12) . ?
C222 C227 1.530(10) . ?
C223 H223 0.9500 . ?
C223 C224 1.400(12) . ?
C224 H224 0.9500 . ?
C224 C225 1.371(12) . ?
C225 H225 0.9500 . ?
C225 C226 1.390(12) . ?
C226 C232 1.504(13) . ?
C227 H227 1.0000 . ?
C227 C228 1.574(10) . ?
C227 C230 1.534(11) . ?
C228 H22D 0.9900 . ?
C228 H22E 0.9900 . ?
C228 C229 1.511(12) . ?
C229 H22F 0.9800 . ?
C229 H22G 0.9800 . ?
C229 H22H 0.9800 . ?
C230 H23A 0.9900 . ?
C230 H23B 0.9900 . ?
C230 C231 1.487(11) . ?
C231 H23C 0.9800 . ?
C231 H23D 0.9800 . ?
C231 H23E 0.9800 . ?
C232 H232 1.0000 . ?
C232 C233 1.578(12) . ?
C232 C235 1.539(13) . ?
C233 H23F 0.9900 . ?
C233 H23G 0.9900 . ?
C233 C234 1.563(11) . ?
C234 H23H 0.9800 . ?
C234 H23I 0.9800 . ?
C234 H23J 0.9800 . ?
C235 H23K 0.9900 . ?
C235 H23L 0.9900 . ?
C235 C236 1.484(13) . ?
C236 H23M 0.9800 . ?
C236 H23N 0.9800 . ?
C236 H23O 0.9800 . ?
C242 H24A 0.9800 . ?
C242 H24B 0.9800 . ?
C242 H24C 0.9800 . ?
C242 C243 1.510(9) . ?
C243 C244 1.418(10) . ?
C244 H244 0.9500 . ?
C244 C245 1.404(9) . ?
C245 C246 1.512(10) . ?
C246 H24D 0.9800 . ?
C246 H24E 0.9800 . ?
C246 H24F 0.9800 . ?
C247 C248 1.412(9) . ?
C247 C252 1.416(8) . ?
C248 C249 1.385(9) . ?
C248 C253 1.525(10) . ?
C249 H249 0.9500 . ?
C249 C250 1.384(9) . ?
C250 H250 0.9500 . ?
C250 C251 1.369(9) . ?
C251 H251 0.9500 . ?
C251 C252 1.397(8) . ?
C252 C256 1.520(8) . ?
C253 H253 1.0000 . ?
C253 C254 1.530(11) . ?
C254 H25A 0.9900 . ?
C254 H25B 0.9900 . ?
C254 C255 1.531(10) . ?
C255 H25C 0.9800 . ?
C255 H25D 0.9800 . ?
C255 H25E 0.9800 . ?
C256 H256 1.0000 . ?
C256 C257 1.531(7) . ?
C256 C259 1.540(7) . ?
C257 H25F 0.9900 . ?
C257 H25G 0.9900 . ?
C257 C258 1.532(7) . ?
C258 H25H 0.9800 . ?
C258 H25I 0.9800 . ?
C258 H25J 0.9800 . ?
C259 H25K 0.9900 . ?
C259 H25L 0.9900 . ?
C259 C260 1.519(9) . ?
C260 H26A 0.9800 . ?
C260 H26B 0.9800 . ?
C260 H26C 0.9800 . ?
C261 C262 1.404(8) . ?
C261 C266 1.425(9) . ?
C262 C263 1.389(9) . ?
C262 C267 1.511(8) . ?
C263 H263 0.9500 . ?
C263 C264 1.366(9) . ?
C264 H264 0.9500 . ?
C264 C265 1.373(9) . ?
C265 H265 0.9500 . ?
C265 C266 1.388(9) . ?
C266 C165 1.514(8) . ?
C267 H267 1.0000 . ?
C267 C268 1.535(9) . ?
C267 C270 1.545(8) . ?
C268 H26D 0.9900 . ?
C268 H26E 0.9900 . ?
C268 C269 1.525(11) . ?
C269 H26F 0.9800 . ?
C269 H26G 0.9800 . ?
C269 H26H 0.9800 . ?
C270 H27A 0.9900 . ?
C270 H27B 0.9900 . ?
C270 C271 1.525(8) . ?
C271 H27C 0.9800 . ?
C271 H27D 0.9800 . ?
C271 H27E 0.9800 . ?
C273 C274 1.3900 . ?
C273 C272 1.3900 . ?
C273 C278 1.535(12) . ?
C274 H274 0.9500 . ?
C274 C275 1.3900 . ?
C275 H275 0.9500 . ?
C275 C276 1.3900 . ?
C276 H276 0.9500 . ?
C276 C277 1.3900 . ?
C277 C272 1.3900 . ?
C277 C282 1.513(12) . ?
C278 H278 1.0000 . ?
C278 C279 1.535(13) . ?
C278 C281 1.552(13) . ?
C279 H27F 0.9900 . ?
C279 H27G 0.9900 . ?
C279 C280 1.529(14) . ?
C280 H28A 0.9800 . ?
C280 H28B 0.9800 . ?
C280 H28C 0.9800 . ?
C281 H28D 0.9900 . ?
C281 H28E 0.9900 . ?
C281 C164 1.522(13) . ?
C282 H282 1.0000 . ?
C282 C283 1.545(12) . ?
C282 C285 1.558(12) . ?
C283 H28F 0.9900 . ?
C283 H28G 0.9900 . ?
C283 C284 1.525(12) . ?
C284 H28H 0.9800 . ?
C284 H28I 0.9800 . ?
C284 H28J 0.9800 . ?
C285 H28K 0.9900 . ?
C285 H28L 0.9900 . ?
C285 C286 1.504(13) . ?
C286 H28M 0.9800 . ?
C286 H28N 0.9800 . ?
C286 H28O 0.9800 . ?
C154 C155 1.420(9) . ?
C154 C159 1.433(10) . ?
C155 C156 1.404(9) . ?
C155 C160 1.513(9) . ?
C156 H156 0.9500 . ?
C156 C157 1.384(9) . ?
C157 H157 0.9500 . ?
C157 C158 1.378(9) . ?
C158 H158 0.9500 . ?
C158 C159 1.392(10) . ?
C159 C165 1.566(9) . ?
C160 H160 1.0000 . ?
C160 C161 1.533(9) . ?
C160 C163 1.543(9) . ?
C161 H16D 0.9900 . ?
C161 H16E 0.9900 . ?
C161 C162 1.515(10) . ?
C162 H16F 0.9800 . ?
C162 H16G 0.9800 . ?
C162 H16H 0.9800 . ?
C163 H16I 0.9900 . ?
C163 H16J 0.9900 . ?
C163 C164 1.523(9) . ?
O9A C237 1.457(12) . ?
O9A C241 1.435(12) . ?
C237 H23P 0.9900 . ?
C237 H23Q 0.9900 . ?
C237 C238 1.506(13) . ?
C238 H23R 0.9900 . ?
C238 H23S 0.9900 . ?
C238 C239 1.499(13) . ?
C239 H23T 0.9900 . ?
C239 H23U 0.9900 . ?
C239 C240 1.487(14) . ?
C240 H24G 0.9900 . ?
C240 H24H 0.9900 . ?
C240 C241 1.459(13) . ?
C241 H24I 0.9900 . ?
C241 H24J 0.9900 . ?
C165 H16K 0.9996 . ?
C165 H165 0.9996 . ?
C165 C166 1.541(5) . ?
C165 C168 1.543(6) . ?
C166 H16L 0.9900 . ?
C166 H16M 0.9900 . ?
C166 C167 1.529(6) . ?
C167 H16N 0.9800 . ?
C167 H16O 0.9800 . ?
C167 H16P 0.9800 . ?
C168 H16Q 0.9900 . ?
C168 H16R 0.9900 . ?
C168 C169 1.488(6) . ?
C169 H16S 0.9800 . ?
C169 H16T 0.9800 . ?
C169 H16U 0.9800 . ?
C164 H16Y 0.9800 . ?
C164 H 0.9800 . ?
C164 HA 0.9800 . ?
C164 H16V 0.9800 . ?
C164 H16W 0.9800 . ?
C164 H16X 0.9800 . ?
C170 H17A 0.9800 . ?
C170 H17B 0.9800 . ?
C170 H17C 0.9800 . ?
C170 C171 1.516(4) . ?
C171 H17D 0.9900 . ?
C171 H17E 0.9900 . ?
C171 C172 1.510(3) . ?
C172 H17F 0.9900 . ?
C172 H17G 0.9900 . ?
C172 C173 1.505(4) . ?
C173 H17H 0.9900 . ?
C173 H17I 0.9900 . ?
C173 C174 1.511(4) . ?
C174 H17J 0.9800 . ?
C174 H17K 0.9800 . ?
C174 H17L 0.9800 . ?
C175 H17M 0.9800 . ?
C175 H17N 0.9800 . ?
C175 H17O 0.9800 . ?
C175 C176 1.525(5) . ?
C176 H17P 0.9900 . ?
C176 H17Q 0.9900 . ?
C176 C177 1.532(5) . ?
C177 H17R 0.9900 . ?
C177 H17S 0.9900 . ?
C177 C178 1.498(5) . ?
C178 H17T 0.9900 . ?
C178 H17U 0.9900 . ?
C178 C179 1.509(5) . ?
C179 H17V 0.9800 . ?
C179 H17W 0.9800 . ?
C179 H17X 0.9800 . ?
C180 H18C 0.9800 . ?
C180 H18D 0.9800 . ?
C180 H18E 0.9800 . ?
C180 C181 1.505(5) . ?
C181 H18F 0.9900 . ?
C181 H18G 0.9900 . ?
C181 C182 1.505(5) . ?
C182 H18H 0.9900 . ?
C182 H18I 0.9900 . ?
C182 C183 1.509(5) . ?
C183 H18J 0.9900 . ?
C183 H18K 0.9900 . ?
C183 C184 1.520(5) . ?
C184 H18L 0.9800 . ?
C184 H18M 0.9800 . ?
C184 H18N 0.9800 . ?
C287 H28P 0.9800 . ?
C287 H28Q 0.9800 . ?
C287 H28R 0.9800 . ?
C287 C288 1.515(5) . ?
C288 H28S 0.9900 . ?
C288 H28T 0.9900 . ?
C288 C289 1.525(5) . ?
C289 H28U 0.9900 . ?
C289 H28V 0.9900 . ?
C289 C290 1.524(5) . ?
C290 H29C 0.9900 . ?
C290 H29D 0.9900 . ?
C290 C291 1.510(5) . ?
C291 H29E 0.9800 . ?
C291 H29F 0.9800 . ?
C291 H29G 0.9800 . ?
C292 H29H 0.9800 . ?
C292 H29I 0.9800 . ?
C292 H29J 0.9800 . ?
C292 C293 1.524(5) . ?
C293 H29K 0.9900 . ?
C293 H29L 0.9900 . ?
C293 C294 1.515(5) . ?
C294 H29M 0.9900 . ?
C294 H29N 0.9900 . ?
C294 C295 1.517(5) . ?
C295 H29O 0.9900 . ?
C295 H29P 0.9900 . ?
C295 C296 1.522(5) . ?
C296 H29Q 0.9800 . ?
C296 H29R 0.9800 . ?
C296 H29S 0.9800 . ?

loop_
_geom_torsion_atom_site_label_1
_geom_torsion_atom_site_label_2
_geom_torsion_atom_site_label_3
_geom_torsion_atom_site_label_4
_geom_torsion
_geom_torsion_site_symmetry_1
_geom_torsion_site_symmetry_2
_geom_torsion_site_symmetry_3
_geom_torsion_site_symmetry_4
_geom_torsion_publ_flag
Ca1 O1 C38 C39 -123.0(2) . . . . ?
Ca1 O1 C42 C41 123.11(18) . . . . ?
Ca1 O2 C43 C44 131.8(4) . . . . ?
Ca1 O2 C47 C46 -133.1(5) . . . . ?
Ca1 O2 C201 C202 -159.0(5) . . . . ?
Ca1 O2 C205 C204 159.4(5) . . . . ?
Ca1 O3 C48 C49 -175.3(3) . . . . ?
Ca1 O3 C48 C50 4.7(7) . . . . ?
Ca1 N1 C2 C1 154.54(17) . . . . ?
Ca1 N1 C2 C3 -27.1(3) . . . . ?
Ca1 N1 C6 C7 -80.5(2) . . . . ?
Ca1 N1 C6 C11 99.6(2) . . . . ?
Ca1 N2 C4 C3 12.2(3) . . . . ?
Ca1 N2 C4 C5 -170.95(18) . . . . ?
Ca1 N2 C22 C23 89.4(14) . . . . ?
Ca1 N2 C22 C27 -94.4(14) . . . . ?
Ca1 N2 C185 C186 86(3) . . . . ?
Ca1 N2 C185 C190 -87(3) . . . . ?
Ca2 O4 C49 C48 177.5(3) . . . . ?
Ca2 O4 C49 C50 -0.9(8) . . . . ?
Ca2 O6 C88 C89 -176.1(3) . . . . ?
Ca2 O6 C88 C90 -1.5(8) . . . . ?
Ca2 N3 C52 C51 161.95(16) . . . . ?
Ca2 N3 C52 C53 -18.8(3) . . . . ?
Ca2 N3 C56 C57 99.0(2) . . . . ?
Ca2 N3 C56 C61 -77.8(2) . . . . ?
Ca2 N4 C54 C53 13.0(3) . . . . ?
Ca2 N4 C54 C55 -170.17(17) . . . . ?
Ca2 N4 C72 C73 -81.0(2) . . . . ?
Ca2 N4 C72 C77 94.7(2) . . . . ?
Ca3 O7 C89 C88 62.2(9) . . . . ?
Ca3 O7 C89 C90 -115.3(6) . . . . ?
Ca3 O9 C128 C129 101.4(3) . . . . ?
Ca3 O9 C132 C131 -99.6(4) . . . . ?
Ca3 N5 C92 C91 -150.9(4) . . . . ?
Ca3 N5 C92 C93 26.3(9) . . . . ?
Ca3 N6 C94 C93 -14.6(5) . . . . ?
Ca3 N6 C94 C95 165.4(3) . . . . ?
Ca3 N6 C112 C113 -68.2(4) . . . . ?
Ca3 N6 C112 C117 109.5(4) . . . . ?
Ca3 C92 C93 C94 24.6(5) . . . . ?
Ca3 N5A C212 C211 -141.9(14) . . . . ?
Ca3 N5A C212 C213 39(2) . . . . ?
Ca3 N6A C214 C213 -30.7(16) . . . . ?
Ca3 N6A C214 C215 150.5(11) . . . . ?
Ca3 N6A C221 C222 -55.5(16) . . . . ?
Ca3 N6A C221 C226 121.4(12) . . . . ?
Ca3 C212 C213 C214 39.5(18) . . . . ?
Ca3 C213 C214 N6A 24.8(13) . . . . ?
Ca3 C213 C214 C215 -156.3(12) . . . . ?
Ca3 O9A C237 C238 127.8(11) . . . . ?
Ca3 O9A C241 C240 -115.4(12) . . . . ?
O1 C38 C39 C40 -58.7(4) . . . . ?
O2 C43 C44 C45 58.5(7) . . . . ?
O2 C201 C202 C203 -59.3(10) . . . . ?
O3 C48 C49 O4 0.9(8) . . . . ?
O3 C48 C49 C50 180.0(5) . . . . ?
O3 C48 C50 C49 -180.0(4) . . . . ?
O3 C48 C50 O5 -16.7(9) . . . . ?
O3 C48 C50 O5A 19.1(9) . . . . ?
O4 C49 C50 C48 179.1(5) . . . . ?
O4 C49 C50 O5 15.0(9) . . . . ?
O4 C49 C50 O5A -24.8(11) . . . . ?
O6 C88 C89 O7 -1.6(9) . . . . ?
O6 C88 C89 C90 176.9(6) . . . . ?
O6 C88 C90 C89 -176.9(6) . . . . ?
O6 C88 C90 O8 -15.3(11) . . . . ?
O6 C88 C90 O8A 25.5(12) . . . . ?
O7 C89 C90 C88 178.5(5) . . . . ?
O7 C89 C90 O8 18.6(11) . . . . ?
O7 C89 C90 O8A -20.0(10) . . . . ?
N1 C2 C3 C4 -14.0(4) . . . . ?
N1 C6 C7 C8 -179.10(19) . . . . ?
N1 C6 C7 C12 -2.0(3) . . . . ?
N1 C6 C11 C10 179.6(2) . . . . ?
N1 C6 C11 C17 2.6(3) . . . . ?
N2 C22 C23 C24 -179.0(11) . . . . ?
N2 C22 C23 C28 1(2) . . . . ?
N2 C22 C27 C26 -179.8(11) . . . . ?
N2 C22 C27 C33 3(2) . . . . ?
N2 C185 C186 C187 174.4(18) . . . . ?
N2 C185 C186 C191 -10(3) . . . . ?
N2 C185 C190 C189 -176(2) . . . . ?
N2 C185 C190 C196 6(4) . . . . ?
N3 C52 C53 C54 -10.4(4) . . . . ?
N3 C56 C57 C58 178.4(2) . . . . ?
N3 C56 C57 C62 -3.1(4) . . . . ?
N3 C56 C61 C60 -178.1(2) . . . . ?
N3 C56 C61 C67 12.9(4) . . . . ?
N3 C56 C61 C206 -24.0(6) . . . . ?
N4 C72 C73 C74 178.0(2) . . . . ?
N4 C72 C73 C78 -5.3(3) . . . . ?
N4 C72 C77 C76 -177.6(2) . . . . ?
N4 C72 C77 C83 1.0(4) . . . . ?
C1 C2 C3 C4 164.5(2) . . . . ?
C2 N1 C6 C7 85.3(3) . . . . ?
C2 N1 C6 C11 -94.7(2) . . . . ?
C2 C3 C4 N2 23.8(4) . . . . ?
C2 C3 C4 C5 -153.3(3) . . . . ?
C4 N2 C22 C23 -84.9(15) . . . . ?
C4 N2 C22 C27 91.3(13) . . . . ?
C4 N2 C185 C186 -96(3) . . . . ?
C4 N2 C185 C190 92(3) . . . . ?
C6 N1 C2 C1 -12.3(3) . . . . ?
C6 N1 C2 C3 166.1(2) . . . . ?
C6 C7 C8 C9 -0.9(3) . . . . ?
C6 C7 C12 C13 104.0(2) . . . . ?
C6 C7 C12 C15 -128.6(2) . . . . ?
C6 C11 C17 C18 -154.0(2) . . . . ?
C6 C11 C17 C20 80.6(3) . . . . ?
C7 C6 C11 C10 -0.3(3) . . . . ?
C7 C6 C11 C17 -177.4(2) . . . . ?
C7 C8 C9 C10 0.5(4) . . . . ?
C7 C12 C13 C14 65.4(3) . . . . ?
C7 C12 C15 C16 164.4(2) . . . . ?
C8 C7 C12 C13 -78.9(2) . . . . ?
C8 C7 C12 C15 48.5(3) . . . . ?
C8 C9 C10 C11 0.1(4) . . . . ?
C9 C10 C11 C6 -0.2(4) . . . . ?
C9 C10 C11 C17 176.9(2) . . . . ?
C10 C11 C17 C18 29.0(4) . . . . ?
C10 C11 C17 C20 -96.4(3) . . . . ?
C11 C6 C7 C8 0.9(3) . . . . ?
C11 C6 C7 C12 177.97(19) . . . . ?
C11 C17 C18 C19 58.5(4) . . . . ?
C11 C17 C20 C21 55.2(3) . . . . ?
C12 C7 C8 C9 -178.1(2) . . . . ?
C13 C12 C15 C16 -67.7(3) . . . . ?
C15 C12 C13 C14 -62.1(3) . . . . ?
C18 C17 C20 C21 -72.8(4) . . . . ?
C20 C17 C18 C19 -175.3(3) . . . . ?
C38 O1 C42 C41 -61.1(3) . . . . ?
C38 C39 C40 C41 54.2(4) . . . . ?
C39 C40 C41 C42 -53.4(4) . . . . ?
C40 C41 C42 O1 57.4(3) . . . . ?
C42 O1 C38 C39 61.6(3) . . . . ?
C48 C49 C50 O5 -164.1(7) . . . . ?
C48 C49 C50 O5A 156.1(9) . . . . ?
C48 C50 O5 Ca4 179.1(4) . . . . ?
C48 C50 O5A Ca4A 175.8(5) . . . . ?
C49 C48 C50 O5 163.3(7) . . . . ?
C49 C48 C50 O5A -160.9(8) . . . . ?
C49 C50 O5 Ca4 -29.0(12) . . . . ?
C49 C50 O5A Ca4A 32.9(16) . . . . ?
C50 C48 C49 O4 -179.1(5) . . . . ?
C51 C52 C53 C54 168.9(2) . . . . ?
C52 N3 C56 C57 -83.7(3) . . . . ?
C52 N3 C56 C61 99.5(3) . . . . ?
C52 C53 C54 N4 13.6(4) . . . . ?
C52 C53 C54 C55 -163.4(2) . . . . ?
C54 N4 C72 C73 106.6(3) . . . . ?
C54 N4 C72 C77 -77.7(3) . . . . ?
C56 N3 C52 C51 -15.2(3) . . . . ?
C56 N3 C52 C53 164.1(2) . . . . ?
C56 C57 C58 C59 0.8(4) . . . . ?
C56 C57 C62 C63 97.8(3) . . . . ?
C56 C57 C62 C65 -132.4(3) . . . . ?
C56 C61 C67 C68 -136.7(3) . . . . ?
C56 C61 C67 C70 97.9(3) . . . . ?
C56 C61 C206 C207 -107.7(9) . . . . ?
C56 C61 C206 C209 126.7(5) . . . . ?
C57 C56 C61 C60 5.3(4) . . . . ?
C57 C56 C61 C67 -163.8(3) . . . . ?
C57 C56 C61 C206 159.3(5) . . . . ?
C57 C58 C59 C60 2.7(5) . . . . ?
C57 C62 C63 C64 61.6(4) . . . . ?
C57 C62 C65 C66 58.7(4) . . . . ?
C58 C57 C62 C63 -83.7(3) . . . . ?
C58 C57 C62 C65 46.0(4) . . . . ?
C58 C59 C60 C61 -2.2(4) . . . . ?
C59 C60 C61 C56 -1.7(4) . . . . ?
C59 C60 C61 C67 167.4(3) . . . . ?
C59 C60 C61 C206 -157.8(5) . . . . ?
C60 C61 C67 C68 54.4(4) . . . . ?
C60 C61 C67 C70 -71.0(4) . . . . ?
C60 C61 C206 C207 47.3(10) . . . . ?
C60 C61 C206 C209 -78.3(7) . . . . ?
C61 C56 C57 C58 -4.8(4) . . . . ?
C61 C56 C57 C62 173.7(2) . . . . ?
C61 C67 C68 C69 64.1(5) . . . . ?
C61 C67 C70 C71 -179.9(3) . . . . ?
C61 C206 C207 C208 162.7(10) . . . . ?
C61 C206 C209 C210 -58.5(11) . . . . ?
C62 C57 C58 C59 -177.7(3) . . . . ?
C63 C62 C65 C66 -170.5(3) . . . . ?
C65 C62 C63 C64 -68.5(4) . . . . ?
C72 N4 C54 C53 -175.5(2) . . . . ?
C72 N4 C54 C55 1.3(3) . . . . ?
C72 C73 C74 C75 -1.1(4) . . . . ?
C72 C73 C78 C79 -79.4(3) . . . . ?
C72 C73 C78 C81 154.4(2) . . . . ?
C72 C77 C83 C84 124.5(3) . . . . ?
C72 C77 C83 C86 -112.8(3) . . . . ?
C73 C72 C77 C76 -2.0(4) . . . . ?
C73 C72 C77 C83 176.6(2) . . . . ?
C73 C74 C75 C76 -0.3(4) . . . . ?
C73 C78 C79 C80 -61.1(3) . . . . ?
C73 C78 C81 C82 -60.8(3) . . . . ?
C74 C73 C78 C79 97.3(3) . . . . ?
C74 C73 C78 C81 -28.9(4) . . . . ?
C74 C75 C76 C77 0.6(4) . . . . ?
C75 C76 C77 C72 0.6(4) . . . . ?
C75 C76 C77 C83 -178.1(3) . . . . ?
C76 C77 C83 C84 -57.0(3) . . . . ?
C76 C77 C83 C86 65.7(3) . . . . ?
C77 C72 C73 C74 2.3(4) . . . . ?
C77 C72 C73 C78 179.0(2) . . . . ?
C77 C83 C84 C85 -142.1(3) . . . . ?
C77 C83 C86 C87 177.4(2) . . . . ?
C78 C73 C74 C75 -177.8(3) . . . . ?
C79 C78 C81 C82 172.1(2) . . . . ?
C81 C78 C79 C80 68.4(3) . . . . ?
C84 C83 C86 C87 -60.1(3) . . . . ?
C86 C83 C84 C85 96.7(3) . . . . ?
C88 C89 C90 O8 -159.9(8) . . . . ?
C88 C89 C90 O8A 161.5(8) . . . . ?
C88 C90 O8 Ca4 48.3(13) . . . . ?
C88 C90 O8A Ca4A -25.9(18) . . . . ?
C89 C88 C90 O8 161.6(7) . . . . ?
C89 C88 C90 O8A -157.7(9) . . . . ?
C89 C90 O8 Ca4 -164.9(6) . . . . ?
C89 C90 O8A Ca4A -170.6(7) . . . . ?
C90 C88 C89 O7 -178.5(5) . . . . ?
C96 C97 C98 C99 -0.4(4) . . . . ?
C96 C97 C102 C103 106.6(6) . . . . ?
C96 C97 C102 C105 -125.6(5) . . . . ?
C96 C97 C216 C217 134.8(12) . . . . ?
C96 C97 C216 C219 -108.6(13) . . . . ?
C96 C101 C107 C108 -90.5(3) . . . . ?
C96 C101 C107 C110 144.5(3) . . . . ?
C96 N5 C92 Ca3 169.6(9) . . . . ?
C96 N5 C92 C91 18.6(9) . . . . ?
C96 N5 C92 C93 -164.1(5) . . . . ?
C96 N5A C212 Ca3 142(2) . . . . ?
C96 N5A C212 C211 0(3) . . . . ?
C96 N5A C212 C213 -179.1(14) . . . . ?
C97 C96 C101 C100 2.5(4) . . . . ?
C97 C96 C101 C107 -179.0(2) . . . . ?
C97 C96 N5 Ca3 70.8(4) . . . . ?
C97 C96 N5 C92 -98.8(7) . . . . ?
C97 C96 N5A Ca3 45.0(15) . . . . ?
C97 C96 N5A C212 -83(2) . . . . ?
C97 C98 C99 C100 1.4(5) . . . . ?
C97 C102 C103 C104 -173.9(5) . . . . ?
C97 C102 C105 C106 51.4(8) . . . . ?
C97 C216 C217 C218 -175.6(14) . . . . ?
C97 C216 C219 C220 -64.9(19) . . . . ?
C98 C97 C102 C103 -72.8(6) . . . . ?
C98 C97 C102 C105 55.1(7) . . . . ?
C98 C97 C216 C217 -42.0(16) . . . . ?
C98 C97 C216 C219 74.6(15) . . . . ?
C98 C99 C100 C101 -0.5(5) . . . . ?
C99 C100 C101 C96 -1.5(4) . . . . ?
C99 C100 C101 C107 -180.0(3) . . . . ?
C100 C101 C107 C108 87.9(3) . . . . ?
C100 C101 C107 C110 -37.0(4) . . . . ?
C101 C96 C97 C98 -1.6(4) . . . . ?
C101 C96 C97 C102 179.0(4) . . . . ?
C101 C96 C97 C216 -178.6(8) . . . . ?
C101 C96 N5 Ca3 -107.7(4) . . . . ?
C101 C96 N5 C92 82.7(6) . . . . ?
C101 C96 N5A Ca3 -119.8(11) . . . . ?
C101 C96 N5A C212 111.7(16) . . . . ?
C101 C107 C108 C109 161.9(3) . . . . ?
C101 C107 C110 C111 -58.6(4) . . . . ?
C108 C107 C110 C111 176.3(3) . . . . ?
C110 C107 C108 C109 -72.0(4) . . . . ?
C145 C144 C147 C148 -179.9(6) . . . . ?
C145 C253 C254 C255 169.1(8) . . . . ?
C146 C145 C144 C139 -175.4(4) . . . . ?
C146 C145 C144 C147 56.2(8) . . . . ?
C146 C145 C253 C248 -165.2(6) . . . . ?
C146 C145 C253 C254 73.9(10) . . . . ?
Ca4 N7 C134 C133 140.1(5) . . . . ?
Ca4 N7 C134 C135 -37.5(8) . . . . ?
Ca4 N7 C138 C139 -50.4(6) . . . . ?
Ca4 N7 C138 C143 128.5(4) . . . . ?
Ca4 N8 C136 C135 26.8(8) . . . . ?
Ca4 N8 C136 C137 -154.0(6) . . . . ?
Ca4 N8 C272 C273 -116.1(6) . . . . ?
Ca4 N8 C272 C277 54.6(11) . . . . ?
Ca4 N8 C154 C155 -110.5(8) . . . . ?
Ca4 N8 C154 C159 66.6(10) . . . . ?
Ca4 C134 C135 C136 -37.8(9) . . . . ?
Ca4 C135 C136 N8 -19.3(6) . . . . ?
Ca4 C135 C136 C137 161.5(7) . . . . ?
O9 C128 C129 C130 57.1(5) . . . . ?
N5 C96 C97 C98 179.9(4) . . . . ?
N5 C96 C97 C102 0.6(5) . . . . ?
N5 C96 C101 C100 -179.0(4) . . . . ?
N5 C96 C101 C107 -0.5(5) . . . . ?
N5 C92 C93 C94 8.2(9) . . . . ?
N6 C112 C113 C114 177.0(4) . . . . ?
N6 C112 C113 C118 -4.9(6) . . . . ?
N6 C112 C117 C116 -178.1(4) . . . . ?
N6 C112 C117 C123 0.1(7) . . . . ?
N7 C134 C135 Ca4 27.7(6) . . . . ?
N7 C134 C135 C136 -10.1(14) . . . . ?
N7 C138 C139 C140 178.4(5) . . . . ?
N7 C138 C139 C144 1.8(8) . . . . ?
N7 C138 C143 C142 179.8(4) . . . . ?
N7 C138 C143 C149 -2.1(7) . . . . ?
N8 C154 C155 C156 179.5(8) . . . . ?
N8 C154 C155 C160 2.8(12) . . . . ?
N8 C154 C159 C158 -179.1(9) . . . . ?
C22 N2 C4 C3 -173.3(4) . . . . ?
C22 N2 C4 C5 3.6(5) . . . . ?
C22 C23 C24 C25 -3.0(13) . . . . ?
C22 C23 C28 C29 144.6(10) . . . . ?
C22 C23 C28 C31 -90.3(11) . . . . ?
C22 C27 C33 C34 101.9(13) . . . . ?
C22 C27 C33 C36 -134.8(12) . . . . ?
C23 C22 C27 C26 -4(2) . . . . ?
C23 C22 C27 C33 179.1(11) . . . . ?
C23 C24 C25 C26 -0.3(12) . . . . ?
C23 C28 C29 C30 -61.6(7) . . . . ?
C23 C28 C31 C32 -62.0(6) . . . . ?
C24 C23 C28 C29 -35.1(8) . . . . ?
C24 C23 C28 C31 90.0(6) . . . . ?
C24 C25 C26 C27 1.7(12) . . . . ?
C25 C26 C27 C22 0.2(15) . . . . ?
C25 C26 C27 C33 177.6(8) . . . . ?
C26 C27 C33 C34 -75.4(9) . . . . ?
C26 C27 C33 C36 47.9(12) . . . . ?
C27 C22 C23 C24 4.9(19) . . . . ?
C27 C22 C23 C28 -174.8(11) . . . . ?
C27 C33 C34 C35 -62.0(10) . . . . ?
C27 C33 C36 C37 62.2(13) . . . . ?
C28 C23 C24 C25 176.7(7) . . . . ?
C29 C28 C31 C32 64.9(6) . . . . ?
C31 C28 C29 C30 171.0(5) . . . . ?
C34 C33 C36 C37 -173.2(10) . . . . ?
C36 C33 C34 C35 168.9(9) . . . . ?
C43 O2 C47 C46 61.9(7) . . . . ?
C43 C44 C45 C46 -51.9(9) . . . . ?
C44 C45 C46 C47 49.8(9) . . . . ?
C45 C46 C47 O2 -55.0(8) . . . . ?
C47 O2 C43 C44 -63.5(6) . . . . ?
C68 C67 C70 C71 55.2(5) . . . . ?
C70 C67 C68 C69 -172.2(4) . . . . ?
C91 C92 C93 C94 -174.4(4) . . . . ?
C92 C93 C94 N6 -15.5(7) . . . . ?
C92 C93 C94 C95 164.5(4) . . . . ?
C94 N6 C112 C113 102.8(4) . . . . ?
C94 N6 C112 C117 -79.5(5) . . . . ?
C102 C97 C98 C99 179.0(4) . . . . ?
C103 C102 C105 C106 178.8(5) . . . . ?
C105 C102 C103 C104 55.5(8) . . . . ?
C112 N6 C94 C93 174.7(3) . . . . ?
C112 N6 C94 C95 -5.2(5) . . . . ?
C112 C113 C114 C115 0.9(6) . . . . ?
C112 C113 C118 C119 -82.5(4) . . . . ?
C112 C113 C118 C121 150.8(4) . . . . ?
C112 C117 C123 C124 144.3(5) . . . . ?
C112 C117 C123 C126 -87.6(6) . . . . ?
C113 C112 C117 C116 -0.5(7) . . . . ?
C113 C112 C117 C123 177.7(4) . . . . ?
C113 C114 C115 C116 0.0(6) . . . . ?
C113 C118 C119 C120 -56.6(4) . . . . ?
C113 C118 C121 C122 -60.7(4) . . . . ?
C114 C113 C118 C119 95.6(4) . . . . ?
C114 C113 C118 C121 -31.2(5) . . . . ?
C114 C115 C116 C117 -1.1(7) . . . . ?
C115 C116 C117 C112 1.4(7) . . . . ?
C115 C116 C117 C123 -176.8(4) . . . . ?
C116 C117 C123 C124 -37.6(7) . . . . ?
C116 C117 C123 C126 90.5(6) . . . . ?
C117 C112 C113 C114 -0.6(6) . . . . ?
C117 C112 C113 C118 177.5(4) . . . . ?
C117 C123 C124 C125 -66.5(7) . . . . ?
C117 C123 C126 C127 -68.3(5) . . . . ?
C118 C113 C114 C115 -177.2(4) . . . . ?
C119 C118 C121 C122 171.3(3) . . . . ?
C121 C118 C119 C120 71.8(4) . . . . ?
C124 C123 C126 C127 67.2(6) . . . . ?
C126 C123 C124 C125 163.9(6) . . . . ?
C128 O9 C132 C131 59.6(5) . . . . ?
C128 C129 C130 C131 -54.2(5) . . . . ?
C129 C130 C131 C132 53.5(6) . . . . ?
C130 C131 C132 O9 -55.8(5) . . . . ?
C132 O9 C128 C129 -61.1(5) . . . . ?
C133 C134 C135 Ca4 -150.0(5) . . . . ?
C133 C134 C135 C136 172.2(8) . . . . ?
C134 N7 C138 C139 94.6(7) . . . . ?
C134 N7 C138 C143 -86.5(6) . . . . ?
C134 C135 C136 Ca4 37.4(9) . . . . ?
C134 C135 C136 N8 18.1(14) . . . . ?
C134 C135 C136 C137 -161.1(9) . . . . ?
C136 N8 C272 C273 96.2(8) . . . . ?
C136 N8 C272 C277 -93.1(10) . . . . ?
C136 N8 C154 C155 82.3(10) . . . . ?
C136 N8 C154 C159 -100.6(9) . . . . ?
C138 N7 C134 Ca4 -152.3(6) . . . . ?
C138 N7 C134 C133 -12.2(8) . . . . ?
C138 N7 C134 C135 170.2(6) . . . . ?
C138 C139 C140 C141 2.6(8) . . . . ?
C138 C139 C144 C145 90.3(7) . . . . ?
C138 C139 C144 C147 -140.4(6) . . . . ?
C138 C143 C149 C150 -138.3(4) . . . . ?
C138 C143 C149 C152 98.3(5) . . . . ?
C139 C138 C143 C142 -1.3(7) . . . . ?
C139 C138 C143 C149 176.8(4) . . . . ?
C139 C140 C141 C142 -2.9(8) . . . . ?
C139 C144 C147 C148 55.9(9) . . . . ?
C140 C139 C144 C145 -86.3(7) . . . . ?
C140 C139 C144 C147 43.0(9) . . . . ?
C140 C141 C142 C143 1.1(8) . . . . ?
C141 C142 C143 C138 0.9(7) . . . . ?
C141 C142 C143 C149 -177.2(5) . . . . ?
C142 C143 C149 C150 39.7(6) . . . . ?
C142 C143 C149 C152 -83.6(5) . . . . ?
C143 C138 C139 C140 -0.5(8) . . . . ?
C143 C138 C139 C144 -177.1(5) . . . . ?
C143 C149 C150 C151 49.5(6) . . . . ?
C143 C149 C152 C153 -175.2(6) . . . . ?
C144 C139 C140 C141 179.3(6) . . . . ?
C150 C149 C152 C153 60.1(7) . . . . ?
C152 C149 C150 C151 173.0(5) . . . . ?
Ca4A N7A C243 C242 153.1(6) . . . . ?
Ca4A N7A C243 C244 -27.0(11) . . . . ?
Ca4A N7A C247 C248 -59.3(9) . . . . ?
Ca4A N7A C247 C252 113.8(7) . . . . ?
Ca4A N8A C245 C244 39.4(11) . . . . ?
Ca4A N8A C245 C246 -138.4(8) . . . . ?
Ca4A N8A C261 C262 -126.9(7) . . . . ?
Ca4A N8A C261 C266 52.4(11) . . . . ?
Ca4A C243 C244 C245 -42.4(13) . . . . ?
N5A C96 C97 C98 -165.2(9) . . . . ?
N5A C96 C97 C216 17.8(12) . . . . ?
N5A C96 C101 C100 168.4(9) . . . . ?
N5A C96 C101 C107 -13.1(9) . . . . ?
N5A C212 C213 Ca3 -30.0(17) . . . . ?
N5A C212 C213 C214 9(3) . . . . ?
N6A C221 C222 C223 177.9(11) . . . . ?
N6A C221 C222 C227 -2.4(17) . . . . ?
N6A C221 C226 C225 -177.8(13) . . . . ?
N6A C221 C226 C232 -4(2) . . . . ?
N7A C243 C244 C245 -22.0(19) . . . . ?
N7A C247 C248 C249 172.2(7) . . . . ?
N7A C247 C248 C253 -2.0(11) . . . . ?
N7A C247 C252 C251 -172.4(6) . . . . ?
N7A C247 C252 C256 1.8(10) . . . . ?
N8A C261 C262 C263 -178.5(7) . . . . ?
N8A C261 C262 C267 1.1(11) . . . . ?
N8A C261 C266 C265 177.4(8) . . . . ?
N8A C261 C266 C165 -4.7(11) . . . . ?
C185 N2 C4 C3 -166.2(7) . . . . ?
C185 N2 C4 C5 10.7(7) . . . . ?
C185 C186 C187 C188 6(2) . . . . ?
C185 C186 C191 C192 90.8(19) . . . . ?
C185 C186 C191 C194 -137.9(18) . . . . ?
C185 C190 C196 C197 105(2) . . . . ?
C185 C190 C196 C199 -135(2) . . . . ?
C186 C185 C190 C189 11(3) . . . . ?
C186 C185 C190 C196 -166.8(19) . . . . ?
C186 C187 C188 C189 2.7(17) . . . . ?
C186 C191 C192 C193 59.6(11) . . . . ?
C186 C191 C194 C195 166.2(9) . . . . ?
C187 C186 C191 C192 -93.7(11) . . . . ?
C187 C186 C191 C194 37.6(13) . . . . ?
C187 C188 C189 C190 -4.3(18) . . . . ?
C188 C189 C190 C185 -3(2) . . . . ?
C188 C189 C190 C196 175.0(11) . . . . ?
C189 C190 C196 C197 -72.9(15) . . . . ?
C189 C190 C196 C199 47.4(18) . . . . ?
C190 C185 C186 C187 -13(4) . . . . ?
C190 C185 C186 C191 162.5(19) . . . . ?
C190 C196 C197 C198 -67.4(14) . . . . ?
C190 C196 C199 C200 57(2) . . . . ?
C191 C186 C187 C188 -169.4(10) . . . . ?
C192 C191 C194 C195 -64.8(11) . . . . ?
C194 C191 C192 C193 -70.2(12) . . . . ?
C197 C196 C199 C200 176.7(15) . . . . ?
C199 C196 C197 C198 170.8(12) . . . . ?
C201 O2 C205 C204 -62.4(8) . . . . ?
C201 C202 C203 C204 54.2(10) . . . . ?
C202 C203 C204 C205 -54.3(10) . . . . ?
C203 C204 C205 O2 59.8(9) . . . . ?
C205 O2 C201 C202 61.6(8) . . . . ?
C207 C206 C209 C210 171.1(10) . . . . ?
C209 C206 C207 C208 -74.7(14) . . . . ?
C211 C212 C213 Ca3 151.2(15) . . . . ?
C211 C212 C213 C214 -169.3(16) . . . . ?
C212 C213 C214 Ca3 -39.0(18) . . . . ?
C212 C213 C214 N6A -14(3) . . . . ?
C212 C213 C214 C215 164.7(17) . . . . ?
C214 N6A C221 C222 90.1(16) . . . . ?
C214 N6A C221 C226 -93.0(16) . . . . ?
C216 C97 C98 C99 176.4(9) . . . . ?
C217 C216 C219 C220 45.9(18) . . . . ?
C219 C216 C217 C218 76.9(18) . . . . ?
C221 N6A C214 Ca3 -155.9(13) . . . . ?
C221 N6A C214 C213 173.5(12) . . . . ?
C221 N6A C214 C215 -5.4(19) . . . . ?
C221 C222 C223 C224 0.8(19) . . . . ?
C221 C222 C227 C228 -116.3(11) . . . . ?
C221 C222 C227 C230 123.4(11) . . . . ?
C221 C226 C232 C233 141.2(15) . . . . ?
C221 C226 C232 C235 -108.6(16) . . . . ?
C222 C221 C226 C225 -1(2) . . . . ?
C222 C221 C226 C232 173.0(12) . . . . ?
C222 C223 C224 C225 -3(2) . . . . ?
C222 C227 C228 C229 170.3(10) . . . . ?
C222 C227 C230 C231 -63.8(13) . . . . ?
C223 C222 C227 C228 63.3(14) . . . . ?
C223 C222 C227 C230 -57.0(13) . . . . ?
C223 C224 C225 C226 3(2) . . . . ?
C224 C225 C226 C221 -1(2) . . . . ?
C224 C225 C226 C232 -175.1(13) . . . . ?
C225 C226 C232 C233 -44.7(16) . . . . ?
C225 C226 C232 C235 65.6(17) . . . . ?
C226 C221 C222 C223 1.0(18) . . . . ?
C226 C221 C222 C227 -179.4(11) . . . . ?
C226 C232 C233 C234 -177.4(13) . . . . ?
C226 C232 C235 C236 52.7(19) . . . . ?
C227 C222 C223 C224 -178.8(11) . . . . ?
C228 C227 C230 C231 175.8(11) . . . . ?
C230 C227 C228 C229 -71.6(14) . . . . ?
C233 C232 C235 C236 152.7(14) . . . . ?
C235 C232 C233 C234 70.2(15) . . . . ?
C242 C243 C244 C245 157.9(11) . . . . ?
C243 N7A C247 C248 97.8(9) . . . . ?
C243 N7A C247 C252 -89.2(9) . . . . ?
C243 C244 C245 Ca4A 43.1(13) . . . . ?
C243 C244 C245 N8A 13.2(19) . . . . ?
C243 C244 C245 C246 -168.9(11) . . . . ?
C245 N8A C261 C262 92.3(10) . . . . ?
C245 N8A C261 C266 -88.4(10) . . . . ?
C247 N7A C243 Ca4A -162.5(9) . . . . ?
C247 N7A C243 C242 -9.4(12) . . . . ?
C247 N7A C243 C244 170.6(9) . . . . ?
C247 C248 C249 C250 0.2(11) . . . . ?
C247 C248 C253 C145 101.8(10) . . . . ?
C247 C248 C253 C254 -141.7(9) . . . . ?
C247 C252 C256 C257 -97.8(7) . . . . ?
C247 C252 C256 C259 139.0(7) . . . . ?
C248 C247 C252 C251 0.7(10) . . . . ?
C248 C247 C252 C256 174.9(6) . . . . ?
C248 C249 C250 C251 0.4(12) . . . . ?
C248 C253 C254 C255 51.8(14) . . . . ?
C249 C248 C253 C145 -72.5(10) . . . . ?
C249 C248 C253 C254 44.0(12) . . . . ?
C249 C250 C251 C252 -0.5(12) . . . . ?
C250 C251 C252 C247 -0.1(11) . . . . ?
C250 C251 C252 C256 -174.3(7) . . . . ?
C251 C252 C256 C257 76.2(7) . . . . ?
C251 C252 C256 C259 -46.9(8) . . . . ?
C252 C247 C248 C249 -0.8(11) . . . . ?
C252 C247 C248 C253 -175.0(7) . . . . ?
C252 C256 C257 C258 58.1(8) . . . . ?
C252 C256 C259 C260 -59.7(10) . . . . ?
C253 C248 C249 C250 174.6(8) . . . . ?
C257 C256 C259 C260 177.5(8) . . . . ?
C259 C256 C257 C258 -176.4(6) . . . . ?
C261 N8A C245 Ca4A 150.8(8) . . . . ?
C261 N8A C245 C244 -169.8(9) . . . . ?
C261 N8A C245 C246 12.4(12) . . . . ?
C261 C262 C263 C264 0.1(12) . . . . ?
C261 C262 C267 C268 -94.5(9) . . . . ?
C261 C262 C267 C270 140.7(7) . . . . ?
C261 C266 C165 C166 -93.9(8) . . . . ?
C261 C266 C165 C168 142.9(7) . . . . ?
C262 C261 C266 C265 -3.3(12) . . . . ?
C262 C261 C266 C165 174.6(7) . . . . ?
C262 C263 C264 C265 -1.4(13) . . . . ?
C262 C267 C268 C269 175.7(9) . . . . ?
C262 C267 C270 C271 -53.0(9) . . . . ?
C263 C262 C267 C268 85.1(8) . . . . ?
C263 C262 C267 C270 -39.7(10) . . . . ?
C263 C264 C265 C266 0.3(13) . . . . ?
C264 C265 C266 C261 2.0(13) . . . . ?
C264 C265 C266 C165 -175.6(8) . . . . ?
C265 C266 C165 C166 83.9(9) . . . . ?
C265 C266 C165 C168 -39.3(10) . . . . ?
C266 C261 C262 C263 2.2(11) . . . . ?
C266 C261 C262 C267 -178.2(7) . . . . ?
C266 C165 C166 C167 -63.9(6) . . . . ?
C266 C165 C168 C169 -178.7(5) . . . . ?
C267 C262 C263 C264 -179.5(7) . . . . ?
C268 C267 C270 C271 -177.4(7) . . . . ?
C270 C267 C268 C269 -58.4(11) . . . . ?
C273 C274 C275 C276 0.0 . . . . ?
C273 C278 C279 C280 151.9(17) . . . . ?
C273 C278 C281 C164 -61(2) . . . . ?
C274 C273 C272 N8 171.4(11) . . . . ?
C274 C273 C272 C277 0.0 . . . . ?
C274 C273 C278 C279 55.8(17) . . . . ?
C274 C273 C278 C281 -73.5(17) . . . . ?
C274 C275 C276 C277 0.0 . . . . ?
C275 C276 C277 C272 0.0 . . . . ?
C275 C276 C277 C282 174.9(11) . . . . ?
C276 C277 C272 N8 -170.1(13) . . . . ?
C276 C277 C272 C273 0.0 . . . . ?
C276 C277 C282 C283 63.3(13) . . . . ?
C276 C277 C282 C285 -59.2(14) . . . . ?
C277 C282 C283 C284 54.2(17) . . . . ?
C277 C282 C285 C286 -56.3(17) . . . . ?
C272 N8 C136 Ca4 151.8(8) . . . . ?
C272 N8 C136 C135 178.6(8) . . . . ?
C272 N8 C136 C137 -2.2(11) . . . . ?
C272 C273 C274 C275 0.0 . . . . ?
C272 C273 C278 C279 -125.9(14) . . . . ?
C272 C273 C278 C281 104.9(15) . . . . ?
C272 C277 C282 C283 -121.9(11) . . . . ?
C272 C277 C282 C285 115.5(12) . . . . ?
C278 C273 C274 C275 178.4(12) . . . . ?
C278 C273 C272 N8 -6.9(12) . . . . ?
C278 C273 C272 C277 -178.3(13) . . . . ?
C279 C278 C281 C164 170.6(16) . . . . ?
C281 C278 C279 C280 -80(2) . . . . ?
C282 C277 C272 N8 15.3(13) . . . . ?
C282 C277 C272 C273 -174.6(12) . . . . ?
C283 C282 C285 C286 179.5(13) . . . . ?
C285 C282 C283 C284 -178.9(13) . . . . ?
C154 N8 C136 Ca4 169.9(7) . . . . ?
C154 N8 C136 C135 -163.3(7) . . . . ?
C154 N8 C136 C137 15.9(10) . . . . ?
C154 C155 C156 C157 -0.5(12) . . . . ?
C154 C155 C160 C161 -138.3(8) . . . . ?
C154 C155 C160 C163 97.7(9) . . . . ?
C154 C159 C165 C166 -92.3(10) . . . . ?
C154 C159 C165 C168 135.3(8) . . . . ?
C155 C154 C159 C158 -2.0(14) . . . . ?
C155 C154 C159 C165 176.2(8) . . . . ?
C155 C156 C157 C158 -1.9(12) . . . . ?
C155 C160 C161 C162 59.4(10) . . . . ?
C155 C160 C163 C164 -59.9(10) . . . . ?
C156 C155 C160 C161 45.1(10) . . . . ?
C156 C155 C160 C163 -78.9(9) . . . . ?
C156 C157 C158 C159 2.3(13) . . . . ?
C157 C158 C159 C154 -0.4(14) . . . . ?
C157 C158 C159 C165 -178.8(7) . . . . ?
C158 C159 C165 C166 86.0(8) . . . . ?
C158 C159 C165 C168 -46.5(10) . . . . ?
C159 C154 C155 C156 2.4(12) . . . . ?
C159 C154 C155 C160 -174.3(8) . . . . ?
C159 C165 C166 C167 -82.7(5) . . . . ?
C159 C165 C168 C169 -172.7(6) . . . . ?
C160 C155 C156 C157 176.2(7) . . . . ?
C161 C160 C163 C164 174.1(7) . . . . ?
C163 C160 C161 C162 -177.0(9) . . . . ?
O9A C237 C238 C239 50(2) . . . . ?
C237 O9A C241 C240 60.5(16) . . . . ?
C237 C238 C239 C240 -56(2) . . . . ?
C238 C239 C240 C241 55.6(18) . . . . ?
C239 C240 C241 O9A -62.6(18) . . . . ?
C241 O9A C237 C238 -47.8(16) . . . . ?
C166 C165 C168 C169 56.8(5) . . . . ?
C168 C165 C166 C167 55.1(5) . . . . ?
C170 C171 C172 C173 -173.4(3) . . . . ?
C171 C172 C173 C174 -179.5(3) . . . . ?
C175 C176 C177 C178 -172.7(11) . . . . ?
C176 C177 C178 C179 128.6(15) . . . . ?
C180 C181 C182 C183 51.9(17) . . . . ?
C181 C182 C183 C184 74.6(16) . . . . ?
C287 C288 C289 C290 -97.8(14) . . . . ?
C288 C289 C290 C291 -132.0(9) . . . . ?
C292 C293 C294 C295 -163.6(19) . . . . ?
C293 C294 C295 C296 95(3) . . . . ?

loop_
_exptl_oxdiff_crystal_face_indexfrac_h
_exptl_oxdiff_crystal_face_indexfrac_k
_exptl_oxdiff_crystal_face_indexfrac_l
_exptl_oxdiff_crystal_face_x
_exptl_oxdiff_crystal_face_y
_exptl_oxdiff_crystal_face_z
0.0005 0.0009 0.9999 -0.0142 0.0446 0.0329
-0.0005 -0.0009 -0.9999 0.0142 -0.0446 -0.0329
1.5024 -0.4991 0.0006 -0.0278 0.0672 -0.1297
-1.5034 0.4972 -2.0004 0.0562 -0.1563 0.0639
-1.5014 0.5010 1.9992 -0.0006 0.0219 0.1955
0.4997 0.4998 -0.0012 -0.0473 -0.0172 -0.0226
0.4986 1.5001 0.9967 -0.1184 -0.0320 0.0413
0.4722 -10.4466 -9.4353 0.7122 0.2106 -0.6697
-9.9436 -1.1293 6.4117 0.3465 0.1040 0.9323
9.4223 -0.4165 -7.3683 -0.2252 -0.0681 -0.9719
3.6777 10.6135 -4.1626 -0.6852 -0.7230 -0.0882
0.0017 -0.9993 0.0020 0.0570 0.0594 -0.0310
-0.0022 0.9984 -1.0019 -0.0428 -0.1039 -0.0019
1.5014 -0.5010 -1.9992 0.0006 -0.0219 -0.1955
0.5104 2.4934 -16.3374 0.0691 -0.8637 -0.4992
-1.0010 -0.0004 0.0003 0.0375 -0.0250 0.0761
-11.5901 -1.8110 -6.8160 0.6338 -0.4867 0.6012
0.6807 -5.4212 -16.4341 0.5161 -0.3944 -0.7603
11.6505 1.5100 5.9061 -0.6060 0.4655 -0.6450
-10.8796 -6.9389 -1.6645 0.8274 0.0649 0.5579
-4.5608 -11.7334 -2.3782 0.8746 0.4756 -0.0945
0.0038 -1.9977 1.0039 0.0998 0.1633 -0.0291
5.3017 -8.9198 -2.2497 0.3426 0.5614 -0.7533
1.0021 0.0022 1.9995 -0.0659 0.1141 -0.0104
7.6313 10.0793 9.6944 -0.9984 0.0256 0.0506
